data_7101393
loop_
_publ_author_name
'Copping, Roy'
'Gaunt, Andrew J.'
'May, Iain'
'Sharrad, Clint A.'
'Collison, David'
'Helliwell, Madeleine'
'Fox, O. Danny'
'Jones, Chris J.'

_publ_section_title
;
 Oxoneptunium(V) as part of the framework of a polyoxometalate
;
_journal_coden_ASTM CHCOFS
_journal_issue 36
_journal_name_full
;
 Chemical Communications (Cambridge, United Kingdom)
;
_journal_page_first 3788
_journal_page_last 3790
_journal_paper_doi 10.1039/b608589j
_journal_year 2006
_chemical_formula_sum 'Bi3 H180 N14 Na4 Np3 O179 W30.72'
_chemical_formula_weight 10319.35
_space_group_IT_number 2
_symmetry_cell_setting triclinic
_symmetry_space_group_name_Hall '-P 1'
_symmetry_space_group_name_H-M 'P -1'
_atom_sites_solution_hydrogens geom
_atom_sites_solution_primary direct
_atom_sites_solution_secondary difmap
_audit_creation_method SHELXL-97
_cell_angle_alpha 78.600(5)
_cell_angle_beta 81.457(5)
_cell_angle_gamma 62.067(5)
_cell_formula_units_Z 2
_cell_length_a 18.580(5)
_cell_length_b 18.767(5)
_cell_length_c 24.137(5)
_cell_measurement_reflns_used 2685
_cell_measurement_temperature 100(2)
_cell_measurement_theta_max 23.60
_cell_measurement_theta_min 2.19
_cell_volume 7274(3)
_computing_cell_refinement 'Bruker SMART'
_computing_data_collection 'Bruker SMART'
_computing_data_reduction 'Bruker SAINT'
_computing_molecular_graphics 'Bruker SHELXTL'
_computing_publication_material 'Bruker SHELXTL'
_computing_structure_refinement 'SHELXL-97 (Sheldrick, 1997)'
_computing_structure_solution 'SHELXS-97 (Sheldrick, 1990)'
_diffrn_ambient_temperature 100(2)
_diffrn_measured_fraction_theta_full 0.992
_diffrn_measured_fraction_theta_max 0.992
_diffrn_measurement_device_type 'CCD area detector'
_diffrn_measurement_method 'phi and omega scans'
_diffrn_radiation_monochromator graphite
_diffrn_radiation_source 'fine-focus sealed tube'
_diffrn_radiation_type MoK\a
_diffrn_radiation_wavelength 0.71073
_diffrn_reflns_av_R_equivalents 0.1286
_diffrn_reflns_av_sigmaI/netI 0.2964
_diffrn_reflns_limit_h_max 20
_diffrn_reflns_limit_h_min -20
_diffrn_reflns_limit_k_max 20
_diffrn_reflns_limit_k_min -20
_diffrn_reflns_limit_l_max 26
_diffrn_reflns_limit_l_min -26
_diffrn_reflns_number 38318
_diffrn_reflns_theta_full 23.26
_diffrn_reflns_theta_max 23.26
_diffrn_reflns_theta_min 1.24
_exptl_absorpt_coefficient_mu 30.294
_exptl_absorpt_correction_T_max 1.000
_exptl_absorpt_correction_T_min 0.150
_exptl_absorpt_correction_type multi-scan
_exptl_absorpt_process_details SADABS
_exptl_crystal_colour yellow
_exptl_crystal_density_diffrn 4.735
_exptl_crystal_density_method 'not measured'
_exptl_crystal_description plate
_exptl_crystal_F_000 9152
_exptl_crystal_size_max 0.19
_exptl_crystal_size_mid 0.12
_exptl_crystal_size_min 0.02
_refine_diff_density_max 3.967
_refine_diff_density_min -2.705
_refine_diff_density_rms 0.548
_refine_ls_extinction_method none
_refine_ls_goodness_of_fit_ref 0.830
_refine_ls_hydrogen_treatment constr
_refine_ls_matrix_type full
_refine_ls_number_parameters 894
_refine_ls_number_reflns 20745
_refine_ls_number_restraints 21
_refine_ls_restrained_S_all 0.830
_refine_ls_R_factor_all 0.1742
_refine_ls_R_factor_gt 0.0907
_refine_ls_shift/su_max 0.002
_refine_ls_shift/su_mean 0.000
_refine_ls_structure_factor_coef Fsqd
_refine_ls_weighting_details 'calc w=1/[\s^2^(Fo^2^)+(0.0197P)^2^+0.0000P] where P=(Fo^2^+2Fc^2^)/3'
_refine_ls_weighting_scheme calc
_refine_ls_wR_factor_gt 0.2198
_refine_ls_wR_factor_ref 0.2526
_reflns_number_gt 8127
_reflns_number_total 20745
_reflns_threshold_expression >2sigma(I)
_cod_data_source_file b608589j.txt
_cod_original_sg_symbol_H-M p-1
_cod_original_formula_sum 'H180 Bi3 N14 Na4 Np3 O179 W30.72'
_cod_database_code 7101393

loop_
_symmetry_equiv_pos_as_xyz
'x, y, z'
'-x, -y, -z'

loop_
_atom_site_label
_atom_site_type_symbol
_atom_site_fract_x
_atom_site_fract_y
_atom_site_fract_z
_atom_site_U_iso_or_equiv
_atom_site_adp_type
_atom_site_occupancy
_atom_site_symmetry_multiplicity
_atom_site_calc_flag
_atom_site_refinement_flags
Bi1 Bi 1.08845(10) 0.63044(15) 0.17229(8) 0.0530(7) Uani 1 1 d .
Bi2 Bi 0.65514(11) 0.88366(14) 0.26865(8) 0.0545(6) Uani 1 1 d .
Bi3 Bi 0.83171(10) 0.43373(14) 0.32122(8) 0.0480(6) Uani 1 1 d .
N1 N 0.7878(18) 0.398(2) 0.0522(13) 0.038(10) Uiso 1 1 d .
N2 N 0.404(2) 0.375(2) 0.2059(14) 0.034(9) Uiso 1 1 d .
N3 N 0.2380(18) 0.2433(16) 0.3002(12) 0.073(14) Uiso 1 1 d .
N4 N 0.634(2) 0.196(3) 0.2824(17) 0.051(11) Uiso 1 1 d .
N5 N 0.4966(14) 0.682(2) 0.4711(13) 0.049(11) Uiso 1 1 d .
N6 N 0.6341(17) 0.5372(18) 0.6021(12) 0.032(9) Uiso 1 1 d .
N7 N 0.086(3) 0.653(3) 0.4097(11) 0.100(18) Uiso 1 1 d .
N8 N 0.235(4) 0.184(4) 0.183(3) 0.11(2) Uiso 1 1 d .
N9 N 0.536(3) 0.534(2) 0.5318(17) 0.108(19) Uiso 1 1 d .
N10 N 0.950(4) 0.954(3) 0.363(3) 0.13(2) Uiso 1 1 d .
N11 N 0.302(3) 0.6266(19) 0.387(2) 0.084(16) Uiso 1 1 d .
N12 N 0.524(3) 0.682(3) 0.198(2) 0.087(16) Uiso 1 1 d .
N13 N 0.993(3) 0.395(3) 0.083(2) 0.081(15) Uiso 1 1 d .
N14 N 0.9956(19) 0.6477(17) 0.3346(11) 0.084(16) Uiso 1 1 d .
Na1 Na 0.9987(10) 0.4491(14) 0.1706(8) 0.064(7) Uani 1 1 d .
Na2 Na 0.8497(13) 0.833(3) 0.1255(18) 0.18(2) Uani 1 1 d .
Na3 Na 0.6258(10) 0.6652(13) 0.2513(9) 0.065(7) Uani 1 1 d .
Na4 Na 0.3897(14) 0.6881(19) 0.3781(9) 0.100(10) Uani 1 1 d .
Np1 Np 1.04923(13) 0.46404(18) 0.31017(10) 0.0794(9) Uani 1 1 d .
Np2 Np 0.91111(16) 0.8211(2) 0.26787(13) 0.0960(10) Uani 1 1 d .
Np3 Np 0.71234(12) 0.66150(17) 0.38628(9) 0.0689(8) Uani 1 1 d D
O1 O 0.9495(18) 0.5677(18) 0.2907(12) 0.048(9) Uiso 1 1 d .
O2 O 1.138(2) 0.371(2) 0.3373(18) 0.092(13) Uiso 1 1 d .
O3 O 0.8846(16) 0.7297(19) 0.2681(12) 0.052(9) Uiso 1 1 d .
O4 O 0.931(3) 0.913(3) 0.2745(19) 0.097(14) Uiso 1 1 d .
O5 O 0.7960(16) 0.654(2) 0.3247(11) 0.057(10) Uiso 1 1 d D
O6 O 0.6369(15) 0.668(2) 0.4459(11) 0.067(11) Uiso 1 1 d D
O7 O 1.1253(14) 0.5346(16) 0.2896(10) 0.023(6) Uiso 1 1 d .
O8 O 1.1063(17) 0.4603(19) 0.2146(12) 0.039(8) Uiso 1 1 d .
O9 O 1.003(2) 0.379(2) 0.2684(16) 0.072(11) Uiso 1 1 d .
O10 O 0.9681(19) 0.425(2) 0.3768(14) 0.054(9) Uiso 1 1 d .
O11 O 0.792(2) 0.880(2) 0.3204(15) 0.067(11) Uiso 1 1 d .
O12 O 0.794(2) 0.917(2) 0.2079(16) 0.071(11) Uiso 1 1 d .
O13 O 0.9813(18) 0.804(2) 0.1723(14) 0.050(9) Uiso 1 1 d .
O14 O 1.055(2) 0.727(2) 0.2661(13) 0.062(10) Uiso 1 1 d .
O15 O 0.7960(14) 0.5242(16) 0.4204(10) 0.022(6) Uiso 1 1 d .
O16 O 0.6743(18) 0.578(2) 0.3435(13) 0.048(9) Uiso 1 1 d .
O17 O 0.6046(18) 0.756(2) 0.3229(13) 0.047(9) Uiso 1 1 d .
O18 O 0.6921(18) 0.797(2) 0.3843(13) 0.050(9) Uiso 1 1 d .
O19 O 1.026(3) 0.522(2) 0.405(2) 0.15(2) Uiso 1 1 d .
O20 O 0.936(4) 0.775(3) 0.379(3) 0.18(3) Uiso 1 1 d .
O21 O 0.817(2) 0.653(3) 0.4494(17) 0.085(13) Uiso 1 1 d .
O22 O 0.9221(16) 0.6481(18) 0.1798(12) 0.037(8) Uiso 1 1 d .
O23 O 0.8305(17) 0.5686(19) 0.2351(12) 0.039(8) Uiso 1 1 d .
O24 O 0.7609(15) 0.7322(17) 0.2190(11) 0.029(7) Uiso 1 1 d .
O25 O 0.872(2) 0.568(2) 0.1193(14) 0.058(10) Uiso 1 1 d .
O26 O 0.711(2) 0.665(2) 0.1594(14) 0.057(10) Uiso 1 1 d .
O27 O 0.805(2) 0.734(2) 0.1025(15) 0.060(10) Uiso 1 1 d .
O28 O 0.9063(18) 0.650(2) 0.0207(13) 0.048(9) Uiso 1 1 d .
O29 O 0.7577(18) 0.5154(19) 0.1071(13) 0.045(8) Uiso 1 1 d .
O30 O 0.639(3) 0.789(3) 0.0721(19) 0.099(14) Uiso 1 1 d .
O31 O 1.246(2) 0.451(3) 0.2290(17) 0.081(12) Uiso 1 1 d .
O32 O 0.8504(19) 0.165(2) 0.5076(14) 0.054(9) Uiso 1 1 d .
O33 O 0.475(2) 0.817(2) 0.2674(15) 0.060(10) Uiso 1 1 d .
O34 O 0.8840(19) 0.326(2) 0.2890(14) 0.057(10) Uiso 1 1 d .
O36 O 0.8890(17) 0.2189(18) 0.2329(12) 0.039(8) Uiso 1 1 d .
O37 O 0.9474(17) 0.2378(19) 0.4700(12) 0.040(8) Uiso 1 1 d .
O38 O 0.5285(19) 0.918(2) 0.2648(14) 0.055(9) Uiso 1 1 d .
O39 O 1.0263(15) 0.5586(17) 0.1041(11) 0.028(7) Uiso 1 1 d .
O40 O 1.329(2) 0.529(2) 0.1379(15) 0.062(10) Uiso 1 1 d .
O41 O 0.779(2) 0.254(2) 0.3233(17) 0.078(12) Uiso 1 1 d .
O42 O 0.400(2) 0.985(2) 0.2266(15) 0.065(10) Uiso 1 1 d .
O43 O 0.6912(17) 0.8779(19) 0.1456(13) 0.043(8) Uiso 1 1 d .
O44 O 1.086(2) 0.634(2) 0.0230(16) 0.074(11) Uiso 1 1 d .
O45 O 0.6878(17) 0.4636(19) 0.4407(12) 0.040(8) Uiso 1 1 d .
O46 O 0.394(2) 0.938(2) 0.3284(15) 0.062(10) Uiso 1 1 d .
O47 O 1.259(2) 0.607(2) 0.0513(16) 0.074(11) Uiso 1 1 d .
O48 O 1.0139(18) 0.2774(19) 0.3675(13) 0.045(8) Uiso 1 1 d .
O49 O 1.278(2) 0.682(3) 0.2133(16) 0.069(11) Uiso 1 1 d .
O50 O 0.460(2) 1.058(3) 0.3371(17) 0.080(12) Uiso 1 1 d .
O51 O 0.633(2) 1.128(3) 0.1906(18) 0.087(13) Uiso 1 1 d .
O52 O 1.162(2) 0.810(3) 0.0803(18) 0.085(13) Uiso 1 1 d .
O53 O 0.643(2) 0.366(3) 0.2857(18) 0.088(13) Uiso 1 1 d .
O54 O 0.868(2) 0.428(2) 0.1952(15) 0.067(11) Uiso 1 1 d .
O55 O 1.207(2) 0.607(3) 0.3101(17) 0.082(12) Uiso 1 1 d .
O56 O 0.456(2) 0.776(2) 0.3801(14) 0.089(13) Uiso 1 1 d .
O57 O 0.534(2) 0.580(2) 0.4032(16) 0.071(11) Uiso 1 1 d .
O58 O 1.1742(16) 0.5368(18) 0.1301(12) 0.037(8) Uiso 1 1 d .
O59 O 0.532(2) 0.875(3) 0.3904(17) 0.081(12) Uiso 1 1 d .
O60 O 1.146(2) 0.729(2) 0.0016(17) 0.080(12) Uiso 1 1 d .
O61 O 0.987(3) 0.772(3) -0.0358(19) 0.098(14) Uiso 1 1 d .
O62 O 1.127(2) 0.227(3) 0.2663(17) 0.082(12) Uiso 1 1 d .
O63 O 1.270(2) 0.700(3) 0.1197(18) 0.088(13) Uiso 1 1 d .
O64 O 1.1096(16) 0.7115(18) 0.1073(12) 0.033(7) Uiso 1 1 d .
O65 O 0.7097(19) 0.530(2) 0.2287(14) 0.053(9) Uiso 1 1 d .
O66 O 0.8558(19) 0.360(2) 0.4033(14) 0.051(9) Uiso 1 1 d .
O67 O 0.457(3) 1.082(3) 0.222(2) 0.123(18) Uiso 1 1 d .
O68 O 1.193(2) 0.621(2) 0.2074(15) 0.060(10) Uiso 1 1 d .
O69 O 0.994(2) 0.283(2) 0.2132(16) 0.072(11) Uiso 1 1 d .
O70 O 0.748(2) 0.492(2) 0.5256(15) 0.066(11) Uiso 1 1 d .
O71 O 1.249(2) 0.314(2) 0.2025(12) 0.061(10) Uiso 1 1 d .
O72 O 1.099(2) 0.472(3) 0.0032(18) 0.090(13) Uiso 1 1 d .
O73 O 0.605(2) 0.799(2) 0.1979(15) 0.059(10) Uiso 1 1 d .
O74 O 0.710(2) 1.003(3) 0.1325(18) 0.088(13) Uiso 1 1 d .
O75 O 0.9642(18) 0.720(2) 0.0881(14) 0.050(9) Uiso 1 1 d .
O76 O 1.306(2) 0.396(2) 0.1252(15) 0.063(10) Uiso 1 1 d .
O77 O 0.588(2) 0.519(2) 0.2941(16) 0.069(11) Uiso 1 1 d .
O78 O 0.607(2) 0.400(2) 0.3926(16) 0.072(11) Uiso 1 1 d .
O79 O 1.148(2) 0.785(2) 0.3026(15) 0.065(10) Uiso 1 1 d .
O80 O 0.625(2) 0.958(3) 0.3334(17) 0.079(12) Uiso 1 1 d .
O81 O 0.7483(19) 0.288(2) 0.4237(14) 0.056(9) Uiso 1 1 d .
O82 O 0.9009(17) 0.3907(18) 0.4860(10) 0.041(8) Uiso 1 1 d .
O83 O 0.796(2) 0.330(2) 0.5045(15) 0.063(10) Uiso 1 1 d .
O84 O 0.629(2) 1.073(3) 0.3627(18) 0.088(13) Uiso 1 1 d .
O85 O 0.6244(19) 0.999(2) 0.2120(14) 0.054(9) Uiso 1 1 d .
O86 O 1.006(3) 0.171(3) 0.297(2) 0.112(16) Uiso 1 1 d .
O87 O 1.2723(16) 0.4485(19) 0.3415(11) 0.043(8) Uiso 1 1 d .
O88 O 0.534(2) 1.125(2) 0.2803(17) 0.079(12) Uiso 1 1 d .
O89 O 0.620(2) 0.985(3) 0.0452(18) 0.091(13) Uiso 1 1 d .
O90 O 1.005(2) 0.832(3) 0.0571(18) 0.088(13) Uiso 1 1 d .
O91 O 0.760(2) 0.377(2) 0.2156(16) 0.076(11) Uiso 1 1 d .
O92 O 1.1222(19) 0.800(2) 0.1894(14) 0.053(9) Uiso 1 1 d .
O93 O 1.174(2) 0.406(3) 0.1050(18) 0.091(13) Uiso 1 1 d .
O94 O 1.013(3) 0.945(3) 0.1244(19) 0.100(15) Uiso 1 1 d .
O95 O 0.8884(18) 0.313(2) 0.1257(13) 0.063(10) Uiso 1 1 d .
O96 O 1.3263(19) 0.538(2) 0.2486(14) 0.055(9) Uiso 1 1 d .
O97 O 0.622(3) 0.842(3) 0.4918(19) 0.095(14) Uiso 1 1 d .
O98 O 1.394(2) 0.446(2) 0.0393(16) 0.069(11) Uiso 1 1 d .
O99 O 0.698(2) 0.923(3) 0.4223(17) 0.081(12) Uiso 1 1 d .
O100 O 0.720(2) 0.420(2) 0.3286(15) 0.067(11) Uiso 1 1 d .
O101 O 0.721(2) 1.030(2) 0.2727(17) 0.077(12) Uiso 1 1 d .
O102 O 0.525(3) 0.960(3) 0.1607(18) 0.092(13) Uiso 1 1 d .
O103 O 0.308(2) 1.0997(18) 0.2811(18) 0.093(14) Uiso 1 1 d .
O104 O 0.800(2) 0.997(2) 0.3766(16) 0.074(11) Uiso 1 1 d .
O105 O 1.072(2) 0.296(2) 0.4650(17) 0.079(12) Uiso 1 1 d .
O106 O 0.798(2) 1.066(3) 0.1606(18) 0.093(14) Uiso 1 1 d .
O107 O 0.463(2) 1.230(2) 0.1888(16) 0.069(11) Uiso 1 1 d .
O108 O 1.416(3) 0.598(3) 0.174(2) 0.108(16) Uiso 1 1 d .
O109 O 0.536(3) 1.004(3) 0.4213(19) 0.093(14) Uiso 1 1 d .
O110 O 0.605(2) 0.480(3) 0.1907(18) 0.090(13) Uiso 1 1 d .
O111 O 1.290(3) 0.752(3) -0.001(2) 0.120(17) Uiso 1 1 d .
O112 O 0.634(2) 0.261(3) 0.3811(17) 0.084(13) Uiso 1 1 d .
O113 O 0.534(2) 1.090(3) 0.1380(18) 0.085(12) Uiso 1 1 d .
O114 O 1.248(3) 0.468(4) 0.028(3) 0.14(2) Uiso 1 1 d .
O115 O 0.455(3) 1.166(3) 0.387(2) 0.109(16) Uiso 1 1 d .
O116 O 0.924(3) 0.091(3) 0.309(2) 0.131(19) Uiso 1 1 d .
O117 O 0.493(3) 0.832(3) 0.181(2) 0.087(15) Uiso 1 1 d .
O118 O 0.892(2) 0.203(2) 0.3955(15) 0.065(10) Uiso 1 1 d .
W1 W 0.85288(10) 0.65056(14) 0.24496(8) 0.0445(6) Uani 1 1 d .
W2 W 0.78893(14) 0.5454(2) 0.16437(10) 0.0755(9) Uani 1 1 d .
W3 W 0.69899(12) 0.76636(18) 0.14012(9) 0.0654(8) Uani 1 1 d .
W4 W 0.91214(19) 0.6457(3) 0.09511(15) 0.0825(13) Uani 0.72 1 d P
W5 W 0.78704(12) 0.44615(17) 0.46947(9) 0.0576(7) Uani 1 1 d .
W6 W 0.62353(11) 0.51304(16) 0.37371(9) 0.0560(7) Uani 1 1 d .
W7 W 0.66190(13) 0.45678(18) 0.24680(10) 0.0643(8) Uani 1 1 d .
W8 W 0.87595(15) 0.32841(18) 0.19870(11) 0.0717(8) Uani 1 1 d .
W9 W 1.02377(13) 0.27786(17) 0.28282(11) 0.0731(9) Uani 1 1 d .
W10 W 0.97746(12) 0.33242(17) 0.42720(10) 0.0695(9) Uani 1 1 d .
W11 W 1.22605(11) 0.52381(18) 0.28297(9) 0.0646(8) Uani 1 1 d .
W12 W 1.20658(12) 0.41442(17) 0.17848(10) 0.0654(8) Uani 1 1 d .
W13 W 1.12222(13) 0.51543(18) 0.05786(9) 0.0679(8) Uani 1 1 d .
W14 W 1.03701(13) 0.74075(19) 0.03004(9) 0.0705(9) Uani 1 1 d .
W15 W 1.04913(16) 0.8362(2) 0.12688(12) 0.0846(10) Uani 1 1 d .
W16 W 1.15092(14) 0.72383(19) 0.25876(11) 0.0748(9) Uani 1 1 d .
W17 W 0.73123(16) 0.97196(19) 0.35029(12) 0.0784(9) Uani 1 1 d .
W18 W 0.73216(16) 1.02021(19) 0.19412(12) 0.0838(9) Uani 1 1 d .
W19 W 0.61529(16) 0.98539(19) 0.12224(11) 0.0843(10) Uani 1 1 d .
W20 W 0.49265(13) 0.8826(2) 0.20025(11) 0.0721(9) Uani 1 1 d .
W21 W 0.50001(12) 0.83201(18) 0.33903(11) 0.0703(9) Uani 1 1 d .
W22 W 0.62141(16) 0.88277(19) 0.41853(11) 0.0762(9) Uani 1 1 d .
W23 W 0.68280(14) 0.31943(19) 0.36112(11) 0.0729(9) Uani 1 1 d .
W24 W 0.89654(16) 0.19260(19) 0.31424(13) 0.0878(10) Uani 1 1 d .
W25 W 0.84782(14) 0.25274(18) 0.45880(11) 0.0761(9) Uani 1 1 d .
W26 W 1.30135(12) 0.4988(2) 0.07977(10) 0.0884(11) Uani 1 1 d .
W27 W 1.31989(14) 0.6089(2) 0.18441(12) 0.0927(12) Uani 1 1 d .
W28 W 1.21720(16) 0.7234(2) 0.05109(12) 0.0977(12) Uani 1 1 d .
W29 W 0.52983(16) 1.07694(19) 0.36292(12) 0.0811(9) Uani 1 1 d .
W30 W 0.40685(13) 1.02803(19) 0.28122(13) 0.0830(9) Uani 1 1 d .
W31 W 0.53011(16) 1.12858(19) 0.20512(13) 0.0870(10) Uani 1 1 d .

loop_
_atom_site_aniso_label
_atom_site_aniso_U_11
_atom_site_aniso_U_22
_atom_site_aniso_U_33
_atom_site_aniso_U_23
_atom_site_aniso_U_13
_atom_site_aniso_U_12
Bi1 0.0205(9) 0.0923(19) 0.0349(11) 0.0139(12) -0.0092(8) -0.0231(11)
Bi2 0.0279(10) 0.0713(17) 0.0422(12) 0.0107(12) -0.0085(9) -0.0097(11)
Bi3 0.0212(9) 0.0719(17) 0.0400(12) 0.0099(11) -0.0056(8) -0.0180(11)
Na1 0.021(9) 0.095(19) 0.051(13) 0.000(12) -0.004(9) -0.007(11)
Na2 0.026(13) 0.25(4) 0.29(5) -0.21(4) 0.05(2) -0.05(2)
Na3 0.027(10) 0.060(15) 0.064(15) 0.005(12) 0.014(9) 0.006(10)
Na4 0.073(15) 0.20(3) 0.051(14) 0.021(17) -0.013(12) -0.09(2)
Np1 0.0363(12) 0.120(2) 0.0571(16) 0.0240(16) -0.0183(11) -0.0243(15)
Np2 0.0641(17) 0.125(3) 0.087(2) 0.016(2) -0.0219(15) -0.0399(19)
Np3 0.0344(12) 0.104(2) 0.0460(14) 0.0118(14) -0.0102(10) -0.0193(14)
W1 0.0180(9) 0.0747(18) 0.0284(11) 0.0126(11) -0.0115(8) -0.0156(11)
W2 0.0457(14) 0.123(3) 0.0522(16) 0.0041(16) -0.0111(11) -0.0375(17)
W3 0.0302(11) 0.107(2) 0.0419(14) 0.0153(14) -0.0165(10) -0.0229(14)
W4 0.0417(19) 0.127(4) 0.055(2) 0.015(2) -0.0127(16) -0.026(2)
W5 0.0317(11) 0.099(2) 0.0307(12) 0.0130(13) -0.0060(9) -0.0275(13)
W6 0.0245(10) 0.098(2) 0.0400(13) 0.0048(13) -0.0047(9) -0.0276(13)
W7 0.0438(13) 0.112(2) 0.0467(14) -0.0009(15) -0.0078(11) -0.0463(16)
W8 0.0557(15) 0.091(2) 0.0607(17) -0.0060(16) 0.0030(12) -0.0309(16)
W9 0.0352(13) 0.077(2) 0.0765(19) 0.0143(16) 0.0012(12) -0.0110(14)
W10 0.0284(11) 0.098(2) 0.0548(15) 0.0375(15) -0.0175(10) -0.0209(13)
W11 0.0209(10) 0.114(2) 0.0438(14) 0.0131(14) -0.0163(9) -0.0237(13)
W12 0.0222(11) 0.101(2) 0.0439(14) 0.0077(14) -0.0081(9) -0.0090(13)
W13 0.0333(12) 0.107(2) 0.0355(13) 0.0007(14) -0.0076(10) -0.0117(14)
W14 0.0384(12) 0.119(3) 0.0404(14) 0.0230(15) -0.0085(10) -0.0359(15)
W15 0.0641(16) 0.124(3) 0.0720(19) 0.0304(18) -0.0221(14) -0.0594(19)
W16 0.0477(14) 0.119(3) 0.0658(17) 0.0140(17) -0.0200(12) -0.0505(17)
W17 0.0612(16) 0.084(2) 0.0734(19) 0.0043(17) -0.0246(14) -0.0195(16)
W18 0.0597(16) 0.085(2) 0.082(2) 0.0233(17) -0.0134(14) -0.0226(16)
W19 0.0651(17) 0.097(2) 0.0559(17) 0.0304(16) -0.0241(13) -0.0187(17)
W20 0.0241(12) 0.101(3) 0.0656(17) 0.0031(17) -0.0205(11) -0.0079(14)
W21 0.0197(11) 0.092(2) 0.0662(17) 0.0072(15) 0.0038(10) -0.0075(13)
W22 0.0706(17) 0.086(2) 0.0444(15) 0.0044(15) -0.0023(13) -0.0179(16)
W23 0.0501(14) 0.101(2) 0.0718(18) 0.0079(17) -0.0034(13) -0.0454(16)
W24 0.0624(17) 0.082(2) 0.100(2) 0.0055(19) 0.0068(16) -0.0270(17)
W25 0.0435(13) 0.091(2) 0.0718(18) 0.0345(16) -0.0063(12) -0.0290(15)
W26 0.0216(11) 0.155(3) 0.0506(16) 0.0159(17) 0.0001(10) -0.0211(16)
W27 0.0318(13) 0.164(3) 0.0754(19) 0.032(2) -0.0204(13) -0.0527(18)
W28 0.0568(16) 0.168(3) 0.0680(19) 0.042(2) -0.0164(14) -0.070(2)
W29 0.0612(16) 0.081(2) 0.073(2) -0.0023(17) -0.0108(14) -0.0102(16)
W30 0.0292(12) 0.089(2) 0.090(2) 0.0018(18) -0.0110(12) 0.0031(14)
W31 0.0630(17) 0.084(2) 0.080(2) 0.0195(18) -0.0283(14) -0.0108(17)

loop_
_atom_type_symbol
_atom_type_description
_atom_type_scat_dispersion_real
_atom_type_scat_dispersion_imag
_atom_type_scat_source
O O 0.0106 0.0060 'International Tables Vol C Tables 4.2.6.8 and 6.1.1.4'
Na Na 0.0362 0.0249 'International Tables Vol C Tables 4.2.6.8 and 6.1.1.4'
N N 0.0061 0.0033 'International Tables Vol C Tables 4.2.6.8 and 6.1.1.4'
W W -0.8490 6.8722 'International Tables Vol C Tables 4.2.6.8 and 6.1.1.4'
Bi Bi -4.1077 10.2566 'International Tables Vol C Tables 4.2.6.8 and 6.1.1.4'
Np Np -11.4937 4.1493 'International Tables Vol C Tables 4.2.6.8 and 6.1.1.4'
H H 0.0000 0.0000 'International Tables Vol C Tables 4.2.6.8 and 6.1.1.4'

loop_
_geom_angle_atom_site_label_1
_geom_angle_atom_site_label_2
_geom_angle_atom_site_label_3
_geom_angle
O58 Bi1 O64 87.7(11)
O58 Bi1 O68 84.0(12)
O64 Bi1 O68 84.8(12)
O80 Bi2 O38 90.0(13)
O80 Bi2 O85 83.4(14)
O38 Bi2 O85 82.9(12)
O34 Bi3 O66 86.2(13)
O34 Bi3 O100 84.1(13)
O66 Bi3 O100 86.0(12)
O9 Na1 O8 73.7(12)
O9 Na1 O39 145.0(14)
O8 Na1 O39 74.6(10)
O9 Na1 N13 125.7(17)
O8 Na1 N13 135.5(14)
O39 Na1 N13 87.7(14)
O9 Na1 O54 71.8(12)
O8 Na1 O54 142.5(13)
O39 Na1 O54 132.1(13)
N13 Na1 O54 78.4(14)
O9 Na1 O25 128.3(13)
O8 Na1 O25 127.5(14)
O39 Na1 O25 64.4(10)
N13 Na1 O25 75.5(15)
O54 Na1 O25 67.8(11)
O9 Na1 W2 97.4(10)
O8 Na1 W2 139.1(11)
O39 Na1 W2 97.0(8)
N13 Na1 W2 82.6(12)
O54 Na1 W2 36.2(9)
O25 Na1 W2 33.4(7)
O9 Na1 W4 139.7(12)
O8 Na1 W4 97.7(10)
O39 Na1 W4 34.2(6)
N13 Na1 W4 88.5(13)
O54 Na1 W4 99.1(10)
O25 Na1 W4 32.2(7)
W2 Na1 W4 63.2(3)
O9 Na1 W12 88.4(10)
O8 Na1 W12 27.2(7)
O39 Na1 W12 69.3(7)
N13 Na1 W12 108.3(12)
O54 Na1 W12 158.5(11)
O25 Na1 W12 133.3(10)
W2 Na1 W12 161.5(8)
W4 Na1 W12 101.4(5)
O9 Na1 W9 23.8(9)
O8 Na1 W9 86.9(9)
O39 Na1 W9 160.8(9)
N13 Na1 W9 102.4(13)
O54 Na1 W9 66.6(9)
O25 Na1 W9 133.7(9)
W2 Na1 W9 100.4(4)
W4 Na1 W9 159.3(6)
W12 Na1 W9 91.9(4)
O9 Na1 W13 141.9(10)
O8 Na1 W13 70.8(8)
O39 Na1 W13 27.7(6)
N13 Na1 W13 74.8(11)
O54 Na1 W13 145.9(11)
O25 Na1 W13 85.3(9)
W2 Na1 W13 118.5(6)
W4 Na1 W13 59.9(3)
W12 Na1 W13 53.5(2)
W9 Na1 W13 139.8(5)
O9 Na1 Np1 42.6(9)
O8 Na1 Np1 39.3(7)
O39 Na1 Np1 102.5(9)
N13 Na1 Np1 163.3(14)
O54 Na1 Np1 103.4(10)
O25 Na1 Np1 120.7(11)
W2 Na1 Np1 108.8(5)
W4 Na1 Np1 107.5(6)
W12 Na1 Np1 64.4(3)
W9 Na1 Np1 64.2(3)
W13 Na1 Np1 108.4(5)
O75 Na2 O27 69.2(13)
O75 Na2 O12 145(2)
O27 Na2 O12 127.3(17)
O75 Na2 O13 71.4(12)
O27 Na2 O13 130(2)
O12 Na2 O13 76.3(14)
O75 Na2 O43 135.0(16)
O27 Na2 O43 65.7(12)
O12 Na2 O43 70.4(11)
O13 Na2 O43 143.4(18)
O75 Na2 W4 36.3(9)
O27 Na2 W4 34.6(9)
O12 Na2 W4 142(2)
O13 Na2 W4 97.6(13)
O43 Na2 W4 99.5(11)
O75 Na2 W3 100.2(13)
O27 Na2 W3 31.8(8)
O12 Na2 W3 97.1(11)
O13 Na2 W3 141(2)
O43 Na2 W3 35.6(8)
W4 Na2 W3 64.1(6)
O75 Na2 Np2 103.2(14)
O27 Na2 Np2 122.8(19)
O12 Na2 Np2 42.5(10)
O13 Na2 Np2 41.8(9)
O43 Na2 Np2 101.7(12)
W4 Na2 Np2 110.3(13)
W3 Na2 Np2 109.3(11)
O75 Na2 W18 160.0(12)
O27 Na2 W18 130.3(10)
O12 Na2 W18 23.7(10)
O13 Na2 W18 89.9(11)
O43 Na2 W18 64.8(9)
W4 Na2 W18 160.2(12)
W3 Na2 W18 98.7(5)
Np2 Na2 W18 64.3(5)
N12 Na3 O65 90.9(17)
N12 Na3 O73 83.8(16)
O65 Na3 O73 131.0(13)
N12 Na3 O16 130.5(17)
O65 Na3 O16 74.7(12)
O73 Na3 O16 140.6(15)
N12 Na3 O17 123.9(17)
O65 Na3 O17 142.1(14)
O73 Na3 O17 73.0(12)
O16 Na3 O17 71.1(12)
N12 Na3 O26 87.2(16)
O65 Na3 O26 67.9(12)
O73 Na3 O26 63.3(12)
O16 Na3 O26 126.8(13)
O17 Na3 O26 122.6(13)
N12 Na3 O33 68.7(15)
O65 Na3 O33 157.9(13)
O73 Na3 O33 57.5(11)
O16 Na3 O33 111.6(12)
O17 Na3 O33 55.6(11)
O26 Na3 O33 117.4(13)
N12 Na3 W3 91.2(14)
O65 Na3 W3 97.4(9)
O73 Na3 W3 34.6(8)
O16 Na3 W3 136.9(10)
O17 Na3 W3 96.4(9)
O26 Na3 W3 29.8(8)
O33 Na3 W3 91.7(8)
N12 Na3 W2 96.0(15)
O65 Na3 W2 34.8(8)
O73 Na3 W2 97.2(9)
O16 Na3 W2 97.4(9)
O17 Na3 W2 136.4(10)
O26 Na3 W2 34.4(8)
O33 Na3 W2 150.7(10)
W3 Na3 W2 62.9(3)
N12 Na3 W7 75.5(15)
O65 Na3 W7 27.8(7)
O73 Na3 W7 147.5(12)
O16 Na3 W7 70.1(9)
O17 Na3 W7 139.5(10)
O26 Na3 W7 90.6(10)
O33 Na3 W7 132.3(9)
W3 Na3 W7 120.1(6)
W2 Na3 W7 61.1(4)
N12 Na3 W6 103.5(14)
O65 Na3 W6 69.8(9)
O73 Na3 W6 158.4(12)
O16 Na3 W6 27.0(7)
O17 Na3 W6 86.3(9)
O26 Na3 W6 136.4(11)
O33 Na3 W6 105.7(8)
W3 Na3 W6 160.3(6)
W2 Na3 W6 102.1(5)
W7 Na3 W6 53.4(3)
N12 Na3 W20 67.7(14)
O65 Na3 W20 147.8(11)
O73 Na3 W20 28.3(8)
O16 Na3 W20 137.5(11)
O17 Na3 W20 68.3(9)
O26 Na3 W20 86.6(10)
O33 Na3 W20 31.0(7)
W3 Na3 W20 61.1(3)
W2 Na3 W20 120.7(5)
W7 Na3 W20 143.2(7)
W6 Na3 W20 136.7(5)
N11 Na4 O56 167.3(19)
N11 Na4 O57 110.0(17)
O56 Na4 O57 79.4(13)
O2 Np1 O1 172.7(14)
O2 Np1 O10 88.4(15)
O1 Np1 O10 87.3(12)
O2 Np1 O7 91.1(13)
O1 Np1 O7 89.3(9)
O10 Np1 O7 146.4(10)
O2 Np1 O8 93.1(14)
O1 Np1 O8 93.8(11)
O10 Np1 O8 145.0(11)
O7 Np1 O8 68.6(9)
O2 Np1 O9 90.1(15)
O1 Np1 O9 93.9(11)
O10 Np1 O9 70.7(11)
O7 Np1 O9 142.9(10)
O8 Np1 O9 74.3(10)
O2 Np1 O19 90.4(15)
O1 Np1 O19 82.5(13)
O10 Np1 O19 67.4(13)
O7 Np1 O19 79.0(12)
O8 Np1 O19 147.5(12)
O9 Np1 O19 138.1(13)
O2 Np1 Na1 111.6(12)
O1 Np1 Na1 75.2(8)
O10 Np1 Na1 105.9(9)
O7 Np1 Na1 105.5(7)
O8 Np1 Na1 41.7(7)
O9 Np1 Na1 40.9(9)
O19 Np1 Na1 157.2(11)
O4 Np2 O3 174.5(16)
O4 Np2 O11 87.9(15)
O3 Np2 O11 87.2(13)
O4 Np2 O14 92.3(15)
O3 Np2 O14 90.4(11)
O11 Np2 O14 147.8(12)
O4 Np2 O13 94.1(14)
O3 Np2 O13 91.4(12)
O11 Np2 O13 147.4(12)
O14 Np2 O13 64.7(11)
O4 Np2 O12 89.3(16)
O3 Np2 O12 91.2(11)
O11 Np2 O12 67.5(12)
O14 Np2 O12 144.7(11)
O13 Np2 O12 80.0(11)
O4 Np2 O20 86.0(16)
O3 Np2 O20 90.0(13)
O11 Np2 O20 69.7(15)
O14 Np2 O20 78.2(13)
O13 Np2 O20 142.8(14)
O12 Np2 O20 137.1(14)
O4 Np2 Na2 113.0(15)
O3 Np2 Na2 70.8(10)
O11 Np2 Na2 105.0(10)
O14 Np2 Na2 104.5(9)
O13 Np2 Na2 44.8(8)
O12 Np2 Na2 43.8(10)
O20 Np2 Na2 160.5(12)
O6 Np3 O5 177.6(14)
O6 Np3 O15 91.2(13)
O5 Np3 O15 88.1(12)
O6 Np3 O18 93.4(13)
O5 Np3 O18 85.8(12)
O15 Np3 O18 143.3(10)
O6 Np3 O16 91.5(12)
O5 Np3 O16 90.4(12)
O15 Np3 O16 72.2(10)
O18 Np3 O16 143.8(11)
O6 Np3 O17 91.2(13)
O5 Np3 O17 90.6(12)
O15 Np3 O17 145.6(10)
O18 Np3 O17 70.6(10)
O16 Np3 O17 73.5(10)
O6 Np3 O21 92.9(13)
O5 Np3 O21 84.7(13)
O15 Np3 O21 70.4(11)
O18 Np3 O21 73.0(12)
O16 Np3 O21 142.4(12)
O17 Np3 O21 143.6(12)
O6 Np3 Na3 109.2(10)
O5 Np3 Na3 73.2(10)
O15 Np3 Na3 107.2(7)
O18 Np3 Na3 105.5(8)
O16 Np3 Na3 39.8(8)
O17 Np3 Na3 40.5(8)
O21 Np3 Na3 157.9(9)
Np1 O1 W1 157.4(14)
Np2 O3 W1 163.7(15)
Np3 O5 W1 160.7(18)
W11 O7 Np1 143.9(14)
W12 O8 Np1 137.4(15)
W12 O8 Na1 113.5(15)
Np1 O8 Na1 99.0(10)
W9 O9 Na1 121(2)
W9 O9 Np1 133(2)
Na1 O9 Np1 96.5(14)
W10 O10 Np1 138.2(17)
W17 O11 Np2 139.1(18)
W18 O12 Np2 138.3(19)
W18 O12 Na2 119(2)
Np2 O12 Na2 93.7(15)
W15 O13 Np2 138.1(16)
W15 O13 Na2 114.6(18)
Np2 O13 Na2 93.4(12)
W16 O14 Np2 142.5(17)
W5 O15 Np3 137.6(12)
W6 O16 Np3 132.0(16)
W6 O16 Na3 115.4(15)
Np3 O16 Na3 101.7(13)
W21 O17 Np3 130.2(15)
W21 O17 Na3 117.9(14)
Np3 O17 Na3 100.4(12)
W22 O18 Np3 135.6(15)
W1 O22 W4 132.5(14)
W1 O23 W2 132.9(15)
W1 O24 W3 134.6(15)
W4 O25 W2 146(2)
W4 O25 Na1 99.7(14)
W2 O25 Na1 97.6(14)
W3 O26 W2 146.0(18)
W3 O26 Na3 105.5(16)
W2 O26 Na3 100.4(14)
W3 O27 W4 144.9(19)
W3 O27 Na2 103.6(16)
W4 O27 Na2 96.5(14)
W12 O31 W11 150(2)
W20 O33 W21 116.5(16)
W20 O33 Na3 96.7(13)
W21 O33 Na3 97.2(14)
Bi3 O34 W8 119.3(16)
Bi3 O34 W9 108.4(13)
W8 O34 W9 94.9(12)
Bi3 O34 W24 139.0(16)
W8 O34 W24 93.0(12)
W9 O34 W24 91.6(12)
W24 O36 W8 116.2(15)
W25 O37 W10 114.9(15)
W20 O38 Bi2 118.9(15)
W20 O38 W30 97.5(13)
Bi2 O38 W30 136.8(16)
W20 O38 W21 95.7(12)
Bi2 O38 W21 105.0(14)
W30 O38 W21 92.8(11)
W13 O39 W4 137.0(15)
W13 O39 Na1 112.9(13)
W4 O39 Na1 99.7(10)
W26 O40 W27 154(2)
W23 O41 W24 153(2)
W30 O42 W20 122.7(19)
W19 O43 W3 133.2(15)
W19 O43 Na2 120.0(16)
W3 O43 Na2 95.7(14)
W14 O44 W13 150(2)
W5 O45 W6 142.1(15)
W30 O46 W21 114.1(15)
W26 O47 W28 158(2)
W10 O48 W9 149.7(18)
W27 O49 W16 124.5(19)
W29 O50 W30 159(2)
W31 O51 W18 118(2)
W28 O52 W15 123(2)
W7 O53 W23 117(2)
W8 O54 W2 136.8(19)
W8 O54 Na1 119.3(18)
W2 O54 Na1 95.2(14)
W11 O55 W16 118(2)
W21 O56 Na4 144(2)
W6 O57 Na4 142(2)
Bi1 O58 W12 113.8(12)
Bi1 O58 W13 113.0(12)
W12 O58 W13 94.5(11)
Bi1 O58 W26 139.9(13)
W12 O58 W26 94.6(11)
W13 O58 W26 91.0(10)
W21 O59 W22 147(2)
W28 O60 W14 120(2)
W28 O63 W27 141(2)
Bi1 O64 W15 112.0(12)
Bi1 O64 W14 112.7(11)
W15 O64 W14 95.1(11)
Bi1 O64 W28 139.7(14)
W15 O64 W28 96.0(10)
W14 O64 W28 92.0(10)
W7 O65 W2 133.8(18)
W7 O65 Na3 116.1(15)
W2 O65 Na3 103.1(14)
Bi3 O66 W10 110.1(12)
Bi3 O66 W25 144.7(16)
W10 O66 W25 96.3(13)
Bi3 O66 W5 107.0(14)
W10 O66 W5 93.7(12)
W25 O66 W5 93.7(11)
W31 O67 W30 145(3)
Bi1 O68 W11 109.6(13)
Bi1 O68 W27 142.8(17)
W11 O68 W27 95.8(13)
Bi1 O68 W16 108.8(14)
W11 O68 W16 94.1(13)
W27 O68 W16 95.5(12)
W9 O69 W8 120.5(19)
W20 O73 W3 136.5(19)
W20 O73 Na3 114.4(14)
W3 O73 Na3 101.0(15)
W18 O74 W19 126(2)
W14 O75 W4 131.1(18)
W14 O75 Na2 119.0(18)
W4 O75 Na2 98.2(14)
W26 O76 W12 112.8(17)
W7 O77 W6 118.2(19)
W23 O78 W6 114.0(17)
Bi2 O80 W17 111.6(16)
Bi2 O80 W22 108.6(17)
W17 O80 W22 94.5(15)
Bi2 O80 W29 143(2)
W17 O80 W29 95.2(15)
W22 O80 W29 93.4(14)
W23 O81 W25 154.7(18)
W5 O82 W10 116.0(13)
W25 O83 W5 115.3(17)
W29 O84 W17 120(2)
W18 O85 Bi2 109.1(14)
W18 O85 W31 98.0(13)
Bi2 O85 W31 139.6(15)
W18 O85 W19 96.5(12)
Bi2 O85 W19 110.7(14)
W31 O85 W19 94.7(13)
W24 O86 W9 113(2)
W31 O88 W29 154(2)
W14 O90 W15 122(2)
W7 O91 W8 151(2)
W16 O92 W15 140.5(16)
W13 O93 W12 111(2)
W27 O96 W11 120.1(17)
W22 O99 W17 116(2)
W6 O100 Bi3 109.5(15)
W6 O100 W7 97.7(15)
Bi3 O100 W7 112.6(15)
W6 O100 W23 97.6(13)
Bi3 O100 W23 137.1(18)
W7 O100 W23 95.4(13)
W18 O101 W17 145(2)
W20 O102 W19 149(3)
W29 O109 W22 120(2)
W31 O113 W19 122(2)
W26 O114 W13 106(3)
W25 O118 W24 154(2)
O24 W1 O23 96.1(12)
O24 W1 O22 98.9(12)
O23 W1 O22 97.9(13)
O24 W1 O3 91.0(11)
O23 W1 O3 170.6(12)
O22 W1 O3 87.1(12)
O24 W1 O1 167.5(12)
O23 W1 O1 90.0(11)
O22 W1 O1 91.0(12)
O3 W1 O1 81.9(10)
O24 W1 O5 88.8(13)
O23 W1 O5 90.7(13)
O22 W1 O5 167.7(12)
O3 W1 O5 83.2(13)
O1 W1 O5 80.2(12)
O29 W2 O25 96.1(13)
O29 W2 O26 102.0(14)
O25 W2 O26 91.5(14)
O29 W2 O54 94.2(14)
O25 W2 O54 94.6(14)
O26 W2 O54 162.0(14)
O29 W2 O65 98.8(12)
O25 W2 O65 165.1(14)
O26 W2 O65 85.4(13)
O54 W2 O65 84.3(13)
O29 W2 O23 174.6(13)
O25 W2 O23 85.8(12)
O26 W2 O23 83.0(13)
O54 W2 O23 80.5(13)
O65 W2 O23 79.4(11)
O29 W2 Na1 111.3(10)
O25 W2 Na1 49.0(11)
O26 W2 Na1 129.3(10)
O54 W2 Na1 48.6(10)
O65 W2 Na1 123.9(10)
O23 W2 Na1 66.2(8)
O29 W2 Na3 113.9(10)
O25 W2 Na3 129.9(11)
O26 W2 Na3 45.2(10)
O54 W2 Na3 120.4(10)
O65 W2 Na3 42.0(10)
O23 W2 Na3 68.1(8)
Na1 W2 Na3 134.2(5)
O26 W3 O27 94.4(15)
O26 W3 O30 94.2(17)
O27 W3 O30 97.0(16)
O26 W3 O73 87.3(14)
O27 W3 O73 163.6(14)
O30 W3 O73 99.2(16)
O26 W3 O43 161.1(14)
O27 W3 O43 90.4(13)
O30 W3 O43 103.3(16)
O73 W3 O43 83.0(13)
O26 W3 O24 80.7(13)
O27 W3 O24 85.9(12)
O30 W3 O24 174.3(14)
O73 W3 O24 78.2(12)
O43 W3 O24 81.5(11)
O26 W3 Na3 44.7(11)
O27 W3 Na3 131.2(11)
O30 W3 Na3 109.2(12)
O73 W3 Na3 44.4(11)
O43 W3 Na3 120.8(9)
O24 W3 Na3 65.4(7)
O26 W3 Na2 128.1(12)
O27 W3 Na2 44.5(11)
O30 W3 Na2 116.9(14)
O73 W3 Na2 123.4(11)
O43 W3 Na2 48.7(9)
O24 W3 Na2 68.5(10)
Na3 W3 Na2 133.9(8)
O28 W4 O25 95.3(14)
O28 W4 O27 93.2(15)
O25 W4 O27 91.5(14)
O28 W4 O39 99.2(13)
O25 W4 O39 90.8(13)
O27 W4 O39 167.1(13)
O28 W4 O75 97.7(13)
O25 W4 O75 166.3(14)
O27 W4 O75 91.8(13)
O39 W4 O75 83.1(12)
O28 W4 O22 175.5(12)
O25 W4 O22 89.2(13)
O27 W4 O22 86.5(13)
O39 W4 O22 80.9(11)
O75 W4 O22 77.8(12)
O28 W4 Na2 110.3(13)
O25 W4 Na2 132.1(12)
O27 W4 Na2 48.8(10)
O39 W4 Na2 122.3(9)
O75 W4 Na2 45.5(10)
O22 W4 Na2 66.2(11)
O28 W4 Na1 114.4(11)
O25 W4 Na1 48.0(11)
O27 W4 Na1 130.5(10)
O39 W4 Na1 46.1(8)
O75 W4 Na1 121.6(10)
O22 W4 Na1 68.8(9)
Na2 W4 Na1 135.0(9)
O70 W5 O15 100.8(15)
O70 W5 O45 99.3(15)
O15 W5 O45 93.7(12)
O70 W5 O82 99.3(15)
O15 W5 O82 94.6(11)
O45 W5 O82 157.9(13)
O70 W5 O83 99.1(16)
O15 W5 O83 160.1(13)
O45 W5 O83 84.5(13)
O82 W5 O83 80.8(12)
O70 W5 O66 168.9(16)
O15 W5 O66 88.1(12)
O45 W5 O66 86.8(12)
O82 W5 O66 73.0(11)
O83 W5 O66 72.1(12)
O57 W6 O16 102.5(15)
O57 W6 O45 100.0(15)
O16 W6 O45 94.5(12)
O57 W6 O77 100.7(16)
O16 W6 O77 91.1(13)
O45 W6 O77 156.7(14)
O57 W6 O100 166.9(15)
O16 W6 O100 86.7(13)
O45 W6 O100 88.3(13)
O77 W6 O100 69.4(14)
O57 W6 O78 100.4(15)
O16 W6 O78 157.0(13)
O45 W6 O78 83.0(13)
O77 W6 O78 83.0(14)
O100 W6 O78 70.5(13)
O57 W6 Na3 93.5(13)
O16 W6 Na3 37.6(10)
O45 W6 Na3 132.1(9)
O77 W6 Na3 56.6(10)
O100 W6 Na3 88.1(10)
O78 W6 Na3 139.2(11)
O110 W7 O77 100.9(19)
O110 W7 O91 96.3(18)
O77 W7 O91 162.5(17)
O110 W7 O65 103.5(17)
O77 W7 O65 90.8(15)
O91 W7 O65 87.8(15)
O110 W7 O53 97.0(18)
O77 W7 O53 89.4(17)
O91 W7 O53 85.7(17)
O65 W7 O53 159.0(16)
O110 W7 O100 169.8(15)
O77 W7 O100 74.0(15)
O91 W7 O100 88.6(15)
O65 W7 O100 85.6(13)
O53 W7 O100 74.3(15)
O110 W7 Na3 96.7(15)
O77 W7 Na3 57.0(12)
O91 W7 Na3 123.8(11)
O65 W7 Na3 36.0(10)
O53 W7 Na3 145.5(13)
O100 W7 Na3 88.0(10)
O54 W8 O95 104.5(16)
O54 W8 O91 87.0(16)
O95 W8 O91 104.2(15)
O54 W8 O36 158.1(15)
O95 W8 O36 97.0(14)
O91 W8 O36 92.1(14)
O54 W8 O69 87.9(15)
O95 W8 O69 98.5(14)
O91 W8 O69 157.3(16)
O36 W8 O69 84.6(13)
O54 W8 O34 81.0(15)
O95 W8 O34 169.0(13)
O91 W8 O34 85.5(14)
O36 W8 O34 77.1(12)
O69 W8 O34 71.9(14)
O62 W9 O9 103.5(17)
O62 W9 O69 95.1(16)
O9 W9 O69 91.1(18)
O62 W9 O48 104.6(15)
O9 W9 O48 92.5(15)
O69 W9 O48 158.5(13)
O62 W9 O86 94.3(18)
O9 W9 O86 160.7(18)
O69 W9 O86 80.0(18)
O48 W9 O86 89.8(16)
O62 W9 O34 165.0(14)
O9 W9 O34 85.6(14)
O69 W9 O34 72.6(14)
O48 W9 O34 86.5(12)
O86 W9 O34 75.5(15)
O62 W9 Na1 92.6(14)
O9 W9 Na1 35.0(13)
O69 W9 Na1 58.6(12)
O48 W9 Na1 127.6(10)
O86 W9 Na1 138.5(14)
O34 W9 Na1 88.2(9)
O48 W10 O10 87.4(14)
O48 W10 O105 103.1(15)
O10 W10 O105 106.4(15)
O48 W10 O82 158.2(12)
O10 W10 O82 96.1(13)
O105 W10 O82 96.5(14)
O48 W10 O37 87.1(12)
O10 W10 O37 158.2(12)
O105 W10 O37 95.4(14)
O82 W10 O37 81.7(11)
O48 W10 O66 83.9(12)
O10 W10 O66 87.0(13)
O105 W10 O66 165.0(14)
O82 W10 O66 74.8(11)
O37 W10 O66 71.4(11)
O55 W11 O7 98.6(15)
O55 W11 O87 98.9(17)
O7 W11 O87 103.0(11)
O55 W11 O31 161.6(18)
O7 W11 O31 84.3(14)
O87 W11 O31 98.1(15)
O55 W11 O96 80.8(16)
O7 W11 O96 159.2(13)
O87 W11 O96 97.7(12)
O31 W11 O96 90.0(14)
O55 W11 O68 77.3(17)
O7 W11 O68 89.1(11)
O87 W11 O68 167.8(11)
O31 W11 O68 84.6(15)
O96 W11 O68 70.4(12)
O71 W12 O8 107.3(14)
O71 W12 O31 100.3(17)
O8 W12 O31 88.7(15)
O71 W12 O76 89.1(15)
O8 W12 O76 163.4(14)
O31 W12 O76 90.7(15)
O71 W12 O93 95.9(17)
O8 W12 O93 99.0(15)
O31 W12 O93 159.1(17)
O76 W12 O93 76.4(15)
O71 W12 O58 166.0(13)
O8 W12 O58 86.1(12)
O31 W12 O58 83.7(15)
O76 W12 O58 77.4(13)
O93 W12 O58 77.6(14)
O71 W12 Na1 98.8(11)
O8 W12 Na1 39.3(10)
O31 W12 Na1 127.9(12)
O76 W12 Na1 137.5(11)
O93 W12 Na1 61.3(12)
O58 W12 Na1 88.9(8)
O39 W13 O72 105.9(14)
O39 W13 O93 96.6(14)
O72 W13 O93 91.5(18)
O39 W13 O44 83.9(13)
O72 W13 O44 103.2(17)
O93 W13 O44 164.5(16)
O39 W13 O114 161.5(18)
O72 W13 O114 91.7(19)
O93 W13 O114 77(2)
O44 W13 O114 98.0(19)
O39 W13 O58 81.3(10)
O72 W13 O58 166.2(16)
O93 W13 O58 75.8(14)
O44 W13 O58 89.1(13)
O114 W13 O58 80.3(17)
O39 W13 Na1 39.4(9)
O72 W13 Na1 92.4(12)
O93 W13 Na1 59.7(12)
O44 W13 Na1 123.1(11)
O114 W13 Na1 136.3(16)
O58 W13 Na1 85.9(7)
O90 W14 O44 161.6(19)
O90 W14 O61 105(2)
O44 W14 O61 93.8(19)
O90 W14 O75 86.1(16)
O44 W14 O75 88.5(15)
O61 W14 O75 106.3(16)
O90 W14 O60 95.7(17)
O44 W14 O60 80.8(16)
O61 W14 O60 100.9(17)
O75 W14 O60 151.4(15)
O90 W14 O64 72.1(16)
O44 W14 O64 89.7(14)
O61 W14 O64 172.3(14)
O75 W14 O64 80.7(11)
O60 W14 O64 72.8(13)
O13 W15 O94 110.1(17)
O13 W15 O92 90.3(13)
O94 W15 O92 96.9(17)
O13 W15 O90 92.0(15)
O94 W15 O90 102.0(19)
O92 W15 O90 158.9(16)
O13 W15 O52 151.1(16)
O94 W15 O52 98.1(17)
O92 W15 O52 79.6(14)
O90 W15 O52 88.5(16)
O13 W15 O64 84.5(12)
O94 W15 O64 164.1(15)
O92 W15 O64 89.0(12)
O90 W15 O64 70.4(15)
O52 W15 O64 68.4(13)
O79 W16 O14 106.7(16)
O79 W16 O92 100.1(16)
O14 W16 O92 90.0(14)
O79 W16 O55 100.5(17)
O14 W16 O55 94.5(14)
O92 W16 O55 156.6(15)
O79 W16 O68 163.2(15)
O14 W16 O68 87.5(14)
O92 W16 O68 88.7(13)
O55 W16 O68 68.6(14)
O79 W16 O49 103.7(15)
O14 W16 O49 149.4(15)
O92 W16 O49 81.0(13)
O55 W16 O49 83.4(14)
O68 W16 O49 63.3(13)
O104 W17 O11 107.2(16)
O104 W17 O99 98.2(17)
O11 W17 O99 97.4(16)
O104 W17 O101 101.5(16)
O11 W17 O101 87.2(16)
O99 W17 O101 157.4(16)
O104 W17 O84 97.3(17)
O11 W17 O84 154.5(17)
O99 W17 O84 85.7(17)
O101 W17 O84 81.0(17)
O104 W17 O80 166.0(16)
O11 W17 O80 85.6(15)
O99 W17 O80 73.9(15)
O101 W17 O80 84.5(15)
O84 W17 O80 70.9(16)
O12 W18 O74 87.4(19)
O12 W18 O106 106.4(18)
O74 W18 O106 96.3(18)
O12 W18 O101 91.3(18)
O74 W18 O101 157.5(16)
O106 W18 O101 105.5(17)
O12 W18 O51 160.8(16)
O74 W18 O51 91.0(19)
O106 W18 O51 92.8(18)
O101 W18 O51 82.9(17)
O12 W18 O85 90.2(14)
O74 W18 O85 71.6(15)
O106 W18 O85 159.3(17)
O101 W18 O85 86.0(14)
O51 W18 O85 71.2(14)
O12 W18 Na2 37.0(15)
O74 W18 Na2 53.6(16)
O106 W18 Na2 93.6(15)
O101 W18 Na2 128.4(14)
O51 W18 Na2 144.5(13)
O85 W18 Na2 92.4(10)
O89 W19 O43 100.9(17)
O89 W19 O113 107.4(19)
O43 W19 O113 151.6(16)
O89 W19 O74 104.2(17)
O43 W19 O74 79.9(15)
O113 W19 O74 95.5(17)
O89 W19 O102 109.4(17)
O43 W19 O102 89.5(15)
O113 W19 O102 78.8(17)
O74 W19 O102 146.1(18)
O89 W19 O85 168.8(14)
O43 W19 O85 82.1(13)
O113 W19 O85 70.6(15)
O74 W19 O85 65.4(14)
O102 W19 O85 81.3(14)
O117 W20 O102 124(3)
O117 W20 O33 80(3)
O102 W20 O33 154.0(17)
O117 W20 O73 74(3)
O102 W20 O73 90.1(16)
O33 W20 O73 86.8(14)
O117 W20 O42 132(2)
O102 W20 O42 80.5(16)
O33 W20 O42 90.9(14)
O73 W20 O42 153.3(14)
O117 W20 O38 149(3)
O102 W20 O38 77.1(16)
O33 W20 O38 77.0(13)
O73 W20 O38 84.3(14)
O42 W20 O38 69.3(14)
O117 W20 Na3 59(2)
O102 W20 Na3 127.2(14)
O33 W20 Na3 52.4(11)
O73 W20 Na3 37.3(10)
O42 W20 Na3 142.0(11)
O38 W20 Na3 90.3(10)
O56 W21 O17 103.8(16)
O56 W21 O59 105.6(17)
O17 W21 O59 94.0(15)
O56 W21 O33 94.2(15)
O17 W21 O33 85.7(14)
O59 W21 O33 159.6(15)
O56 W21 O46 95.3(16)
O17 W21 O46 158.5(13)
O59 W21 O46 90.4(16)
O33 W21 O46 83.0(14)
O56 W21 O38 162.2(14)
O17 W21 O38 85.2(12)
O59 W21 O38 88.8(14)
O33 W21 O38 70.9(13)
O46 W21 O38 73.8(12)
O97 W22 O18 104.4(18)
O97 W22 O99 94.4(18)
O18 W22 O99 95.6(15)
O97 W22 O59 105.3(18)
O18 W22 O59 88.7(15)
O99 W22 O59 158.1(17)
O97 W22 O109 100.6(19)
O18 W22 O109 154.9(16)
O99 W22 O109 83.2(17)
O59 W22 O109 84.0(16)
O97 W22 O80 165.5(17)
O18 W22 O80 85.0(14)
O99 W22 O80 73.5(15)
O59 W22 O80 85.6(15)
O109 W22 O80 70.5(15)
O112 W23 O78 93.5(18)
O112 W23 O41 104.2(18)
O78 W23 O41 162.2(16)
O112 W23 O81 100.8(17)
O78 W23 O81 90.2(16)
O41 W23 O81 85.2(16)
O112 W23 O53 98.5(18)
O78 W23 O53 94.0(18)
O41 W23 O53 84.8(17)
O81 W23 O53 160.0(14)
O112 W23 O100 167.3(17)
O78 W23 O100 77.9(15)
O41 W23 O100 84.8(15)
O81 W23 O100 88.7(13)
O53 W23 O100 73.2(15)
O116 W24 O86 89(2)
O116 W24 O36 89.1(19)
O86 W24 O36 84.1(17)
O116 W24 O41 110(2)
O86 W24 O41 159.3(19)
O36 W24 O41 88.9(14)
O116 W24 O118 109(2)
O86 W24 O118 96.8(18)
O36 W24 O118 162.0(14)
O41 W24 O118 84.0(15)
O116 W24 O34 159.8(18)
O86 W24 O34 78.6(17)
O36 W24 O34 73.7(12)
O41 W24 O34 80.7(14)
O118 W24 O34 88.9(13)
O37 W25 O83 93.8(14)
O37 W25 O32 97.0(14)
O83 W25 O32 99.9(15)
O37 W25 O118 88.1(14)
O83 W25 O118 161.6(16)
O32 W25 O118 98.1(15)
O37 W25 O81 160.9(13)
O83 W25 O81 90.6(15)
O32 W25 O81 100.5(14)
O118 W25 O81 82.1(15)
O37 W25 O66 77.2(12)
O83 W25 O66 78.9(14)
O32 W25 O66 173.9(13)
O118 W25 O66 83.7(14)
O81 W25 O66 85.5(13)
O98 W26 O47 108.2(16)
O98 W26 O40 106.8(15)
O47 W26 O40 84.3(17)
O98 W26 O76 92.8(15)
O47 W26 O76 158.6(15)
O40 W26 O76 94.1(15)
O98 W26 O114 85.8(19)
O47 W26 O114 97(2)
O40 W26 O114 166.4(18)
O76 W26 O114 80(2)
O98 W26 O58 163.6(14)
O47 W26 O58 83.9(13)
O40 W26 O58 85.0(12)
O76 W26 O58 74.7(12)
O114 W26 O58 81.7(17)
O49 W27 O108 102(2)
O49 W27 O96 94.5(18)
O108 W27 O96 101(2)
O49 W27 O40 156.1(17)
O108 W27 O40 99.8(18)
O96 W27 O40 90.8(15)
O49 W27 O63 77.3(19)
O108 W27 O63 99(2)
O96 W27 O63 159.5(14)
O40 W27 O63 89.7(16)
O49 W27 O68 76.0(16)
O108 W27 O68 174.2(19)
O96 W27 O68 73.6(13)
O40 W27 O68 83.3(13)
O63 W27 O68 86.1(14)
O52 W28 O60 102.9(19)
O52 W28 O111 101(2)
O60 W28 O111 100.7(19)
O52 W28 O63 77.0(19)
O60 W28 O63 159.8(16)
O111 W28 O63 99.1(19)
O52 W28 O47 152.8(17)
O60 W28 O47 82.0(17)
O111 W28 O47 104.5(18)
O63 W28 O47 89.3(17)
O52 W28 O64 72.2(14)
O60 W28 O64 73.8(13)
O111 W28 O64 169.4(17)
O63 W28 O64 87.3(13)
O47 W28 O64 83.9(12)
O50 W29 O109 88.9(19)
O50 W29 O115 93(2)
O109 W29 O115 102(2)
O50 W29 O84 153.6(19)
O109 W29 O84 99(2)
O115 W29 O84 109(2)
O50 W29 O88 78.7(17)
O109 W29 O88 157.9(18)
O115 W29 O88 97(2)
O84 W29 O88 84.8(17)
O50 W29 O80 85.6(17)
O109 W29 O80 76.3(17)
O115 W29 O80 178.0(17)
O84 W29 O80 72.4(16)
O88 W29 O80 84.5(15)
O103 W30 O42 94.0(18)
O103 W30 O46 99.2(16)
O42 W30 O46 83.5(16)
O103 W30 O67 101(2)
O42 W30 O67 83.9(18)
O46 W30 O67 157.0(19)
O103 W30 O50 105.5(17)
O42 W30 O50 159.2(16)
O46 W30 O50 100.2(15)
O67 W30 O50 85.3(18)
O103 W30 O38 164.2(15)
O42 W30 O38 70.4(15)
O46 W30 O38 77.0(13)
O67 W30 O38 80.7(17)
O50 W30 O38 90.3(14)
O107 W31 O88 98.9(18)
O107 W31 O113 100.7(18)
O88 W31 O113 157.4(18)
O107 W31 O51 103.1(17)
O88 W31 O51 91.1(17)
O113 W31 O51 95.3(17)
O107 W31 O67 100.8(19)
O88 W31 O67 89.5(19)
O113 W31 O67 75.9(19)
O51 W31 O67 156(2)
O107 W31 O85 170.9(15)
O88 W31 O85 89.2(16)
O113 W31 O85 72.3(16)
O51 W31 O85 72.5(15)
O67 W31 O85 83.3(18)

loop_
_geom_bond_atom_site_label_1
_geom_bond_atom_site_label_2
_geom_bond_distance
Bi1 O58 2.07(3)
Bi1 O64 2.09(3)
Bi1 O68 2.14(3)
Bi2 O80 2.14(4)
Bi2 O38 2.14(3)
Bi2 O85 2.19(3)
Bi3 O34 2.04(3)
Bi3 O66 2.15(3)
Bi3 O100 2.19(3)
N11 Na4 2.36(5)
N12 Na3 2.31(5)
N13 Na1 2.56(5)
Na1 O9 2.46(4)
Na1 O8 2.51(3)
Na1 O39 2.55(3)
Na1 O54 2.60(4)
Na1 O25 2.63(4)
Na1 W2 3.456(16)
Na1 W4 3.49(2)
Na1 W12 3.633(17)
Na1 W9 3.66(2)
Na1 W13 3.702(18)
Na1 Np1 3.73(2)
Na2 O75 2.41(4)
Na2 O27 2.54(4)
Na2 O12 2.57(5)
Na2 O13 2.62(4)
Na2 O43 2.65(3)
Na2 W4 3.35(3)
Na2 W3 3.52(3)
Na2 Np2 3.71(4)
Na2 W18 3.73(3)
Na3 O65 2.40(4)
Na3 O73 2.47(4)
Na3 O16 2.49(4)
Na3 O17 2.52(4)
Na3 O26 2.52(4)
Na3 O33 2.96(4)
Na3 W3 3.460(19)
Na3 W2 3.498(19)
Na3 W7 3.67(2)
Na3 W6 3.69(2)
Na3 W20 3.71(2)
Na4 O56 2.49(5)
Na4 O57 2.56(5)
Np1 O2 1.83(4)
Np1 O1 1.99(3)
Np1 O10 2.29(3)
Np1 O7 2.30(2)
Np1 O8 2.39(3)
Np1 O9 2.54(4)
Np1 O19 2.61(6)
Np2 O4 1.96(4)
Np2 O3 1.99(3)
Np2 O11 2.27(3)
Np2 O14 2.42(3)
Np2 O13 2.48(3)
Np2 O12 2.51(4)
Np2 O20 2.69(7)
Np3 O6 1.833(17)
Np3 O5 1.959(17)
Np3 O15 2.35(3)
Np3 O18 2.39(3)
Np3 O16 2.43(3)
Np3 O17 2.45(3)
Np3 O21 2.57(4)
O1 W1 2.04(3)
O3 W1 2.03(3)
O5 W1 2.05(2)
O7 W11 1.77(2)
O8 W12 1.81(3)
O9 W9 1.73(4)
O10 W10 1.86(3)
O11 W17 1.79(4)
O12 W18 1.71(4)
O13 W15 1.79(3)
O14 W16 1.73(3)
O15 W5 1.75(2)
O16 W6 1.86(3)
O17 W21 1.84(3)
O18 W22 1.79(3)
O22 W1 1.87(3)
O22 W4 2.09(3)
O23 W1 1.84(3)
O23 W2 2.17(3)
O24 W1 1.77(3)
O24 W3 2.20(3)
O25 W4 1.89(3)
O25 W2 1.92(3)
O26 W3 1.79(3)
O26 W2 2.01(4)
O27 W3 1.91(3)
O27 W4 1.91(3)
O28 W4 1.80(3)
O29 W2 1.85(3)
O30 W3 1.99(5)
O31 W12 1.88(4)
O31 W11 1.95(4)
O32 W25 1.82(3)
O33 W20 1.92(3)
O33 W21 1.96(3)
O34 W8 2.20(3)
O34 W9 2.31(3)
O34 W24 2.37(3)
O36 W24 1.94(3)
O36 W8 1.97(3)
O37 W25 1.79(3)
O37 W10 2.14(3)
O38 W20 2.11(3)
O38 W30 2.28(3)
O38 W21 2.34(3)
O39 W13 1.87(3)
O39 W4 1.99(3)
O40 W26 1.83(4)
O40 W27 1.98(4)
O41 W23 1.85(4)
O41 W24 1.94(4)
O42 W30 1.73(4)
O42 W20 2.04(4)
O43 W19 1.87(3)
O43 W3 2.06(3)
O44 W14 1.80(4)
O44 W13 2.04(4)
O45 W5 1.93(3)
O45 W6 1.96(3)
O46 W30 1.94(3)
O46 W21 2.05(4)
O47 W26 1.82(4)
O47 W28 1.95(4)
O48 W10 1.80(3)
O48 W9 2.02(3)
O49 W27 1.48(4)
O49 W16 2.28(4)
O50 W29 1.72(4)
O50 W30 2.08(4)
O51 W31 1.88(4)
O51 W18 2.00(4)
O52 W28 1.70(4)
O52 W15 2.11(4)
O53 W7 1.94(4)
O53 W23 1.95(4)
O54 W8 1.79(4)
O54 W2 2.05(4)
O55 W11 1.68(4)
O55 W16 2.14(4)
O56 W21 1.71(3)
O57 W6 1.71(4)
O58 W12 2.20(3)
O58 W13 2.30(3)
O58 W26 2.34(3)
O59 W21 1.90(4)
O59 W22 1.96(4)
O60 W28 1.86(4)
O60 W14 1.96(4)
O61 W14 1.82(5)
O62 W9 1.72(4)
O63 W28 1.92(4)
O63 W27 2.03(4)
O64 W15 2.19(3)
O64 W14 2.29(3)
O64 W28 2.32(2)
O65 W7 1.91(3)
O65 W2 2.05(3)
O66 W10 2.21(3)
O66 W25 2.24(3)
O66 W5 2.30(3)
O67 W31 1.90(5)
O67 W30 1.96(5)
O68 W11 2.23(4)
O68 W27 2.26(3)
O68 W16 2.27(4)
O69 W9 1.82(4)
O69 W8 2.00(4)
O70 W5 1.64(4)
O71 W12 1.68(3)
O72 W13 1.87(4)
O73 W20 1.93(3)
O73 W3 2.00(3)
O74 W18 1.73(4)
O74 W19 2.00(4)
O75 W14 1.92(3)
O75 W4 2.00(3)
O76 W26 1.99(4)
O76 W12 2.02(3)
O77 W7 1.76(4)
O77 W6 2.09(4)
O78 W23 1.73(4)
O78 W6 2.23(4)
O79 W16 1.69(4)
O80 W17 2.21(4)
O80 W22 2.26(4)
O80 W29 2.27(4)
O81 W23 1.91(3)
O81 W25 1.92(3)
O82 W5 1.93(3)
O82 W10 1.95(3)
O83 W25 1.81(4)
O83 W5 2.11(4)
O84 W29 1.82(4)
O84 W17 1.99(4)
O85 W18 2.18(3)
O85 W31 2.22(3)
O85 W19 2.27(3)
O86 W24 1.88(4)
O86 W9 2.13(5)
O87 W11 1.78(3)
O88 W31 1.81(4)
O88 W29 2.02(4)
O89 W19 1.85(4)
O90 W14 1.76(4)
O90 W15 2.01(4)
O91 W7 1.90(4)
O91 W8 1.92(4)
O92 W16 1.93(3)
O92 W15 1.98(3)
O93 W13 2.00(4)
O93 W12 2.02(4)
O94 W15 1.81(5)
O95 W8 1.80(3)
O96 W27 1.81(3)
O96 W11 2.04(3)
O97 W22 1.78(4)
O98 W26 1.78(4)
O99 W22 1.91(4)
O99 W17 1.96(4)
O100 W6 2.17(4)
O100 W7 2.22(4)
O100 W23 2.26(3)
O101 W18 1.91(4)
O101 W17 1.96(4)
O102 W20 1.86(4)
O102 W19 2.00(4)
O103 W30 1.70(4)
O104 W17 1.79(4)
O105 W10 1.87(4)
O106 W18 1.81(4)
O107 W31 1.72(4)
O108 W27 1.69(4)
O109 W29 1.74(4)
O109 W22 2.08(4)
O110 W7 1.70(4)
O111 W28 1.90(5)
O112 W23 1.69(4)
O113 W31 1.88(4)
O113 W19 1.91(4)
O114 W26 2.01(6)
O114 W13 2.13(5)
O115 W29 1.74(5)
O116 W24 1.76(5)
O117 W20 1.12(5)
O118 W25 1.83(4)
O118 W24 2.00(4)

loop_
_geom_torsion_atom_site_label_1
_geom_torsion_atom_site_label_2
_geom_torsion_atom_site_label_3
_geom_torsion_atom_site_label_4
_geom_torsion
O9 Na1 Np1 O2 63.1(19)
O8 Na1 Np1 O2 -69.2(18)
O39 Na1 Np1 O2 -114.7(15)
N13 Na1 Np1 O2 12(4)
O54 Na1 Np1 O2 106.0(17)
O25 Na1 Np1 O2 177.8(16)
W2 Na1 Np1 O2 143.3(14)
W4 Na1 Np1 O2 -149.8(13)
W12 Na1 Np1 O2 -55.3(13)
W9 Na1 Np1 O2 50.6(13)
W13 Na1 Np1 O2 -86.6(14)
O9 Na1 Np1 O1 -114.3(15)
O8 Na1 Np1 O1 113.4(14)
O39 Na1 Np1 O1 67.9(11)
N13 Na1 Np1 O1 -165(4)
O54 Na1 Np1 O1 -71.4(13)
O25 Na1 Np1 O1 0.4(12)
W2 Na1 Np1 O1 -34.1(9)
W4 Na1 Np1 O1 32.8(8)
W12 Na1 Np1 O1 127.3(8)
W9 Na1 Np1 O1 -126.8(8)
W13 Na1 Np1 O1 96.0(9)
O9 Na1 Np1 O10 -31.5(16)
O8 Na1 Np1 O10 -163.8(14)
O39 Na1 Np1 O10 150.7(12)
N13 Na1 Np1 O10 -83(4)
O54 Na1 Np1 O10 11.3(14)
O25 Na1 Np1 O10 83.2(14)
W2 Na1 Np1 O10 48.7(11)
W4 Na1 Np1 O10 115.5(10)
W12 Na1 Np1 O10 -149.9(9)
W9 Na1 Np1 O10 -44.1(9)
W13 Na1 Np1 O10 178.8(10)
O9 Na1 Np1 O7 160.6(15)
O8 Na1 Np1 O7 28.3(14)
O39 Na1 Np1 O7 -17.2(11)
N13 Na1 Np1 O7 110(4)
O54 Na1 Np1 O7 -156.5(12)
O25 Na1 Np1 O7 -84.7(12)
W2 Na1 Np1 O7 -119.2(8)
W4 Na1 Np1 O7 -52.3(8)
W12 Na1 Np1 O7 42.2(7)
W9 Na1 Np1 O7 148.1(7)
W13 Na1 Np1 O7 10.9(9)
O9 Na1 Np1 O8 132.3(18)
O39 Na1 Np1 O8 -45.5(13)
N13 Na1 Np1 O8 81(4)
O54 Na1 Np1 O8 175.1(17)
O25 Na1 Np1 O8 -113.0(17)
W2 Na1 Np1 O8 -147.5(14)
W4 Na1 Np1 O8 -80.6(12)
W12 Na1 Np1 O8 13.9(11)
W9 Na1 Np1 O8 119.7(12)
W13 Na1 Np1 O8 -17.4(11)
O8 Na1 Np1 O9 -132.3(18)
O39 Na1 Np1 O9 -177.8(16)
N13 Na1 Np1 O9 -51(4)
O54 Na1 Np1 O9 42.8(16)
O25 Na1 Np1 O9 114.7(17)
W2 Na1 Np1 O9 80.2(14)
W4 Na1 Np1 O9 147.1(14)
W12 Na1 Np1 O9 -118.4(14)
W9 Na1 Np1 O9 -12.5(13)
W13 Na1 Np1 O9 -149.7(15)
O9 Na1 Np1 O19 -101(3)
O8 Na1 Np1 O19 127(2)
O39 Na1 Np1 O19 81(2)
N13 Na1 Np1 O19 -152(4)
O54 Na1 Np1 O19 -58(3)
O25 Na1 Np1 O19 14(3)
W2 Na1 Np1 O19 -21(3)
W4 Na1 Np1 O19 46(2)
W12 Na1 Np1 O19 141(2)
W9 Na1 Np1 O19 -113(2)
W13 Na1 Np1 O19 109(2)
O75 Na2 Np2 O4 112.6(19)
O27 Na2 Np2 O4 -173.8(18)
O12 Na2 Np2 O4 -62.4(19)
O13 Na2 Np2 O4 71.5(19)
O43 Na2 Np2 O4 -105.3(19)
W4 Na2 Np2 O4 149.8(15)
W3 Na2 Np2 O4 -141.5(15)
W18 Na2 Np2 O4 -50.9(14)
O75 Na2 Np2 O3 -71.7(16)
O27 Na2 Np2 O3 1.9(15)
O12 Na2 Np2 O3 113.4(15)
O13 Na2 Np2 O3 -112.8(16)
O43 Na2 Np2 O3 70.5(15)
W4 Na2 Np2 O3 -34.4(11)
W3 Na2 Np2 O3 34.3(11)
W18 Na2 Np2 O3 124.9(10)
O75 Na2 Np2 O11 -153.3(15)
O27 Na2 Np2 O11 -79.7(16)
O12 Na2 Np2 O11 31.7(16)
O13 Na2 Np2 O11 165.6(15)
O43 Na2 Np2 O11 -11.1(17)
W4 Na2 Np2 O11 -116.0(11)
W3 Na2 Np2 O11 -47.3(13)
W18 Na2 Np2 O11 43.3(11)
O75 Na2 Np2 O14 13.7(16)
O27 Na2 Np2 O14 87.3(14)
O12 Na2 Np2 O14 -161.3(14)
O13 Na2 Np2 O14 -27.4(15)
O43 Na2 Np2 O14 155.8(13)
W4 Na2 Np2 O14 50.9(10)
W3 Na2 Np2 O14 119.6(9)
W18 Na2 Np2 O14 -149.8(7)
O75 Na2 Np2 O13 41.1(14)
O27 Na2 Np2 O13 114.7(19)
O12 Na2 Np2 O13 -134(2)
O43 Na2 Np2 O13 -177(2)
W4 Na2 Np2 O13 78.4(12)
W3 Na2 Np2 O13 147.0(18)
W18 Na2 Np2 O13 -122.4(14)
O75 Na2 Np2 O12 175(2)
O27 Na2 Np2 O12 -111.4(17)
O13 Na2 Np2 O12 134(2)
O43 Na2 Np2 O12 -42.9(14)
W4 Na2 Np2 O12 -147.7(16)
W3 Na2 Np2 O12 -79.1(12)
W18 Na2 Np2 O12 11.5(12)
O75 Na2 Np2 O20 -82(3)
O27 Na2 Np2 O20 -8(4)
O12 Na2 Np2 O20 103(4)
O13 Na2 Np2 O20 -123(3)
O43 Na2 Np2 O20 60(4)
W4 Na2 Np2 O20 -45(3)
W3 Na2 Np2 O20 24(4)
W18 Na2 Np2 O20 115(3)
N12 Na3 Np3 O6 10(4)
O65 Na3 Np3 O6 -111.7(15)
O73 Na3 Np3 O6 110.8(15)
O16 Na3 Np3 O6 -68.0(17)
O17 Na3 Np3 O6 68.1(16)
O26 Na3 Np3 O6 176.7(16)
O33 Na3 Np3 O6 53.3(15)
W3 Na3 Np3 O6 146.1(13)
W2 Na3 Np3 O6 -147.5(13)
W7 Na3 Np3 O6 -83.1(13)
W6 Na3 Np3 O6 -52.7(13)
W20 Na3 Np3 O6 81.8(13)
N12 Na3 Np3 O5 -170(4)
O65 Na3 Np3 O5 68.4(14)
O73 Na3 Np3 O5 -69.2(14)
O16 Na3 Np3 O5 112.0(16)
O17 Na3 Np3 O5 -111.8(15)
O26 Na3 Np3 O5 -3.2(15)
O33 Na3 Np3 O5 -126.7(13)
W3 Na3 Np3 O5 -33.9(11)
W2 Na3 Np3 O5 32.5(11)
W7 Na3 Np3 O5 96.9(11)
W6 Na3 Np3 O5 127.3(11)
W20 Na3 Np3 O5 -98.1(11)
N12 Na3 Np3 O15 107(4)
O65 Na3 Np3 O15 -14.1(11)
O73 Na3 Np3 O15 -151.7(10)
O16 Na3 Np3 O15 29.5(13)
O17 Na3 Np3 O15 165.6(12)
O26 Na3 Np3 O15 -85.8(13)
O33 Na3 Np3 O15 150.8(9)
W3 Na3 Np3 O15 -116.4(7)
W2 Na3 Np3 O15 -50.0(8)
W7 Na3 Np3 O15 14.4(7)
W6 Na3 Np3 O15 44.8(6)
W20 Na3 Np3 O15 179.4(6)
N12 Na3 Np3 O18 -90(4)
O65 Na3 Np3 O18 149.0(11)
O73 Na3 Np3 O18 11.4(12)
O16 Na3 Np3 O18 -167.4(13)
O17 Na3 Np3 O18 -31.2(13)
O26 Na3 Np3 O18 77.4(14)
O33 Na3 Np3 O18 -46.1(10)
W3 Na3 Np3 O18 46.8(9)
W2 Na3 Np3 O18 113.2(9)
W7 Na3 Np3 O18 177.5(8)
W6 Na3 Np3 O18 -152.0(7)
W20 Na3 Np3 O18 -17.5(8)
N12 Na3 Np3 O16 78(4)
O65 Na3 Np3 O16 -43.6(14)
O73 Na3 Np3 O16 178.8(15)
O17 Na3 Np3 O16 136.1(16)
O26 Na3 Np3 O16 -115.3(17)
O33 Na3 Np3 O16 121.3(14)
W3 Na3 Np3 O16 -145.9(13)
W2 Na3 Np3 O16 -79.5(12)
W7 Na3 Np3 O16 -15.1(11)
W6 Na3 Np3 O16 15.3(11)
W20 Na3 Np3 O16 149.9(13)
N12 Na3 Np3 O17 -58(4)
O65 Na3 Np3 O17 -179.8(15)
O73 Na3 Np3 O17 42.7(13)
O16 Na3 Np3 O17 -136.1(16)
O26 Na3 Np3 O17 108.6(16)
O33 Na3 Np3 O17 -14.8(12)
W3 Na3 Np3 O17 78.0(11)
W2 Na3 Np3 O17 144.4(12)
W7 Na3 Np3 O17 -151.2(12)
W6 Na3 Np3 O17 -120.8(11)
W20 Na3 Np3 O17 13.7(10)
N12 Na3 Np3 O21 -173(4)
O65 Na3 Np3 O21 66(3)
O73 Na3 Np3 O21 -72(3)
O16 Na3 Np3 O21 110(3)
O17 Na3 Np3 O21 -114(3)
O26 Na3 Np3 O21 -6(3)
O33 Na3 Np3 O21 -129(3)
W3 Na3 Np3 O21 -36(3)
W2 Na3 Np3 O21 30(3)
W7 Na3 Np3 O21 94(3)
W6 Na3 Np3 O21 125(3)
W20 Na3 Np3 O21 -101(3)
O2 Np1 O1 W1 -157(10)
O10 Np1 O1 W1 -104(4)
O7 Np1 O1 W1 110(4)
O8 Np1 O1 W1 41(4)
O9 Np1 O1 W1 -33(4)
O19 Np1 O1 W1 -171(4)
Na1 Np1 O1 W1 3(4)
O4 Np2 O3 W1 137(15)
O11 Np2 O3 W1 110(6)
O14 Np2 O3 W1 -103(6)
O13 Np2 O3 W1 -38(6)
O12 Np2 O3 W1 42(6)
O20 Np2 O3 W1 179(6)
Na2 Np2 O3 W1 3(5)
O6 Np3 O5 W1 -176(100)
O15 Np3 O5 W1 112(6)
O18 Np3 O5 W1 -105(6)
O16 Np3 O5 W1 39(6)
O17 Np3 O5 W1 -34(6)
O21 Np3 O5 W1 -178(6)
Na3 Np3 O5 W1 3(6)
O2 Np1 O7 W11 13(3)
O1 Np1 O7 W11 -175(2)
O10 Np1 O7 W11 101(3)
O8 Np1 O7 W11 -80(2)
O9 Np1 O7 W11 -79(3)
O19 Np1 O7 W11 103(2)
Na1 Np1 O7 W11 -100(2)
O2 Np1 O8 W12 -21(2)
O1 Np1 O8 W12 157(2)
O10 Np1 O8 W12 -112(2)
O7 Np1 O8 W12 69(2)
O9 Np1 O8 W12 -110(2)
O19 Np1 O8 W12 75(3)
Na1 Np1 O8 W12 -140(3)
O2 Np1 O8 Na1 119.5(15)
O1 Np1 O8 Na1 -62.8(12)
O10 Np1 O8 Na1 28(2)
O7 Np1 O8 Na1 -150.6(14)
O9 Np1 O8 Na1 30.2(13)
O19 Np1 O8 Na1 -145(2)
O9 Na1 O8 W12 120.3(17)
O39 Na1 O8 W12 -74.5(15)
N13 Na1 O8 W12 -4(3)
O54 Na1 O8 W12 144(2)
O25 Na1 O8 W12 -113.6(17)
W2 Na1 O8 W12 -157.4(11)
W4 Na1 O8 W12 -100.0(14)
W9 Na1 O8 W12 100.2(14)
W13 Na1 O8 W12 -45.7(12)
Np1 Na1 O8 W12 152(2)
O9 Na1 O8 Np1 -31.4(13)
O39 Na1 O8 Np1 133.7(12)
N13 Na1 O8 Np1 -156(2)
O54 Na1 O8 Np1 -8(3)
O25 Na1 O8 Np1 94.6(15)
W2 Na1 O8 Np1 50.9(19)
W4 Na1 O8 Np1 108.2(9)
W12 Na1 O8 Np1 -152(2)
W9 Na1 O8 Np1 -51.5(9)
W13 Na1 O8 Np1 162.5(11)
O8 Na1 O9 W9 -122(2)
O39 Na1 O9 W9 -147.3(19)
N13 Na1 O9 W9 13(3)
O54 Na1 O9 W9 73(2)
O25 Na1 O9 W9 113(2)
W2 Na1 O9 W9 99.1(19)
W4 Na1 O9 W9 155.7(13)
W12 Na1 O9 W9 -98.5(19)
W13 Na1 O9 W9 -100(2)
Np1 Na1 O9 W9 -151(3)
O8 Na1 O9 Np1 29.3(11)
O39 Na1 O9 Np1 4(3)
N13 Na1 O9 Np1 164.0(15)
O54 Na1 O9 Np1 -135.9(15)
O25 Na1 O9 Np1 -95.9(18)
W2 Na1 O9 Np1 -109.9(10)
W4 Na1 O9 Np1 -53.3(19)
W12 Na1 O9 Np1 52.5(10)
W9 Na1 O9 Np1 151(3)
W13 Na1 O9 Np1 51(2)
O2 Np1 O9 W9 21(3)
O1 Np1 O9 W9 -153(2)
O10 Np1 O9 W9 -67(2)
O7 Np1 O9 W9 113(2)
O8 Np1 O9 W9 115(3)
O19 Np1 O9 W9 -69(3)
Na1 Np1 O9 W9 145(3)
O2 Np1 O9 Na1 -124.0(16)
O1 Np1 O9 Na1 62.1(14)
O10 Np1 O9 Na1 147.8(16)
O7 Np1 O9 Na1 -32(2)
O8 Np1 O9 Na1 -30.7(12)
O19 Np1 O9 Na1 145.2(15)
O2 Np1 O10 W10 -12(3)
O1 Np1 O10 W10 174(3)
O7 Np1 O10 W10 -101(3)
O8 Np1 O10 W10 81(3)
O9 Np1 O10 W10 79(3)
O19 Np1 O10 W10 -103(3)
Na1 Np1 O10 W10 100(2)
O4 Np2 O11 W17 6(3)
O3 Np2 O11 W17 -176(3)
O14 Np2 O11 W17 97(3)
O13 Np2 O11 W17 -88(3)
O12 Np2 O11 W17 -84(3)
O20 Np2 O11 W17 93(3)
Na2 Np2 O11 W17 -107(3)
O4 Np2 O12 W18 -19(3)
O3 Np2 O12 W18 156(3)
O11 Np2 O12 W18 69(3)
O14 Np2 O12 W18 -112(3)
O13 Np2 O12 W18 -113(3)
O20 Np2 O12 W18 65(3)
Na2 Np2 O12 W18 -144(3)
O4 Np2 O12 Na2 125.3(17)
O3 Np2 O12 Na2 -60.1(15)
O11 Np2 O12 Na2 -146.6(17)
O14 Np2 O12 Na2 32(2)
O13 Np2 O12 Na2 31.1(13)
O20 Np2 O12 Na2 -151.4(18)
O75 Na2 O12 W18 145(3)
O27 Na2 O12 W18 -107(3)
O13 Na2 O12 W18 124(2)
O43 Na2 O12 W18 -72(2)
W4 Na2 O12 W18 -151.7(16)
W3 Na2 O12 W18 -96(2)
Np2 Na2 O12 W18 153(2)
O75 Na2 O12 Np2 -9(4)
O27 Na2 O12 Np2 100(2)
O13 Na2 O12 Np2 -29.6(13)
O43 Na2 O12 Np2 135.0(15)
W4 Na2 O12 Np2 55(2)
W3 Na2 O12 Np2 111.0(12)
W18 Na2 O12 Np2 -153(2)
O4 Np2 O13 W15 15(3)
O3 Np2 O13 W15 -166(2)
O11 Np2 O13 W15 107(3)
O14 Np2 O13 W15 -76(2)
O12 Np2 O13 W15 103(3)
O20 Np2 O13 W15 -74(3)
Na2 Np2 O13 W15 134(3)
O4 Np2 O13 Na2 -118.9(18)
O3 Np2 O13 Na2 60.6(14)
O11 Np2 O13 Na2 -26(3)
O14 Np2 O13 Na2 150.4(16)
O12 Np2 O13 Na2 -30.4(14)
O20 Np2 O13 Na2 152.4(19)
O75 Na2 O13 W15 74.6(19)
O27 Na2 O13 W15 115(3)
O12 Na2 O13 W15 -117.8(19)
O43 Na2 O13 W15 -143(3)
W4 Na2 O13 W15 100.1(18)
W3 Na2 O13 W15 157.9(14)
Np2 Na2 O13 W15 -148(2)
W18 Na2 O13 W15 -98.3(17)
O75 Na2 O13 Np2 -137.5(15)
O27 Na2 O13 Np2 -97(2)
O12 Na2 O13 Np2 30.1(14)
O43 Na2 O13 Np2 5(4)
W4 Na2 O13 Np2 -112.0(11)
W3 Na2 O13 Np2 -54(2)
W18 Na2 O13 Np2 49.6(11)
O4 Np2 O14 W16 -13(3)
O3 Np2 O14 W16 172(3)
O11 Np2 O14 W16 -102(3)
O13 Np2 O14 W16 81(3)
O12 Np2 O14 W16 79(4)
O20 Np2 O14 W16 -98(3)
Na2 Np2 O14 W16 102(3)
O6 Np3 O15 W5 15(2)
O5 Np3 O15 W5 -167(2)
O18 Np3 O15 W5 113(2)
O16 Np3 O15 W5 -76(2)
O17 Np3 O15 W5 -78(3)
O21 Np3 O15 W5 108(2)
Na3 Np3 O15 W5 -95.1(19)
O6 Np3 O16 W6 -22(2)
O5 Np3 O16 W6 157(2)
O15 Np3 O16 W6 69(2)
O18 Np3 O16 W6 -120(2)
O17 Np3 O16 W6 -113(2)
O21 Np3 O16 W6 75(3)
Na3 Np3 O16 W6 -141(3)
O6 Np3 O16 Na3 118.8(14)
O5 Np3 O16 Na3 -62.6(14)
O15 Np3 O16 Na3 -150.4(13)
O18 Np3 O16 Na3 21(2)
O17 Np3 O16 Na3 28.0(11)
O21 Np3 O16 Na3 -144.4(16)
N12 Na3 O16 W6 2(3)
O65 Na3 O16 W6 -75.4(16)
O73 Na3 O16 W6 146.9(17)
O17 Na3 O16 W6 121.3(17)
O26 Na3 O16 W6 -121.6(18)
O33 Na3 O16 W6 82.2(18)
W3 Na3 O16 W6 -159.8(12)
W2 Na3 O16 W6 -102.1(15)
W7 Na3 O16 W6 -46.6(13)
W20 Na3 O16 W6 103.4(18)
N12 Na3 O16 Np3 -146(2)
O65 Na3 O16 Np3 135.8(12)
O73 Na3 O16 Np3 -2(2)
O17 Na3 O16 Np3 -27.5(10)
O26 Na3 O16 Np3 89.6(18)
O33 Na3 O16 Np3 -66.6(14)
W3 Na3 O16 Np3 51.4(19)
W2 Na3 O16 Np3 109.1(9)
W7 Na3 O16 Np3 164.7(11)
W6 Na3 O16 Np3 -149(2)
W20 Na3 O16 Np3 -45.4(17)
O6 Np3 O17 W21 22(2)
O5 Np3 O17 W21 -156(2)
O15 Np3 O17 W21 116(2)
O18 Np3 O17 W21 -70.9(19)
O16 Np3 O17 W21 113(2)
O21 Np3 O17 W21 -74(3)
Na3 Np3 O17 W21 141(2)
O6 Np3 O17 Na3 -118.8(14)
O5 Np3 O17 Na3 62.7(13)
O15 Np3 O17 Na3 -25(2)
O18 Np3 O17 Na3 148.0(13)
O16 Np3 O17 Na3 -27.5(10)
O21 Np3 O17 Na3 144.7(16)
N12 Na3 O17 W21 7(3)
O65 Na3 O17 W21 -146.7(18)
O73 Na3 O17 W21 76.7(17)
O16 Na3 O17 W21 -120.0(17)
O26 Na3 O17 W21 117.8(17)
O33 Na3 O17 W21 14.8(13)
W3 Na3 O17 W21 102.5(14)
W2 Na3 O17 W21 159.3(11)
W7 Na3 O17 W21 -102.2(18)
W6 Na3 O17 W21 -97.1(15)
W20 Na3 O17 W21 47.1(13)
N12 Na3 O17 Np3 153.8(18)
O65 Na3 O17 Np3 0(2)
O73 Na3 O17 Np3 -136.2(12)
O16 Na3 O17 Np3 27.1(10)
O26 Na3 O17 Np3 -95.1(15)
O33 Na3 O17 Np3 161.9(14)
W3 Na3 O17 Np3 -110.4(8)
W2 Na3 O17 Np3 -53.6(17)
W7 Na3 O17 Np3 44.9(17)
W6 Na3 O17 Np3 50.0(8)
W20 Na3 O17 Np3 -165.8(10)
O6 Np3 O18 W22 -8(3)
O5 Np3 O18 W22 174(2)
O15 Np3 O18 W22 -105(2)
O16 Np3 O18 W22 89(3)
O17 Np3 O18 W22 82(2)
O21 Np3 O18 W22 -101(2)
Na3 Np3 O18 W22 102(2)
O9 Na1 O25 W4 124.7(18)
O8 Na1 O25 W4 26(2)
O39 Na1 O25 W4 -16.5(12)
N13 Na1 O25 W4 -110.9(17)
O54 Na1 O25 W4 165.9(18)
W2 Na1 O25 W4 150(2)
W12 Na1 O25 W4 -9(2)
W9 Na1 O25 W4 155.7(11)
W13 Na1 O25 W4 -35.4(12)
Np1 Na1 O25 W4 73.2(15)
O9 Na1 O25 W2 -26(2)
O8 Na1 O25 W2 -124.5(15)
O39 Na1 O25 W2 -166.9(17)
N13 Na1 O25 W2 98.6(16)
O54 Na1 O25 W2 15.5(13)
W4 Na1 O25 W2 -150(2)
W12 Na1 O25 W2 -159.7(10)
W9 Na1 O25 W2 5(2)
W13 Na1 O25 W2 174.1(12)
Np1 Na1 O25 W2 -77.2(14)
N12 Na3 O26 W3 97(2)
O65 Na3 O26 W3 -170.6(18)
O73 Na3 O26 W3 12.9(14)
O16 Na3 O26 W3 -121.8(18)
O17 Na3 O26 W3 -32(2)
O33 Na3 O26 W3 33(2)
W2 Na3 O26 W3 -158(2)
W7 Na3 O26 W3 172.8(13)
W6 Na3 O26 W3 -155.9(12)
W20 Na3 O26 W3 29.6(14)
N12 Na3 O26 W2 -104.8(18)
O65 Na3 O26 W2 -12.8(12)
O73 Na3 O26 W2 170.7(17)
O16 Na3 O26 W2 36(2)
O17 Na3 O26 W2 126.0(15)
O33 Na3 O26 W2 -169.0(12)
W3 Na3 O26 W2 158(2)
W7 Na3 O26 W2 -29.3(12)
W6 Na3 O26 W2 2(2)
W20 Na3 O26 W2 -172.6(11)
O75 Na2 O27 W3 165.7(18)
O12 Na2 O27 W3 21(3)
O13 Na2 O27 W3 125(2)
O43 Na2 O27 W3 -15.5(15)
W4 Na2 O27 W3 151(2)
Np2 Na2 O27 W3 73.1(18)
W18 Na2 O27 W3 -9(3)
O75 Na2 O27 W4 14.6(15)
O12 Na2 O27 W4 -130(2)
O13 Na2 O27 W4 -26(3)
O43 Na2 O27 W4 -166.5(17)
W3 Na2 O27 W4 -151(2)
Np2 Na2 O27 W4 -78.0(15)
W18 Na2 O27 W4 -160.6(19)
N12 Na3 O33 W20 -81.7(18)
O65 Na3 O33 W20 -106(3)
O73 Na3 O33 W20 14.6(12)
O16 Na3 O33 W20 151.7(13)
O17 Na3 O33 W20 105.5(15)
O26 Na3 O33 W20 -6.9(19)
W3 Na3 O33 W20 8.9(12)
W2 Na3 O33 W20 -20(3)
W7 Na3 O33 W20 -126.0(11)
W6 Na3 O33 W20 179.6(10)
N12 Na3 O33 W21 160.4(19)
O65 Na3 O33 W21 137(3)
O73 Na3 O33 W21 -103.2(15)
O16 Na3 O33 W21 33.9(16)
O17 Na3 O33 W21 -12.3(10)
O26 Na3 O33 W21 -124.7(15)
W3 Na3 O33 W21 -108.9(11)
W2 Na3 O33 W21 -137.4(18)
W7 Na3 O33 W21 116.2(12)
W6 Na3 O33 W21 61.7(12)
W20 Na3 O33 W21 -117.8(17)
O66 Bi3 O34 W8 170.3(16)
O100 Bi3 O34 W8 84.0(17)
O66 Bi3 O34 W9 -82.9(14)
O100 Bi3 O34 W9 -169.2(16)
O66 Bi3 O34 W24 33(2)
O100 Bi3 O34 W24 -54(2)
O80 Bi2 O38 W20 172.2(18)
O85 Bi2 O38 W20 88.9(18)
O80 Bi2 O38 W30 29(2)
O85 Bi2 O38 W30 -55(2)
O80 Bi2 O38 W21 -82.4(16)
O85 Bi2 O38 W21 -165.7(15)
O9 Na1 O39 W13 103(2)
O8 Na1 O39 W13 77.9(14)
N13 Na1 O39 W13 -60.8(16)
O54 Na1 O39 W13 -132.8(17)
O25 Na1 O39 W13 -135.8(16)
W2 Na1 O39 W13 -143.0(11)
W4 Na1 O39 W13 -151(2)
W12 Na1 O39 W13 49.8(10)
W9 Na1 O39 W13 62(4)
Np1 Na1 O39 W13 105.9(12)
O9 Na1 O39 W4 -105(2)
O8 Na1 O39 W4 -130.7(13)
N13 Na1 O39 W4 90.6(15)
O54 Na1 O39 W4 19(2)
O25 Na1 O39 W4 15.6(11)
W2 Na1 O39 W4 8.4(11)
W12 Na1 O39 W4 -158.8(11)
W9 Na1 O39 W4 -147(3)
W13 Na1 O39 W4 151(2)
Np1 Na1 O39 W4 -102.7(9)
O75 Na2 O43 W19 -133(3)
O27 Na2 O43 W19 -134(2)
O12 Na2 O43 W19 75(2)
O13 Na2 O43 W19 101(4)
W4 Na2 O43 W19 -142.2(16)
W3 Na2 O43 W19 -148(2)
Np2 Na2 O43 W19 104.6(18)
W18 Na2 O43 W19 50.6(15)
O75 Na2 O43 W3 15(3)
O27 Na2 O43 W3 14.0(14)
O12 Na2 O43 W3 -136.1(16)
O13 Na2 O43 W3 -111(3)
W4 Na2 O43 W3 6.3(15)
Np2 Na2 O43 W3 -106.9(12)
W18 Na2 O43 W3 -161.0(12)
O9 Na1 O54 W8 -74(2)
O8 Na1 O54 W8 -98(3)
O39 Na1 O54 W8 135.6(19)
N13 Na1 O54 W8 60(2)
O25 Na1 O54 W8 139(2)
W2 Na1 O54 W8 153(3)
W4 Na1 O54 W8 146.1(17)
W12 Na1 O54 W8 -51(4)
W9 Na1 O54 W8 -49.5(17)
W13 Na1 O54 W8 98(3)
Np1 Na1 O54 W8 -103.4(18)
O9 Na1 O54 W2 132.6(17)
O8 Na1 O54 W2 109(2)
O39 Na1 O54 W2 -17(2)
N13 Na1 O54 W2 -93.3(17)
O25 Na1 O54 W2 -14.4(12)
W4 Na1 O54 W2 -6.8(13)
W12 Na1 O54 W2 156(2)
W9 Na1 O54 W2 157.5(15)
W13 Na1 O54 W2 -55(3)
Np1 Na1 O54 W2 103.7(12)
N11 Na4 O56 W21 -121(8)
O57 Na4 O56 W21 100(4)
N11 Na4 O57 W6 88(3)
O56 Na4 O57 W6 -100(3)
O64 Bi1 O58 W12 172.0(13)
O68 Bi1 O58 W12 87.0(14)
O64 Bi1 O58 W13 -81.7(13)
O68 Bi1 O58 W13 -166.7(14)
O64 Bi1 O58 W26 41(2)
O68 Bi1 O58 W26 -44(2)
O58 Bi1 O64 W15 -171.2(13)
O68 Bi1 O64 W15 -86.9(14)
O58 Bi1 O64 W14 83.0(13)
O68 Bi1 O64 W14 167.3(15)
O58 Bi1 O64 W28 -41(2)
O68 Bi1 O64 W28 44(2)
N12 Na3 O65 W7 -56(2)
O73 Na3 O65 W7 -138.3(17)
O16 Na3 O65 W7 76.3(17)
O17 Na3 O65 W7 102(2)
O26 Na3 O65 W7 -142(2)
O33 Na3 O65 W7 -34(4)
W3 Na3 O65 W7 -147.1(14)
W2 Na3 O65 W7 -155(3)
W6 Na3 O65 W7 48.4(14)
W20 Na3 O65 W7 -102(2)
N12 Na3 O65 W2 99.2(17)
O73 Na3 O65 W2 17(2)
O16 Na3 O65 W2 -128.8(14)
O17 Na3 O65 W2 -103(2)
O26 Na3 O65 W2 12.6(12)
O33 Na3 O65 W2 121(3)
W3 Na3 O65 W2 7.9(13)
W7 Na3 O65 W2 155(3)
W6 Na3 O65 W2 -156.7(14)
W20 Na3 O65 W2 53(2)
O34 Bi3 O66 W10 90.1(15)
O100 Bi3 O66 W10 174.5(16)
O34 Bi3 O66 W25 -46(3)
O100 Bi3 O66 W25 38(3)
O34 Bi3 O66 W5 -169.2(13)
O100 Bi3 O66 W5 -84.9(14)
O58 Bi1 O68 W11 -85.1(15)
O64 Bi1 O68 W11 -173.3(16)
O58 Bi1 O68 W27 45(3)
O64 Bi1 O68 W27 -43(3)
O58 Bi1 O68 W16 173.3(15)
O64 Bi1 O68 W16 85.1(14)
N12 Na3 O73 W20 53(2)
O65 Na3 O73 W20 138.5(17)
O16 Na3 O73 W20 -101(2)
O17 Na3 O73 W20 -75.5(17)
O26 Na3 O73 W20 143(2)
O33 Na3 O73 W20 -15.9(14)
W3 Na3 O73 W20 154(3)
W2 Na3 O73 W20 148.1(14)
W7 Na3 O73 W20 103(2)
W6 Na3 O73 W20 -59(4)
N12 Na3 O73 W3 -101.2(18)
O65 Na3 O73 W3 -16(2)
O16 Na3 O73 W3 105(2)
O17 Na3 O73 W3 130.4(15)
O26 Na3 O73 W3 -11.3(12)
O33 Na3 O73 W3 -169.9(18)
W2 Na3 O73 W3 -6.0(13)
W7 Na3 O73 W3 -51(2)
W6 Na3 O73 W3 147(2)
W20 Na3 O73 W3 -154(3)
O27 Na2 O75 W14 133(2)
O12 Na2 O75 W14 -101(4)
O13 Na2 O75 W14 -79.0(19)
O43 Na2 O75 W14 132(3)
W4 Na2 O75 W14 147(3)
W3 Na2 O75 W14 140.7(16)
Np2 Na2 O75 W14 -106.5(18)
W18 Na2 O75 W14 -58(7)
O27 Na2 O75 W4 -14.0(15)
O12 Na2 O75 W4 112(3)
O13 Na2 O75 W4 134.0(16)
O43 Na2 O75 W4 -15(3)
W3 Na2 O75 W4 -6.4(16)
Np2 Na2 O75 W4 106.4(13)
W18 Na2 O75 W4 155(5)
O38 Bi2 O80 W17 -169.3(18)
O85 Bi2 O80 W17 -86.5(17)
O38 Bi2 O80 W22 87.9(16)
O85 Bi2 O80 W22 170.7(17)
O38 Bi2 O80 W29 -36(3)
O85 Bi2 O80 W29 47(3)
O80 Bi2 O85 W18 86.1(16)
O38 Bi2 O85 W18 177.0(16)
O80 Bi2 O85 W31 -43(2)
O38 Bi2 O85 W31 48(2)
O80 Bi2 O85 W19 -168.9(16)
O38 Bi2 O85 W19 -78.0(14)
O34 Bi3 O100 W6 172.9(18)
O66 Bi3 O100 W6 86.3(17)
O34 Bi3 O100 W7 -79.6(18)
O66 Bi3 O100 W7 -166.2(18)
O34 Bi3 O100 W23 47(3)
O66 Bi3 O100 W23 -39(3)
W3 O24 W1 O23 -54.5(19)
W3 O24 W1 O22 44(2)
W3 O24 W1 O3 131.7(19)
W3 O24 W1 O1 -174(4)
W3 O24 W1 O5 -145.1(19)
W2 O23 W1 O24 49(2)
W2 O23 W1 O22 -51(2)
W2 O23 W1 O3 -173(6)
W2 O23 W1 O1 -142(2)
W2 O23 W1 O5 138(2)
W4 O22 W1 O24 -50(2)
W4 O22 W1 O23 48(2)
W4 O22 W1 O3 -140(2)
W4 O22 W1 O1 138(2)
W4 O22 W1 O5 -178(5)
Np2 O3 W1 O24 -55(6)
Np2 O3 W1 O23 166(6)
Np2 O3 W1 O22 44(6)
Np2 O3 W1 O1 135(6)
Np2 O3 W1 O5 -144(6)
Np1 O1 W1 O24 164(4)
Np1 O1 W1 O23 44(4)
Np1 O1 W1 O22 -54(4)
Np1 O1 W1 O3 -141(4)
Np1 O1 W1 O5 135(4)
Np3 O5 W1 O24 43(6)
Np3 O5 W1 O23 -53(6)
Np3 O5 W1 O22 172(5)
Np3 O5 W1 O3 134(6)
Np3 O5 W1 O1 -143(6)
W4 O25 W2 O29 127(3)
Na1 O25 W2 O29 -113.1(14)
W4 O25 W2 O26 25(4)
Na1 O25 W2 O26 144.7(14)
W4 O25 W2 O54 -138(4)
Na1 O25 W2 O54 -18.3(15)
W4 O25 W2 O65 -53(8)
Na1 O25 W2 O65 67(6)
W4 O25 W2 O23 -58(3)
Na1 O25 W2 O23 61.8(13)
W4 O25 W2 Na1 -120(4)
W4 O25 W2 Na3 -2(4)
Na1 O25 W2 Na3 118.5(12)
W3 O26 W2 O29 -109(3)
Na3 O26 W2 O29 112.0(14)
W3 O26 W2 O25 -12(4)
Na3 O26 W2 O25 -151.5(15)
W3 O26 W2 O54 98(5)
Na3 O26 W2 O54 -42(4)
W3 O26 W2 O65 153(4)
Na3 O26 W2 O65 13.9(13)
W3 O26 W2 O23 73(3)
Na3 O26 W2 O23 -66.0(12)
W3 O26 W2 Na1 22(4)
Na3 O26 W2 Na1 -117.2(11)
W3 O26 W2 Na3 139(4)
W8 O54 W2 O29 -30(3)
Na1 O54 W2 O29 114.9(13)
W8 O54 W2 O25 -126(3)
Na1 O54 W2 O25 18.4(15)
W8 O54 W2 O26 124(4)
Na1 O54 W2 O26 -91(4)
W8 O54 W2 O65 69(3)
Na1 O54 W2 O65 -146.7(14)
W8 O54 W2 O23 149(3)
Na1 O54 W2 O23 -66.5(12)
W8 O54 W2 Na1 -145(4)
W8 O54 W2 Na3 91(3)
Na1 O54 W2 Na3 -124.1(9)
W7 O65 W2 O29 32(3)
Na3 O65 W2 O29 -116.2(15)
W7 O65 W2 O25 -148(5)
Na3 O65 W2 O25 64(6)
W7 O65 W2 O26 133(3)
Na3 O65 W2 O26 -14.8(14)
W7 O65 W2 O54 -61(2)
Na3 O65 W2 O54 150.4(16)
W7 O65 W2 O23 -143(3)
Na3 O65 W2 O23 69.0(14)
W7 O65 W2 Na1 -91(2)
Na3 O65 W2 Na1 120.6(12)
W7 O65 W2 Na3 148(3)
W1 O23 W2 O29 157(11)
W1 O23 W2 O25 48(2)
W1 O23 W2 O26 -44(2)
W1 O23 W2 O54 143(2)
W1 O23 W2 O65 -131(2)
W1 O23 W2 Na1 94.2(19)
W1 O23 W2 Na3 -89(2)
O9 Na1 W2 O29 -121.0(14)
O8 Na1 W2 O29 165.5(17)
O39 Na1 W2 O29 91.0(13)
N13 Na1 W2 O29 4.2(16)
O54 Na1 W2 O29 -76.2(17)
O25 Na1 W2 O29 79.1(17)
W4 Na1 W2 O29 96.2(10)
W12 Na1 W2 O29 132(2)
W9 Na1 W2 O29 -97.1(11)
W13 Na1 W2 O29 72.4(12)
Np1 Na1 W2 O29 -163.2(11)
O9 Na1 W2 O25 159.9(19)
O8 Na1 W2 O25 86(2)
O39 Na1 W2 O25 11.8(15)
N13 Na1 W2 O25 -74.9(18)
O54 Na1 W2 O25 -155(2)
W4 Na1 W2 O25 17.1(14)
W12 Na1 W2 O25 53(2)
W9 Na1 W2 O25 -176.2(16)
W13 Na1 W2 O25 -6.7(14)
Np1 Na1 W2 O25 117.7(16)
O9 Na1 W2 O26 111.6(16)
O8 Na1 W2 O26 38(2)
O39 Na1 W2 O26 -36.4(16)
N13 Na1 W2 O26 -123.2(17)
O54 Na1 W2 O26 156.4(19)
O25 Na1 W2 O26 -48(2)
W4 Na1 W2 O26 -31.1(13)
W12 Na1 W2 O26 4(3)
W9 Na1 W2 O26 135.5(13)
W13 Na1 W2 O26 -55.0(15)
Np1 Na1 W2 O26 69.4(14)
O9 Na1 W2 O54 -44.8(17)
O8 Na1 W2 O54 -118(2)
O39 Na1 W2 O54 167.2(17)
N13 Na1 W2 O54 80.4(18)
O25 Na1 W2 O54 155(2)
W4 Na1 W2 O54 172.4(15)
W12 Na1 W2 O54 -152(3)
W9 Na1 W2 O54 -20.9(14)
W13 Na1 W2 O54 148.6(16)
Np1 Na1 W2 O54 -87.0(15)
O9 Na1 W2 O65 -3.6(17)
O8 Na1 W2 O65 -77(2)
O39 Na1 W2 O65 -151.6(13)
N13 Na1 W2 O65 121.7(16)
O54 Na1 W2 O65 41.2(19)
O25 Na1 W2 O65 -163.4(18)
W4 Na1 W2 O65 -146.3(12)
W12 Na1 W2 O65 -111(2)
W9 Na1 W2 O65 20.4(13)
W13 Na1 W2 O65 -170.2(12)
Np1 Na1 W2 O65 -45.8(14)
O9 Na1 W2 O23 53.8(13)
O8 Na1 W2 O23 -19.7(16)
O39 Na1 W2 O23 -94.2(12)
N13 Na1 W2 O23 179.0(15)
O54 Na1 W2 O23 98.6(16)
O25 Na1 W2 O23 -106.1(17)
W4 Na1 W2 O23 -88.9(9)
W12 Na1 W2 O23 -53(2)
W9 Na1 W2 O23 77.7(9)
W13 Na1 W2 O23 -112.8(11)
Np1 Na1 W2 O23 11.6(9)
O9 Na1 W2 Na3 49.9(14)
O8 Na1 W2 Na3 -23.6(18)
O39 Na1 W2 Na3 -98.1(10)
N13 Na1 W2 Na3 175.1(12)
O54 Na1 W2 Na3 94.7(15)
O25 Na1 W2 Na3 -109.9(15)
W4 Na1 W2 Na3 -92.8(6)
W12 Na1 W2 Na3 -57(2)
W9 Na1 W2 Na3 73.9(8)
W13 Na1 W2 Na3 -116.7(7)
Np1 Na1 W2 Na3 7.7(10)
N12 Na3 W2 O29 -6.9(18)
O65 Na3 W2 O29 75.9(18)
O73 Na3 W2 O29 -91.4(14)
O16 Na3 W2 O29 125.3(13)
O17 Na3 W2 O29 -164.4(17)
O26 Na3 W2 O29 -83.1(17)
O33 Na3 W2 O29 -63(2)
W3 Na3 W2 O29 -95.2(11)
W7 Na3 W2 O29 62.9(11)
W6 Na3 W2 O29 98.3(11)
W20 Na3 W2 O29 -74.5(13)
N12 Na3 W2 O25 115(2)
O65 Na3 W2 O25 -162.5(19)
O73 Na3 W2 O25 30.1(18)
O16 Na3 W2 O25 -113.2(16)
O17 Na3 W2 O25 -43(2)
O26 Na3 W2 O25 38(2)
O33 Na3 W2 O25 59(3)
W3 Na3 W2 O25 26.3(15)
W7 Na3 W2 O25 -175.6(14)
W6 Na3 W2 O25 -140.2(14)
W20 Na3 W2 O25 47.0(16)
N12 Na3 W2 O26 76.1(19)
O65 Na3 W2 O26 159(2)
O73 Na3 W2 O26 -8.4(15)
O16 Na3 W2 O26 -151.7(17)
O17 Na3 W2 O26 -81(2)
O33 Na3 W2 O26 20(2)
W3 Na3 W2 O26 -12.2(13)
W7 Na3 W2 O26 146.0(14)
W6 Na3 W2 O26 -178.6(15)
W20 Na3 W2 O26 8.6(13)
N12 Na3 W2 O54 -117.7(18)
O65 Na3 W2 O54 -34.8(18)
O73 Na3 W2 O54 157.8(14)
O16 Na3 W2 O54 14.5(15)
O17 Na3 W2 O54 84.9(19)
O26 Na3 W2 O54 166.2(17)
O33 Na3 W2 O54 -174(2)
W3 Na3 W2 O54 154.0(11)
W7 Na3 W2 O54 -47.8(12)
W6 Na3 W2 O54 -12.4(13)
W20 Na3 W2 O54 174.8(12)
N12 Na3 W2 O65 -83(2)
O73 Na3 W2 O65 -167.4(18)
O16 Na3 W2 O65 49.3(16)
O17 Na3 W2 O65 120(2)
O26 Na3 W2 O65 -159(2)
O33 Na3 W2 O65 -139(3)
W3 Na3 W2 O65 -171.2(15)
W7 Na3 W2 O65 -13.1(14)
W6 Na3 W2 O65 22.3(14)
W20 Na3 W2 O65 -150.4(17)
N12 Na3 W2 O23 178.5(17)
O65 Na3 W2 O23 -98.6(16)
O73 Na3 W2 O23 94.0(13)
O16 Na3 W2 O23 -49.3(12)
O17 Na3 W2 O23 21.0(16)
O26 Na3 W2 O23 102.3(16)
O33 Na3 W2 O23 122(2)
W3 Na3 W2 O23 90.2(9)
W7 Na3 W2 O23 -111.7(9)
W6 Na3 W2 O23 -76.3(9)
W20 Na3 W2 O23 111.0(11)
N12 Na3 W2 Na1 -177.7(14)
O65 Na3 W2 Na1 -94.8(15)
O73 Na3 W2 Na1 97.8(11)
O16 Na3 W2 Na1 -45.5(12)
O17 Na3 W2 Na1 24.9(18)
O26 Na3 W2 Na1 106.2(15)
O33 Na3 W2 Na1 126(2)
W3 Na3 W2 Na1 94.0(7)
W7 Na3 W2 Na1 -107.9(6)
W6 Na3 W2 Na1 -72.5(8)
W20 Na3 W2 Na1 114.8(8)
W2 O26 W3 O27 11(4)
Na3 O26 W3 O27 149.4(15)
W2 O26 W3 O30 108(4)
Na3 O26 W3 O30 -113.2(17)
W2 O26 W3 O73 -153(4)
Na3 O26 W3 O73 -14.2(15)
W2 O26 W3 O43 -93(5)
Na3 O26 W3 O43 45(5)
W2 O26 W3 O24 -74(3)
Na3 O26 W3 O24 64.3(13)
W2 O26 W3 Na3 -138(4)
W2 O26 W3 Na2 -21(4)
Na3 O26 W3 Na2 117.4(13)
W4 O27 W3 O26 -20(4)
Na2 O27 W3 O26 -143.5(19)
W4 O27 W3 O30 -115(3)
Na2 O27 W3 O30 122(2)
W4 O27 W3 O73 75(6)
Na2 O27 W3 O73 -48(6)
W4 O27 W3 O43 142(3)
Na2 O27 W3 O43 18.3(18)
W4 O27 W3 O24 60(3)
Na2 O27 W3 O24 -63.2(17)
W4 O27 W3 Na3 8(4)
Na2 O27 W3 Na3 -115.1(16)
W4 O27 W3 Na2 123(4)
W20 O73 W3 O26 -130(3)
Na3 O73 W3 O26 14.3(16)
W20 O73 W3 O27 133(5)
Na3 O73 W3 O27 -82(5)
W20 O73 W3 O30 -36(3)
Na3 O73 W3 O30 108.1(17)
W20 O73 W3 O43 66(3)
Na3 O73 W3 O43 -149.5(15)
W20 O73 W3 O24 149(3)
Na3 O73 W3 O24 -66.7(13)
W20 O73 W3 Na3 -145(3)
W20 O73 W3 Na2 94(3)
Na3 O73 W3 Na2 -120.9(13)
W19 O43 W3 O26 -130(4)
Na2 O43 W3 O26 88(4)
W19 O43 W3 O27 125(2)
Na2 O43 W3 O27 -17.0(16)
W19 O43 W3 O30 27(2)
Na2 O43 W3 O30 -114.3(17)
W19 O43 W3 O73 -71(2)
Na2 O43 W3 O73 147.9(16)
W19 O43 W3 O24 -150(2)
Na2 O43 W3 O24 68.8(14)
W19 O43 W3 Na3 -95(2)
Na2 O43 W3 Na3 123.4(12)
W19 O43 W3 Na2 142(3)
W1 O24 W3 O26 54(2)
W1 O24 W3 O27 -41(2)
W1 O24 W3 O30 80(15)
W1 O24 W3 O73 143(2)
W1 O24 W3 O43 -132(2)
W1 O24 W3 Na3 98.1(19)
W1 O24 W3 Na2 -83.5(18)
N12 Na3 W3 O26 -82(2)
O65 Na3 W3 O26 8.8(17)
O73 Na3 W3 O26 -159(2)
O16 Na3 W3 O26 84(2)
O17 Na3 W3 O26 153.4(18)
O33 Na3 W3 O26 -151.0(19)
W2 Na3 W3 O26 13.8(15)
W7 Na3 W3 O26 -8.3(15)
W6 Na3 W3 O26 57(3)
W20 Na3 W3 O26 -145.8(16)
N12 Na3 W3 O27 -124.6(19)
O65 Na3 W3 O27 -33.6(18)
O73 Na3 W3 O27 158(2)
O16 Na3 W3 O27 42(2)
O17 Na3 W3 O27 111.0(16)
O26 Na3 W3 O27 -42(2)
O33 Na3 W3 O27 166.6(15)
W2 Na3 W3 O27 -28.5(15)
W7 Na3 W3 O27 -50.7(16)
W6 Na3 W3 O27 14(3)
W20 Na3 W3 O27 171.8(14)
N12 Na3 W3 O30 -6(2)
O65 Na3 W3 O30 84.8(17)
O73 Na3 W3 O30 -83(2)
O16 Na3 W3 O30 160(2)
O17 Na3 W3 O30 -130.5(16)
O26 Na3 W3 O30 76(2)
O33 Na3 W3 O30 -74.9(16)
W2 Na3 W3 O30 89.9(14)
W7 Na3 W3 O30 67.7(15)
W6 Na3 W3 O30 133(3)
W20 Na3 W3 O30 -69.7(14)
N12 Na3 W3 O73 77(2)
O65 Na3 W3 O73 168.3(18)
O16 Na3 W3 O73 -116(2)
O17 Na3 W3 O73 -47.1(16)
O26 Na3 W3 O73 159(2)
O33 Na3 W3 O73 8.5(15)
W2 Na3 W3 O73 173.3(15)
W7 Na3 W3 O73 151.2(17)
W6 Na3 W3 O73 -144(3)
W20 Na3 W3 O73 13.7(14)
N12 Na3 W3 O43 113.2(17)
O65 Na3 W3 O43 -155.8(13)
O73 Na3 W3 O43 35.9(18)
O16 Na3 W3 O43 -80.3(18)
O17 Na3 W3 O43 -11.2(14)
O26 Na3 W3 O43 -164.6(18)
O33 Na3 W3 O43 44.4(13)
W2 Na3 W3 O43 -150.8(10)
W7 Na3 W3 O43 -172.9(10)
W6 Na3 W3 O43 -108(2)
W20 Na3 W3 O43 49.6(10)
N12 Na3 W3 O24 175.7(17)
O65 Na3 W3 O24 -93.3(12)
O73 Na3 W3 O24 98.4(17)
O16 Na3 W3 O24 -17.8(17)
O17 Na3 W3 O24 51.3(11)
O26 Na3 W3 O24 -102.1(18)
O33 Na3 W3 O24 106.9(12)
W2 Na3 W3 O24 -88.2(8)
W7 Na3 W3 O24 -110.4(10)
W6 Na3 W3 O24 -45(2)
W20 Na3 W3 O24 112.2(9)
N12 Na3 W3 Na2 173.6(15)
O65 Na3 W3 Na2 -95.4(12)
O73 Na3 W3 Na2 96.4(16)
O16 Na3 W3 Na2 -20(2)
O17 Na3 W3 Na2 49.3(12)
O26 Na3 W3 Na2 -104.1(18)
O33 Na3 W3 Na2 104.9(11)
W2 Na3 W3 Na2 -90.3(8)
W7 Na3 W3 Na2 -112.4(9)
W6 Na3 W3 Na2 -48(3)
W20 Na3 W3 Na2 110.1(7)
O75 Na2 W3 O26 35(2)
O27 Na2 W3 O26 49(2)
O12 Na2 W3 O26 -114.6(18)
O13 Na2 W3 O26 -38(3)
O43 Na2 W3 O26 -155.8(18)
W4 Na2 W3 O26 31.1(17)
Np2 Na2 W3 O26 -72.6(16)
W18 Na2 W3 O26 -138.4(15)
O75 Na2 W3 O27 -13.6(18)
O12 Na2 W3 O27 -163(3)
O13 Na2 W3 O27 -87(3)
O43 Na2 W3 O27 155(2)
W4 Na2 W3 O27 -17.8(16)
Np2 Na2 W3 O27 -122(2)
W18 Na2 W3 O27 173(2)
O75 Na2 W3 O30 -85(2)
O27 Na2 W3 O30 -71(2)
O12 Na2 W3 O30 125(2)
O13 Na2 W3 O30 -158(2)
O43 Na2 W3 O30 84.0(19)
W4 Na2 W3 O30 -89.1(16)
Np2 Na2 W3 O30 167.2(16)
W18 Na2 W3 O30 101.4(17)
O75 Na2 W3 O73 151.8(16)
O27 Na2 W3 O73 165(2)
O12 Na2 W3 O73 2(2)
O13 Na2 W3 O73 79(2)
O43 Na2 W3 O73 -39(2)
W4 Na2 W3 O73 147.6(12)
Np2 Na2 W3 O73 43.9(17)
W18 Na2 W3 O73 -21.9(18)
O75 Na2 W3 O43 -169(2)
O27 Na2 W3 O43 -155(2)
O12 Na2 W3 O43 41.2(16)
O13 Na2 W3 O43 118(2)
W4 Na2 W3 O43 -173.1(16)
Np2 Na2 W3 O43 83.1(13)
W18 Na2 W3 O43 17.4(12)
O75 Na2 W3 O24 93.3(17)
O27 Na2 W3 O24 106.9(19)
O12 Na2 W3 O24 -56.6(16)
O13 Na2 W3 O24 20(2)
O43 Na2 W3 O24 -97.8(15)
W4 Na2 W3 O24 89.1(10)
Np2 Na2 W3 O24 -14.7(10)
W18 Na2 W3 O24 -80.4(11)
O75 Na2 W3 Na3 95.3(15)
O27 Na2 W3 Na3 108.9(17)
O12 Na2 W3 Na3 -54.6(18)
O13 Na2 W3 Na3 22(2)
O43 Na2 W3 Na3 -95.7(15)
W4 Na2 W3 Na3 91.1(7)
Np2 Na2 W3 Na3 -12.6(13)
W18 Na2 W3 Na3 -78.4(13)
W2 O25 W4 O28 -122(4)
Na1 O25 W4 O28 118.4(14)
W2 O25 W4 O27 -29(4)
Na1 O25 W4 O27 -148.2(15)
W2 O25 W4 O39 139(3)
Na1 O25 W4 O39 19.1(13)
W2 O25 W4 O75 76(7)
Na1 O25 W4 O75 -44(6)
W2 O25 W4 O22 58(3)
Na1 O25 W4 O22 -61.8(13)
W2 O25 W4 Na2 2(4)
Na1 O25 W4 Na2 -118.0(14)
W2 O25 W4 Na1 120(4)
W3 O27 W4 O28 121(3)
Na2 O27 W4 O28 -114.3(17)
W3 O27 W4 O25 25(3)
Na2 O27 W4 O25 150.3(17)
W3 O27 W4 O39 -75(7)
Na2 O27 W4 O39 50(6)
W3 O27 W4 O75 -142(3)
Na2 O27 W4 O75 -16.5(17)
W3 O27 W4 O22 -64(3)
Na2 O27 W4 O22 61.2(16)
W3 O27 W4 Na2 -125(4)
W3 O27 W4 Na1 -6(4)
Na2 O27 W4 Na1 119.3(14)
W13 O39 W4 O28 24(2)
Na1 O39 W4 O28 -115.3(13)
W13 O39 W4 O25 120(2)
Na1 O39 W4 O25 -19.7(14)
W13 O39 W4 O27 -140(5)
Na1 O39 W4 O27 80(6)
W13 O39 W4 O75 -72(2)
Na1 O39 W4 O75 148.0(13)
W13 O39 W4 O22 -151(2)
Na1 O39 W4 O22 69.3(11)
W13 O39 W4 Na2 -97(2)
Na1 O39 W4 Na2 123.6(12)
W13 O39 W4 Na1 140(3)
W14 O75 W4 O28 -30(2)
Na2 O75 W4 O28 111.0(17)
W14 O75 W4 O25 132(5)
Na2 O75 W4 O25 -87(6)
W14 O75 W4 O27 -123(2)
Na2 O75 W4 O27 17.4(18)
W14 O75 W4 O39 68(2)
Na2 O75 W4 O39 -150.7(17)
W14 O75 W4 O22 151(2)
Na2 O75 W4 O22 -68.5(16)
W14 O75 W4 Na2 -141(3)
W14 O75 W4 Na1 95(2)
Na2 O75 W4 Na1 -124.0(14)
W1 O22 W4 O28 135(16)
W1 O22 W4 O25 -43(2)
W1 O22 W4 O27 49(2)
W1 O22 W4 O39 -134(2)
W1 O22 W4 O75 141(2)
W1 O22 W4 Na2 95(2)
W1 O22 W4 Na1 -88(2)
O75 Na2 W4 O28 -80.6(18)
O27 Na2 W4 O28 75.9(18)
O12 Na2 W4 O28 159(2)
O13 Na2 W4 O28 -124.1(15)
O43 Na2 W4 O28 88.4(17)
W3 Na2 W4 O28 92.4(11)
Np2 Na2 W4 O28 -165.3(11)
W18 Na2 W4 O28 124(4)
O75 Na2 W4 O25 161.5(19)
O27 Na2 W4 O25 -42(2)
O12 Na2 W4 O25 41(3)
O13 Na2 W4 O25 118.0(17)
O43 Na2 W4 O25 -30(2)
W3 Na2 W4 O25 -25.5(18)
Np2 Na2 W4 O25 76.8(16)
W18 Na2 W4 O25 7(4)
O75 Na2 W4 O27 -157(2)
O12 Na2 W4 O27 83(2)
O13 Na2 W4 O27 160(2)
O43 Na2 W4 O27 12.4(16)
W3 Na2 W4 O27 16.5(14)
Np2 Na2 W4 O27 118.8(18)
W18 Na2 W4 O27 48(3)
O75 Na2 W4 O39 35(2)
O27 Na2 W4 O39 -168.3(16)
O12 Na2 W4 O39 -86(2)
O13 Na2 W4 O39 -8.4(19)
O43 Na2 W4 O39 -155.9(13)
W3 Na2 W4 O39 -151.8(9)
Np2 Na2 W4 O39 -49.6(13)
W18 Na2 W4 O39 -120(3)
O27 Na2 W4 O75 157(2)
O12 Na2 W4 O75 -121(3)
O13 Na2 W4 O75 -43.5(15)
O43 Na2 W4 O75 169(2)
W3 Na2 W4 O75 173.0(18)
Np2 Na2 W4 O75 -84.7(15)
W18 Na2 W4 O75 -155(4)
O75 Na2 W4 O22 96.3(17)
O27 Na2 W4 O22 -107.2(18)
O12 Na2 W4 O22 -25(2)
O13 Na2 W4 O22 52.8(14)
O43 Na2 W4 O22 -94.8(16)
W3 Na2 W4 O22 -90.7(9)
Np2 Na2 W4 O22 11.6(9)
W18 Na2 W4 O22 -59(4)
O75 Na2 W4 Na1 93.2(17)
O27 Na2 W4 Na1 -110.2(16)
O12 Na2 W4 Na1 -28(2)
O13 Na2 W4 Na1 49.7(16)
O43 Na2 W4 Na1 -97.8(13)
W3 Na2 W4 Na1 -93.7(6)
Np2 Na2 W4 Na1 8.5(10)
W18 Na2 W4 Na1 -62(4)
O9 Na1 W4 O28 -160.0(18)
O8 Na1 W4 O28 126.3(13)
O39 Na1 W4 O28 78.8(15)
N13 Na1 W4 O28 -9.4(15)
O54 Na1 W4 O28 -87.4(14)
O25 Na1 W4 O28 -74.2(17)
W2 Na1 W4 O28 -91.9(10)
W12 Na1 W4 O28 98.9(11)
W9 Na1 W4 O28 -132(2)
W13 Na1 W4 O28 63.8(10)
Np1 Na1 W4 O28 165.4(10)
O9 Na1 W4 O25 -86(2)
O8 Na1 W4 O25 -159.5(18)
O39 Na1 W4 O25 153.0(19)
N13 Na1 W4 O25 64.8(18)
O54 Na1 W4 O25 -13.2(16)
W2 Na1 W4 O25 -17.7(14)
W12 Na1 W4 O25 173.1(16)
W9 Na1 W4 O25 -58(2)
W13 Na1 W4 O25 138.1(15)
Np1 Na1 W4 O25 -120.4(15)
O9 Na1 W4 O27 -42(2)
O8 Na1 W4 O27 -115.7(16)
O39 Na1 W4 O27 -163.2(17)
N13 Na1 W4 O27 108.6(17)
O54 Na1 W4 O27 30.7(18)
O25 Na1 W4 O27 44(2)
W2 Na1 W4 O27 26.2(14)
W12 Na1 W4 O27 -143.0(14)
W9 Na1 W4 O27 -14(3)
W13 Na1 W4 O27 -178.1(14)
Np1 Na1 W4 O27 -76.5(14)
O9 Na1 W4 O39 121(2)
O8 Na1 W4 O39 47.5(13)
N13 Na1 W4 O39 -88.2(15)
O54 Na1 W4 O39 -166.1(16)
O25 Na1 W4 O39 -153.0(19)
W2 Na1 W4 O39 -170.6(12)
W12 Na1 W4 O39 20.2(11)
W9 Na1 W4 O39 149(2)
W13 Na1 W4 O39 -14.9(11)
Np1 Na1 W4 O39 86.7(12)
O9 Na1 W4 O75 83.2(19)
O8 Na1 W4 O75 9.4(15)
O39 Na1 W4 O75 -38.1(16)
N13 Na1 W4 O75 -126.3(15)
O54 Na1 W4 O75 155.7(14)
O25 Na1 W4 O75 168.9(18)
W2 Na1 W4 O75 151.2(11)
W12 Na1 W4 O75 -18.0(12)
W9 Na1 W4 O75 111(2)
W13 Na1 W4 O75 -53.0(11)
Np1 Na1 W4 O75 48.5(12)
O9 Na1 W4 O22 23.4(17)
O8 Na1 W4 O22 -50.4(11)
O39 Na1 W4 O22 -97.9(14)
N13 Na1 W4 O22 173.9(13)
O54 Na1 W4 O22 96.0(12)
O25 Na1 W4 O22 109.1(16)
W2 Na1 W4 O22 91.5(8)
W12 Na1 W4 O22 -77.7(9)
W9 Na1 W4 O22 51.5(19)
W13 Na1 W4 O22 -112.8(8)
Np1 Na1 W4 O22 -11.2(8)
O9 Na1 W4 Na2 26.4(19)
O8 Na1 W4 Na2 -47.4(11)
O39 Na1 W4 Na2 -94.9(13)
N13 Na1 W4 Na2 176.9(11)
O54 Na1 W4 Na2 99.0(11)
O25 Na1 W4 Na2 112.1(16)
W2 Na1 W4 Na2 94.5(7)
W12 Na1 W4 Na2 -74.7(8)
W9 Na1 W4 Na2 55(2)
W13 Na1 W4 Na2 -109.8(6)
Np1 Na1 W4 Na2 -8.2(8)
Np3 O15 W5 O70 -51(2)
Np3 O15 W5 O45 49(2)
Np3 O15 W5 O82 -151.8(19)
Np3 O15 W5 O83 133(3)
Np3 O15 W5 O66 135(2)
W6 O45 W5 O70 121(3)
W6 O45 W5 O15 19(3)
W6 O45 W5 O82 -92(4)
W6 O45 W5 O83 -141(3)
W6 O45 W5 O66 -68(3)
W10 O82 W5 O70 -174.8(17)
W10 O82 W5 O15 -73.1(16)
W10 O82 W5 O45 39(4)
W10 O82 W5 O83 87.4(17)
W10 O82 W5 O66 13.4(13)
W25 O83 W5 O70 -173.6(19)
W25 O83 W5 O15 2(5)
W25 O83 W5 O45 87.9(18)
W25 O83 W5 O82 -75.6(18)
W25 O83 W5 O66 -0.6(15)
Bi3 O66 W5 O70 -170(6)
W10 O66 W5 O70 -58(7)
W25 O66 W5 O70 39(7)
Bi3 O66 W5 O15 -27.5(13)
W10 O66 W5 O15 84.8(12)
W25 O66 W5 O15 -178.5(12)
Bi3 O66 W5 O45 66.3(13)
W10 O66 W5 O45 178.6(13)
W25 O66 W5 O45 -84.8(12)
Bi3 O66 W5 O82 -122.9(14)
W10 O66 W5 O82 -10.6(10)
W25 O66 W5 O82 86.0(12)
Bi3 O66 W5 O83 151.5(16)
W10 O66 W5 O83 -96.2(14)
W25 O66 W5 O83 0.4(11)
Na4 O57 W6 O16 83(3)
Na4 O57 W6 O45 -180(3)
Na4 O57 W6 O77 -10(3)
Na4 O57 W6 O100 -51(9)
Na4 O57 W6 O78 -95(3)
Na4 O57 W6 Na3 46(3)
Np3 O16 W6 O57 58(2)
Na3 O16 W6 O57 -79.3(19)
Np3 O16 W6 O45 -44(2)
Na3 O16 W6 O45 179.3(16)
Np3 O16 W6 O77 159(2)
Na3 O16 W6 O77 21.9(17)
Np3 O16 W6 O100 -132(2)
Na3 O16 W6 O100 91.2(17)
Np3 O16 W6 O78 -127(3)
Na3 O16 W6 O78 97(4)
Np3 O16 W6 Na3 137(3)
W5 O45 W6 O57 -122(3)
W5 O45 W6 O16 -18(3)
W5 O45 W6 O77 85(4)
W5 O45 W6 O100 68(3)
W5 O45 W6 O78 139(3)
W5 O45 W6 Na3 -18(3)
W7 O77 W6 O57 -178(2)
W7 O77 W6 O16 79(2)
W7 O77 W6 O45 -26(4)
W7 O77 W6 O100 -7.4(17)
W7 O77 W6 O78 -79(2)
W7 O77 W6 Na3 94.5(19)
Bi3 O100 W6 O57 165(6)
W7 O100 W6 O57 48(8)
W23 O100 W6 O57 -49(8)
Bi3 O100 W6 O16 30.0(17)
W7 O100 W6 O16 -87.3(14)
W23 O100 W6 O16 176.2(15)
Bi3 O100 W6 O45 -64.6(16)
W7 O100 W6 O45 178.1(13)
W23 O100 W6 O45 81.5(13)
Bi3 O100 W6 O77 122.5(19)
W7 O100 W6 O77 5.2(12)
W23 O100 W6 O77 -91.4(15)
Bi3 O100 W6 O78 -148(2)
W7 O100 W6 O78 94.9(15)
W23 O100 W6 O78 -1.6(13)
Bi3 O100 W6 Na3 67.6(14)
W7 O100 W6 Na3 -49.7(10)
W23 O100 W6 Na3 -146.2(12)
W23 O78 W6 O57 173(2)
W23 O78 W6 O16 -3(5)
W23 O78 W6 O45 -88(2)
W23 O78 W6 O77 73(2)
W23 O78 W6 O100 2.3(18)
W23 O78 W6 Na3 65(3)
N12 Na3 W6 O57 -72.2(19)
O65 Na3 W6 O57 -158.0(15)
O73 Na3 W6 O57 36(3)
O16 Na3 W6 O57 106(2)
O17 Na3 W6 O57 51.9(14)
O26 Na3 W6 O57 -173(2)
O33 Na3 W6 O57 -0.8(15)
W3 Na3 W6 O57 150(3)
W2 Na3 W6 O57 -171.4(13)
W7 Na3 W6 O57 -132.3(12)
W20 Na3 W6 O57 -0.5(15)
N12 Na3 W6 O16 -178(2)
O65 Na3 W6 O16 95.9(19)
O73 Na3 W6 O16 -70(3)
O17 Na3 W6 O16 -54.2(18)
O26 Na3 W6 O16 81(2)
O33 Na3 W6 O16 -107(2)
W3 Na3 W6 O16 44(3)
W2 Na3 W6 O16 82.6(17)
W7 Na3 W6 O16 121.7(17)
W20 Na3 W6 O16 -107(2)
N12 Na3 W6 O45 -179.1(18)
O65 Na3 W6 O45 95.0(15)
O73 Na3 W6 O45 -71(3)
O16 Na3 W6 O45 -1(2)
O17 Na3 W6 O45 -55.1(15)
O26 Na3 W6 O45 81(2)
O33 Na3 W6 O45 -107.8(15)
W3 Na3 W6 O45 43(3)
W2 Na3 W6 O45 81.6(14)
W7 Na3 W6 O45 120.8(12)
W20 Na3 W6 O45 -107.5(14)
N12 Na3 W6 O77 28.4(18)
O65 Na3 W6 O77 -57.5(15)
O73 Na3 W6 O77 136(3)
O16 Na3 W6 O77 -153(2)
O17 Na3 W6 O77 152.4(15)
O26 Na3 W6 O77 -72(2)
O33 Na3 W6 O77 99.7(15)
W3 Na3 W6 O77 -109(3)
W2 Na3 W6 O77 -70.9(13)
W7 Na3 W6 O77 -31.7(12)
W20 Na3 W6 O77 100.0(15)
N12 Na3 W6 O100 94.8(17)
O65 Na3 W6 O100 9.0(13)
O73 Na3 W6 O100 -157(3)
O16 Na3 W6 O100 -87.0(19)
O17 Na3 W6 O100 -141.1(12)
O26 Na3 W6 O100 -5.5(18)
O33 Na3 W6 O100 166.2(13)
W3 Na3 W6 O100 -43(2)
W2 Na3 W6 O100 -4.4(10)
W7 Na3 W6 O100 34.7(9)
W20 Na3 W6 O100 166.5(13)
N12 Na3 W6 O78 38(2)
O65 Na3 W6 O78 -47.7(18)
O73 Na3 W6 O78 146(3)
O16 Na3 W6 O78 -144(2)
O17 Na3 W6 O78 162.2(16)
O26 Na3 W6 O78 -62(2)
O33 Na3 W6 O78 109.5(17)
W3 Na3 W6 O78 -99(3)
W2 Na3 W6 O78 -61.0(16)
W7 Na3 W6 O78 -21.9(15)
W20 Na3 W6 O78 109.9(17)
W6 O77 W7 O110 178(2)
W6 O77 W7 O91 7(6)
W6 O77 W7 O65 -78(2)
W6 O77 W7 O53 81(2)
W6 O77 W7 O100 7.0(16)
W6 O77 W7 Na3 -91.2(18)
W8 O91 W7 O110 134(5)
W8 O91 W7 O77 -55(8)
W8 O91 W7 O65 31(5)
W8 O91 W7 O53 -129(5)
W8 O91 W7 O100 -55(5)
W8 O91 W7 Na3 32(5)
W2 O65 W7 O110 -63(3)
Na3 O65 W7 O110 83(2)
W2 O65 W7 O77 -164(3)
Na3 O65 W7 O77 -18.8(19)
W2 O65 W7 O91 33(3)
Na3 O65 W7 O91 178.6(19)
W2 O65 W7 O53 106(5)
Na3 O65 W7 O53 -109(4)
W2 O65 W7 O100 122(2)
Na3 O65 W7 O100 -92.7(18)
W2 O65 W7 Na3 -145(4)
W23 O53 W7 O110 -172(2)
W23 O53 W7 O77 -72(2)
W23 O53 W7 O91 92(2)
W23 O53 W7 O65 19(6)
W23 O53 W7 O100 2.0(19)
W23 O53 W7 Na3 -60(3)
W6 O100 W7 O110 -67(10)
Bi3 O100 W7 O110 178(9)
W23 O100 W7 O110 31(10)
W6 O100 W7 O77 -6.0(14)
Bi3 O100 W7 O77 -121(2)
W23 O100 W7 O77 92.4(16)
W6 O100 W7 O91 174.0(15)
Bi3 O100 W7 O91 59.2(18)
W23 O100 W7 O91 -87.5(15)
W6 O100 W7 O65 86.1(14)
Bi3 O100 W7 O65 -28.7(17)
W23 O100 W7 O65 -175.4(15)
W6 O100 W7 O53 -100.0(17)
Bi3 O100 W7 O53 145(2)
W23 O100 W7 O53 -1.6(15)
W6 O100 W7 Na3 50.1(10)
Bi3 O100 W7 Na3 -64.7(15)
W23 O100 W7 Na3 148.5(11)
N12 Na3 W7 O110 17.5(19)
O65 Na3 W7 O110 -104(2)
O73 Na3 W7 O110 -35(2)
O16 Na3 W7 O110 161.3(15)
O17 Na3 W7 O110 143.4(19)
O26 Na3 W7 O110 -69.4(16)
O33 Na3 W7 O110 59.7(18)
W3 Na3 W7 O110 -65.3(15)
W2 Na3 W7 O110 -87.8(13)
W6 Na3 W7 O110 137.0(13)
W20 Na3 W7 O110 15.7(16)
N12 Na3 W7 O77 -81(2)
O65 Na3 W7 O77 157(2)
O73 Na3 W7 O77 -133(2)
O16 Na3 W7 O77 62.5(16)
O17 Na3 W7 O77 44.6(19)
O26 Na3 W7 O77 -168.2(18)
O33 Na3 W7 O77 -39.0(18)
W3 Na3 W7 O77 -164.0(16)
W2 Na3 W7 O77 173.4(15)
W6 Na3 W7 O77 38.3(14)
W20 Na3 W7 O77 -83.0(16)
N12 Na3 W7 O91 119.7(19)
O65 Na3 W7 O91 -2(2)
O73 Na3 W7 O91 67(2)
O16 Na3 W7 O91 -96.5(16)
O17 Na3 W7 O91 -114.4(19)
O26 Na3 W7 O91 32.8(18)
O33 Na3 W7 O91 161.9(18)
W3 Na3 W7 O91 36.9(16)
W2 Na3 W7 O91 14.4(15)
W6 Na3 W7 O91 -120.8(15)
W20 Na3 W7 O91 117.9(16)
N12 Na3 W7 O65 121(2)
O73 Na3 W7 O65 69(2)
O16 Na3 W7 O65 -94.9(19)
O17 Na3 W7 O65 -113(2)
O26 Na3 W7 O65 34.5(19)
O33 Na3 W7 O65 164(2)
W3 Na3 W7 O65 38.6(17)
W2 Na3 W7 O65 16.0(17)
W6 Na3 W7 O65 -119.1(18)
W20 Na3 W7 O65 120(2)
N12 Na3 W7 O53 -95(3)
O65 Na3 W7 O53 143(3)
O73 Na3 W7 O53 -148(3)
O16 Na3 W7 O53 48(2)
O17 Na3 W7 O53 30(3)
O26 Na3 W7 O53 178(2)
O33 Na3 W7 O53 -53(3)
W3 Na3 W7 O53 -178(2)
W2 Na3 W7 O53 159(2)
W6 Na3 W7 O53 24(2)
W20 Na3 W7 O53 -97(2)
N12 Na3 W7 O100 -153.3(16)
O65 Na3 W7 O100 85(2)
O73 Na3 W7 O100 154(2)
O16 Na3 W7 O100 -9.6(11)
O17 Na3 W7 O100 -27.5(16)
O26 Na3 W7 O100 119.7(12)
O33 Na3 W7 O100 -111.1(15)
W3 Na3 W7 O100 123.8(10)
W2 Na3 W7 O100 101.3(9)
W6 Na3 W7 O100 -33.8(9)
W20 Na3 W7 O100 -155.2(12)
W2 O54 W8 O95 64(3)
Na1 O54 W8 O95 -75(2)
W2 O54 W8 O91 -40(3)
Na1 O54 W8 O91 -179(2)
W2 O54 W8 O36 -128(3)
Na1 O54 W8 O36 93(4)
W2 O54 W8 O69 162(3)
Na1 O54 W8 O69 23.3(19)
W2 O54 W8 O34 -126(3)
Na1 O54 W8 O34 95.3(19)
W7 O91 W8 O54 -29(5)
W7 O91 W8 O95 -133(5)
W7 O91 W8 O36 129(5)
W7 O91 W8 O69 48(7)
W7 O91 W8 O34 52(5)
W24 O36 W8 O54 3(4)
W24 O36 W8 O95 171.6(15)
W24 O36 W8 O91 -83.8(17)
W24 O36 W8 O69 73.7(17)
W24 O36 W8 O34 1.1(14)
W9 O69 W8 O54 77(2)
W9 O69 W8 O95 -178(2)
W9 O69 W8 O91 0(6)
W9 O69 W8 O36 -82(2)
W9 O69 W8 O34 -3.9(19)
Bi3 O34 W8 O54 26.3(17)
W9 O34 W8 O54 -88.0(14)
W24 O34 W8 O54 -179.9(15)
Bi3 O34 W8 O95 147(6)
W9 O34 W8 O95 33(7)
W24 O34 W8 O95 -59(7)
Bi3 O34 W8 O91 -61.4(18)
W9 O34 W8 O91 -175.7(15)
W24 O34 W8 O91 92.4(14)
Bi3 O34 W8 O36 -154.6(18)
W9 O34 W8 O36 91.1(13)
W24 O34 W8 O36 -0.8(10)
Bi3 O34 W8 O69 117.0(19)
W9 O34 W8 O69 2.7(13)
W24 O34 W8 O69 -89.2(14)
Na1 O9 W9 O62 75(2)
Np1 O9 W9 O62 -64(3)
Na1 O9 W9 O69 -21(2)
Np1 O9 W9 O69 -159(2)
Na1 O9 W9 O48 -179.4(19)
Np1 O9 W9 O48 42(2)
Na1 O9 W9 O86 -83(6)
Np1 O9 W9 O86 139(5)
Na1 O9 W9 O34 -93.1(19)
Np1 O9 W9 O34 128(2)
Np1 O9 W9 Na1 -139(4)
W8 O69 W9 O62 175(2)
W8 O69 W9 O9 -81(2)
W8 O69 W9 O48 18(6)
W8 O69 W9 O86 82(2)
W8 O69 W9 O34 3.7(18)
W8 O69 W9 Na1 -95(2)
W10 O48 W9 O62 125(3)
W10 O48 W9 O9 20(3)
W10 O48 W9 O69 -79(5)
W10 O48 W9 O86 -141(3)
W10 O48 W9 O34 -65(3)
W10 O48 W9 Na1 20(4)
W24 O86 W9 O62 -178(2)
W24 O86 W9 O9 -20(7)
W24 O86 W9 O69 -83(3)
W24 O86 W9 O48 78(2)
W24 O86 W9 O34 -9(2)
W24 O86 W9 Na1 -79(3)
Bi3 O34 W9 O62 -162(6)
W8 O34 W9 O62 -39(7)
W24 O34 W9 O62 54(6)
Bi3 O34 W9 O9 -33.5(18)
W8 O34 W9 O9 89.6(16)
W24 O34 W9 O9 -177.2(15)
Bi3 O34 W9 O69 -126.1(19)
W8 O34 W9 O69 -3.0(14)
W24 O34 W9 O69 90.2(15)
Bi3 O34 W9 O48 59.3(15)
W8 O34 W9 O48 -177.6(13)
W24 O34 W9 O48 -84.4(12)
Bi3 O34 W9 O86 150(2)
W8 O34 W9 O86 -86.9(17)
W24 O34 W9 O86 6.3(15)
Bi3 O34 W9 Na1 -68.5(13)
W8 O34 W9 Na1 54.6(10)
W24 O34 W9 Na1 147.8(9)
O9 Na1 W9 O62 -110(2)
O8 Na1 W9 O62 -55.3(14)
O39 Na1 W9 O62 -40(3)
N13 Na1 W9 O62 80.7(16)
O54 Na1 W9 O62 152.1(15)
O25 Na1 W9 O62 162.4(19)
W2 Na1 W9 O62 165.3(12)
W4 Na1 W9 O62 -159(2)
W12 Na1 W9 O62 -28.5(12)
W13 Na1 W9 O62 -0.3(15)
Np1 Na1 W9 O62 -88.7(12)
O8 Na1 W9 O9 55(2)
O39 Na1 W9 O9 70(4)
N13 Na1 W9 O9 -169(2)
O54 Na1 W9 O9 -98(2)
O25 Na1 W9 O9 -88(3)
W2 Na1 W9 O9 -85(2)
W4 Na1 W9 O9 -49(3)
W12 Na1 W9 O9 82(2)
W13 Na1 W9 O9 110(2)
Np1 Na1 W9 O9 21(2)
O9 Na1 W9 O69 156(2)
O8 Na1 W9 O69 -149.7(16)
O39 Na1 W9 O69 -134(3)
N13 Na1 W9 O69 -13.7(17)
O54 Na1 W9 O69 57.7(16)
O25 Na1 W9 O69 68(2)
W2 Na1 W9 O69 70.9(14)
W4 Na1 W9 O69 107(2)
W12 Na1 W9 O69 -122.9(14)
W13 Na1 W9 O69 -94.7(17)
Np1 Na1 W9 O69 176.9(14)
O9 Na1 W9 O48 1(2)
O8 Na1 W9 O48 55.5(13)
O39 Na1 W9 O48 71(3)
N13 Na1 W9 O48 -168.5(15)
O54 Na1 W9 O48 -97.2(14)
O25 Na1 W9 O48 -86.8(18)
W2 Na1 W9 O48 -83.9(11)
W4 Na1 W9 O48 -48(2)
W12 Na1 W9 O48 82.3(11)
W13 Na1 W9 O48 110.5(14)
Np1 Na1 W9 O48 22.1(11)
O9 Na1 W9 O86 150(3)
O8 Na1 W9 O86 -155(2)
O39 Na1 W9 O86 -139(3)
N13 Na1 W9 O86 -19(2)
O54 Na1 W9 O86 53(2)
O25 Na1 W9 O86 63(3)
W2 Na1 W9 O86 66(2)
W4 Na1 W9 O86 101(3)
W12 Na1 W9 O86 -128.0(19)
W13 Na1 W9 O86 -100(2)
Np1 Na1 W9 O86 171.8(19)
O9 Na1 W9 O34 85(2)
O8 Na1 W9 O34 139.7(12)
O39 Na1 W9 O34 155(3)
N13 Na1 W9 O34 -84.3(14)
O54 Na1 W9 O34 -13.0(13)
O25 Na1 W9 O34 -2.6(17)
W2 Na1 W9 O34 0.3(10)
W4 Na1 W9 O34 36(2)
W12 Na1 W9 O34 166.5(9)
W13 Na1 W9 O34 -165.3(13)
Np1 Na1 W9 O34 106.3(9)
W9 O48 W10 O10 -20(3)
W9 O48 W10 O105 -126(3)
W9 O48 W10 O82 80(5)
W9 O48 W10 O37 139(3)
W9 O48 W10 O66 68(3)
Np1 O10 W10 O48 -55(2)
Np1 O10 W10 O105 48(3)
Np1 O10 W10 O82 146(2)
Np1 O10 W10 O37 -131(3)
Np1 O10 W10 O66 -139(3)
W5 O82 W10 O48 -27(4)
W5 O82 W10 O10 71.4(16)
W5 O82 W10 O105 178.7(17)
W5 O82 W10 O37 -86.7(15)
W5 O82 W10 O66 -13.8(14)
W25 O37 W10 O48 -87.9(17)
W25 O37 W10 O10 -12(4)
W25 O37 W10 O105 169.2(18)
W25 O37 W10 O82 73.4(16)
W25 O37 W10 O66 -3.4(15)
Bi3 O66 W10 O48 -64.8(16)
W25 O66 W10 O48 91.5(14)
W5 O66 W10 O48 -174.4(13)
Bi3 O66 W10 O10 22.9(16)
W25 O66 W10 O10 179.2(14)
W5 O66 W10 O10 -86.7(13)
Bi3 O66 W10 O105 176(5)
W25 O66 W10 O105 -27(6)
W5 O66 W10 O105 67(6)
Bi3 O66 W10 O82 120.1(16)
W25 O66 W10 O82 -83.7(12)
W5 O66 W10 O82 10.4(11)
Bi3 O66 W10 O37 -153.8(17)
W25 O66 W10 O37 2.5(11)
W5 O66 W10 O37 96.6(12)
W16 O55 W11 O7 -76(2)
W16 O55 W11 O87 179.3(18)
W16 O55 W11 O31 22(7)
W16 O55 W11 O96 83(2)
W16 O55 W11 O68 11.0(17)
Np1 O7 W11 O55 -143(3)
Np1 O7 W11 O87 -41(3)
Np1 O7 W11 O31 56(2)
Np1 O7 W11 O96 131(3)
Np1 O7 W11 O68 140(2)
W12 O31 W11 O55 -78(7)
W12 O31 W11 O7 22(4)
W12 O31 W11 O87 124(4)
W12 O31 W11 O96 -138(5)
W12 O31 W11 O68 -68(4)
W27 O96 W11 O55 -83(2)
W27 O96 W11 O7 7(5)
W27 O96 W11 O87 179.4(19)
W27 O96 W11 O31 81(2)
W27 O96 W11 O68 -3.1(17)
Bi1 O68 W11 O55 -120.8(19)
W27 O68 W11 O55 86.8(16)
W16 O68 W11 O55 -9.2(14)
Bi1 O68 W11 O7 -21.8(16)
W27 O68 W11 O7 -174.2(13)
W16 O68 W11 O7 89.8(12)
Bi1 O68 W11 O87 166(5)
W27 O68 W11 O87 14(7)
W16 O68 W11 O87 -82(6)
Bi1 O68 W11 O31 62.6(17)
W27 O68 W11 O31 -89.8(15)
W16 O68 W11 O31 174.2(14)
Bi1 O68 W11 O96 154.6(19)
W27 O68 W11 O96 2.1(12)
W16 O68 W11 O96 -93.8(14)
Np1 O8 W12 O71 54(2)
Na1 O8 W12 O71 -82.7(18)
Np1 O8 W12 O31 -47(2)
Na1 O8 W12 O31 176.9(18)
Np1 O8 W12 O76 -135(4)
Na1 O8 W12 O76 89(5)
Np1 O8 W12 O93 153(2)
Na1 O8 W12 O93 16.4(19)
Np1 O8 W12 O58 -131(2)
Na1 O8 W12 O58 93.1(15)
Np1 O8 W12 Na1 136(3)
W11 O31 W12 O71 -128(4)
W11 O31 W12 O8 -21(4)
W11 O31 W12 O76 143(5)
W11 O31 W12 O93 91(6)
W11 O31 W12 O58 65(4)
W11 O31 W12 Na1 -18(5)
W26 O76 W12 O71 -177.9(19)
W26 O76 W12 O8 10(6)
W26 O76 W12 O31 -78(2)
W26 O76 W12 O93 86(2)
W26 O76 W12 O58 5.8(15)
W26 O76 W12 Na1 80(2)
W13 O93 W12 O71 -177.5(18)
W13 O93 W12 O8 73.9(19)
W13 O93 W12 O31 -37(6)
W13 O93 W12 O76 -89.9(19)
W13 O93 W12 O58 -10.0(15)
W13 O93 W12 Na1 85.6(18)
Bi1 O58 W12 O71 -171(5)
W13 O58 W12 O71 71(6)
W26 O58 W12 O71 -20(6)
Bi1 O58 W12 O8 25.7(14)
W13 O58 W12 O8 -91.9(12)
W26 O58 W12 O8 176.7(12)
Bi1 O58 W12 O31 -63.4(16)
W13 O58 W12 O31 179.0(14)
W26 O58 W12 O31 87.6(14)
Bi1 O58 W12 O76 -155.6(16)
W13 O58 W12 O76 86.8(13)
W26 O58 W12 O76 -4.5(12)
Bi1 O58 W12 O93 125.8(17)
W13 O58 W12 O93 8.2(13)
W26 O58 W12 O93 -83.2(14)
Bi1 O58 W12 Na1 64.9(12)
W13 O58 W12 Na1 -52.7(8)
W26 O58 W12 Na1 -144.0(8)
O9 Na1 W12 O71 50.6(15)
O8 Na1 W12 O71 106.6(19)
O39 Na1 W12 O71 -156.8(13)
N13 Na1 W12 O71 -76.6(17)
O54 Na1 W12 O71 28(3)
O25 Na1 W12 O71 -163.8(18)
W2 Na1 W12 O71 159(2)
W4 Na1 W12 O71 -168.8(12)
W9 Na1 W12 O71 27.1(12)
W13 Na1 W12 O71 -130.6(11)
Np1 Na1 W12 O71 87.2(11)
O9 Na1 W12 O8 -56.0(18)
O39 Na1 W12 O8 96.6(18)
N13 Na1 W12 O8 177(2)
O54 Na1 W12 O8 -78(3)
O25 Na1 W12 O8 90(2)
W2 Na1 W12 O8 53(2)
W4 Na1 W12 O8 84.6(16)
W9 Na1 W12 O8 -79.5(15)
W13 Na1 W12 O8 122.8(16)
Np1 Na1 W12 O8 -19.4(15)
O9 Na1 W12 O31 -60(2)
O8 Na1 W12 O31 -4(2)
O39 Na1 W12 O31 92.6(18)
N13 Na1 W12 O31 173(2)
O54 Na1 W12 O31 -82(4)
O25 Na1 W12 O31 86(2)
W2 Na1 W12 O31 49(3)
W4 Na1 W12 O31 80.7(17)
W9 Na1 W12 O31 -83.5(17)
W13 Na1 W12 O31 118.8(16)
Np1 Na1 W12 O31 -23.4(16)
O9 Na1 W12 O76 149.0(18)
O8 Na1 W12 O76 -155(2)
O39 Na1 W12 O76 -58.4(18)
N13 Na1 W12 O76 22(2)
O54 Na1 W12 O76 127(3)
O25 Na1 W12 O76 -65(2)
W2 Na1 W12 O76 -102(2)
W4 Na1 W12 O76 -70.4(17)
W9 Na1 W12 O76 125.5(16)
W13 Na1 W12 O76 -32.2(16)
Np1 Na1 W12 O76 -174.4(15)
O9 Na1 W12 O93 142.6(18)
O8 Na1 W12 O93 -161(2)
O39 Na1 W12 O93 -64.9(16)
N13 Na1 W12 O93 15.3(19)
O54 Na1 W12 O93 120(4)
O25 Na1 W12 O93 -72(2)
W2 Na1 W12 O93 -109(2)
W4 Na1 W12 O93 -76.8(15)
W9 Na1 W12 O93 119.0(15)
W13 Na1 W12 O93 -38.7(14)
Np1 Na1 W12 O93 179.1(15)
O9 Na1 W12 O58 -141.0(13)
O8 Na1 W12 O58 -85.1(17)
O39 Na1 W12 O58 11.5(11)
N13 Na1 W12 O58 91.7(16)
O54 Na1 W12 O58 -163(3)
O25 Na1 W12 O58 4.6(16)
W2 Na1 W12 O58 -32(2)
W4 Na1 W12 O58 -0.5(9)
W9 Na1 W12 O58 -164.6(8)
W13 Na1 W12 O58 37.7(8)
Np1 Na1 W12 O58 -104.5(8)
W4 O39 W13 O72 -62(3)
Na1 O39 W13 O72 73.9(18)
W4 O39 W13 O93 -156(2)
Na1 O39 W13 O93 -19.6(17)
W4 O39 W13 O44 40(2)
Na1 O39 W13 O44 176.0(16)
W4 O39 W13 O114 137(5)
Na1 O39 W13 O114 -87(6)
W4 O39 W13 O58 130(2)
Na1 O39 W13 O58 -94.0(13)
W4 O39 W13 Na1 -136(3)
W12 O93 W13 O39 -69.6(18)
W12 O93 W13 O72 -175.8(19)
W12 O93 W13 O44 21(7)
W12 O93 W13 O114 93(2)
W12 O93 W13 O58 9.7(15)
W12 O93 W13 Na1 -83.8(18)
W14 O44 W13 O39 33(4)
W14 O44 W13 O72 138(4)
W14 O44 W13 O93 -59(8)
W14 O44 W13 O114 -128(4)
W14 O44 W13 O58 -48(4)
W14 O44 W13 Na1 36(5)
W26 O114 W13 O39 -16(7)
W26 O114 W13 O72 -178(3)
W26 O114 W13 O93 -87(3)
W26 O114 W13 O44 78(3)
W26 O114 W13 O58 -9(2)
W26 O114 W13 Na1 -83(3)
Bi1 O58 W13 O39 -27.4(13)
W12 O58 W13 O39 90.8(11)
W26 O58 W13 O39 -174.4(12)
Bi1 O58 W13 O72 -150(5)
W12 O58 W13 O72 -32(6)
W26 O58 W13 O72 63(6)
Bi1 O58 W13 O93 -126.6(17)
W12 O58 W13 O93 -8.3(13)
W26 O58 W13 O93 86.4(14)
Bi1 O58 W13 O44 56.5(15)
W12 O58 W13 O44 174.8(13)
W26 O58 W13 O44 -90.5(12)
Bi1 O58 W13 O114 155(2)
W12 O58 W13 O114 -86.9(18)
W26 O58 W13 O114 7.8(17)
Bi1 O58 W13 Na1 -66.8(11)
W12 O58 W13 Na1 51.5(8)
W26 O58 W13 Na1 146.2(9)
O9 Na1 W13 O39 -115(3)
O8 Na1 W13 O39 -93.4(16)
N13 Na1 W13 O39 115.4(18)
O54 Na1 W13 O39 76(2)
O25 Na1 W13 O39 39.1(15)
W2 Na1 W13 O39 42.8(13)
W4 Na1 W13 O39 18.1(13)
W12 Na1 W13 O39 -117.4(14)
W9 Na1 W13 O39 -153.4(18)
Np1 Na1 W13 O39 -81.8(14)
O9 Na1 W13 O72 132(2)
O8 Na1 W13 O72 154.3(16)
O39 Na1 W13 O72 -112.3(19)
N13 Na1 W13 O72 3.0(18)
O54 Na1 W13 O72 -36(2)
O25 Na1 W13 O72 -73.2(16)
W2 Na1 W13 O72 -69.5(15)
W4 Na1 W13 O72 -94.2(14)
W12 Na1 W13 O72 130.3(14)
W9 Na1 W13 O72 94.3(17)
Np1 Na1 W13 O72 165.9(14)
O9 Na1 W13 O93 42(2)
O8 Na1 W13 O93 64.0(16)
O39 Na1 W13 O93 157(2)
N13 Na1 W13 O93 -87.3(19)
O54 Na1 W13 O93 -127(3)
O25 Na1 W13 O93 -163.6(18)
W2 Na1 W13 O93 -159.9(17)
W4 Na1 W13 O93 175.5(15)
W12 Na1 W13 O93 39.9(14)
W9 Na1 W13 O93 4.0(16)
Np1 Na1 W13 O93 75.5(15)
O9 Na1 W13 O44 -120(2)
O8 Na1 W13 O44 -98.1(15)
O39 Na1 W13 O44 -4.8(19)
N13 Na1 W13 O44 110.6(18)
O54 Na1 W13 O44 71(2)
O25 Na1 W13 O44 34.3(16)
W2 Na1 W13 O44 38.0(15)
W4 Na1 W13 O44 13.4(14)
W12 Na1 W13 O44 -122.2(13)
W9 Na1 W13 O44 -158.1(15)
Np1 Na1 W13 O44 -86.6(14)
O9 Na1 W13 O114 37(3)
O8 Na1 W13 O114 59(2)
O39 Na1 W13 O114 153(3)
N13 Na1 W13 O114 -92(3)
O54 Na1 W13 O114 -131(3)
O25 Na1 W13 O114 -168(2)
W2 Na1 W13 O114 -165(2)
W4 Na1 W13 O114 171(2)
W12 Na1 W13 O114 35(2)
W9 Na1 W13 O114 -1(3)
Np1 Na1 W13 O114 71(2)
O9 Na1 W13 O58 -34(2)
O8 Na1 W13 O58 -12.0(11)
O39 Na1 W13 O58 81.4(15)
N13 Na1 W13 O58 -163.3(15)
O54 Na1 W13 O58 157(2)
O25 Na1 W13 O58 120.5(12)
W2 Na1 W13 O58 124.2(10)
W4 Na1 W13 O58 99.5(8)
W12 Na1 W13 O58 -36.0(8)
W9 Na1 W13 O58 -72.0(12)
Np1 Na1 W13 O58 -0.4(9)
W15 O90 W14 O44 6(7)
W15 O90 W14 O61 -175(2)
W15 O90 W14 O75 79(2)
W15 O90 W14 O60 -72(2)
W15 O90 W14 O64 -2.2(18)
W13 O44 W14 O90 41(8)
W13 O44 W14 O61 -138(4)
W13 O44 W14 O75 -32(4)
W13 O44 W14 O60 121(4)
W13 O44 W14 O64 49(4)
W4 O75 W14 O90 159(3)
Na2 O75 W14 O90 25(2)
W4 O75 W14 O44 -38(2)
Na2 O75 W14 O44 -173(2)
W4 O75 W14 O61 55(3)
Na2 O75 W14 O61 -79(2)
W4 O75 W14 O60 -106(3)
Na2 O75 W14 O60 120(3)
W4 O75 W14 O64 -128(2)
Na2 O75 W14 O64 97.4(18)
W28 O60 W14 O90 58(3)
W28 O60 W14 O44 -103(3)
W28 O60 W14 O61 164(2)
W28 O60 W14 O75 -34(5)
W28 O60 W14 O64 -10.9(19)
Bi1 O64 W14 O90 118.1(18)
W15 O64 W14 O90 1.7(14)
W28 O64 W14 O90 -94.5(15)
Bi1 O64 W14 O44 -59.3(16)
W15 O64 W14 O44 -175.7(13)
W28 O64 W14 O44 88.1(13)
Bi1 O64 W14 O61 -176(12)
W15 O64 W14 O61 68(12)
W28 O64 W14 O61 -29(12)
Bi1 O64 W14 O75 29.2(14)
W15 O64 W14 O75 -87.1(12)
W28 O64 W14 O75 176.6(13)
Bi1 O64 W14 O60 -139.8(18)
W15 O64 W14 O60 103.8(15)
W28 O64 W14 O60 7.6(13)
Np2 O13 W15 O94 -47(3)
Na2 O13 W15 O94 80(2)
Np2 O13 W15 O92 50(3)
Na2 O13 W15 O92 177.7(18)
Np2 O13 W15 O90 -151(3)
Na2 O13 W15 O90 -23(2)
Np2 O13 W15 O52 119(3)
Na2 O13 W15 O52 -114(3)
Np2 O13 W15 O64 139(3)
Na2 O13 W15 O64 -93.4(17)
W16 O92 W15 O13 25(3)
W16 O92 W15 O94 135(3)
W16 O92 W15 O90 -71(5)
W16 O92 W15 O52 -128(3)
W16 O92 W15 O64 -60(3)
W14 O90 W15 O13 -81(2)
W14 O90 W15 O94 168(2)
W14 O90 W15 O92 15(5)
W14 O90 W15 O52 70(2)
W14 O90 W15 O64 2.3(19)
W28 O52 W15 O13 30(5)
W28 O52 W15 O94 -163(3)
W28 O52 W15 O92 102(3)
W28 O52 W15 O90 -61(3)
W28 O52 W15 O64 9(2)
Bi1 O64 W15 O13 -24.5(14)
W14 O64 W15 O13 92.5(12)
W28 O64 W15 O13 -174.9(13)
Bi1 O64 W15 O94 178(5)
W14 O64 W15 O94 -65(6)
W28 O64 W15 O94 28(6)
Bi1 O64 W15 O92 65.9(13)
W14 O64 W15 O92 -177.1(11)
W28 O64 W15 O92 -84.5(11)
Bi1 O64 W15 O90 -118.5(16)
W14 O64 W15 O90 -1.5(12)
W28 O64 W15 O90 91.0(14)
Bi1 O64 W15 O52 145.1(18)
W14 O64 W15 O52 -97.9(15)
W28 O64 W15 O52 -5.3(13)
Np2 O14 W16 O79 48(3)
Np2 O14 W16 O92 -53(3)
Np2 O14 W16 O55 150(3)
Np2 O14 W16 O68 -141(3)
Np2 O14 W16 O49 -125(3)
W15 O92 W16 O79 -134(3)
W15 O92 W16 O14 -27(3)
W15 O92 W16 O55 75(4)
W15 O92 W16 O68 61(3)
W15 O92 W16 O49 124(3)
W11 O55 W16 O79 -178(2)
W11 O55 W16 O14 74(2)
W11 O55 W16 O92 -27(5)
W11 O55 W16 O68 -11.4(18)
W11 O55 W16 O49 -75(2)
Bi1 O68 W16 O79 172(4)
W11 O68 W16 O79 59(5)
W27 O68 W16 O79 -37(5)
Bi1 O68 W16 O14 24.0(16)
W11 O68 W16 O14 -88.3(13)
W27 O68 W16 O14 175.5(14)
Bi1 O68 W16 O92 -66.1(15)
W11 O68 W16 O92 -178.4(12)
W27 O68 W16 O92 85.4(13)
Bi1 O68 W16 O55 119.9(17)
W11 O68 W16 O55 7.5(12)
W27 O68 W16 O55 -88.6(15)
Bi1 O68 W16 O49 -147(2)
W11 O68 W16 O49 101.0(15)
W27 O68 W16 O49 4.8(12)
W27 O49 W16 O79 160(3)
W27 O49 W16 O14 -27(5)
W27 O49 W16 O92 -102(3)
W27 O49 W16 O55 61(3)
W27 O49 W16 O68 -9(2)
Np2 O11 W17 O104 -40(3)
Np2 O11 W17 O99 -141(3)
Np2 O11 W17 O101 62(3)
Np2 O11 W17 O84 124(4)
Np2 O11 W17 O80 146(3)
W22 O99 W17 O104 -179(2)
W22 O99 W17 O11 -71(2)
W22 O99 W17 O101 30(6)
W22 O99 W17 O84 84(2)
W22 O99 W17 O80 12(2)
W18 O101 W17 O104 125(4)
W18 O101 W17 O11 18(4)
W18 O101 W17 O99 -85(6)
W18 O101 W17 O84 -140(4)
W18 O101 W17 O80 -68(4)
W29 O84 W17 O104 -163(2)
W29 O84 W17 O11 33(5)
W29 O84 W17 O99 -65(2)
W29 O84 W17 O101 97(3)
W29 O84 W17 O80 9(2)
Bi2 O80 W17 O104 -179(6)
W22 O80 W17 O104 -67(7)
W29 O80 W17 O104 27(7)
Bi2 O80 W17 O11 -22.3(19)
W22 O80 W17 O11 89.7(16)
W29 O80 W17 O11 -176.5(17)
Bi2 O80 W17 O99 -121(2)
W22 O80 W17 O99 -9.3(15)
W29 O80 W17 O99 84.5(17)
Bi2 O80 W17 O101 65(2)
W22 O80 W17 O101 177.3(17)
W29 O80 W17 O101 -88.8(16)
Bi2 O80 W17 O84 148(2)
W22 O80 W17 O84 -100.3(18)
W29 O80 W17 O84 -6.5(15)
Np2 O12 W18 O74 160(3)
Na2 O12 W18 O74 22(2)
Np2 O12 W18 O106 64(3)
Na2 O12 W18 O106 -74(2)
Np2 O12 W18 O101 -42(3)
Na2 O12 W18 O101 179.8(19)
Np2 O12 W18 O51 -115(5)
Na2 O12 W18 O51 108(5)
Np2 O12 W18 O85 -128(3)
Na2 O12 W18 O85 93.8(18)
Np2 O12 W18 Na2 138(4)
W19 O74 W18 O12 94(3)
W19 O74 W18 O106 -159(3)
W19 O74 W18 O101 7(7)
W19 O74 W18 O51 -66(3)
W19 O74 W18 O85 3(2)
W19 O74 W18 Na2 111(3)
W17 O101 W18 O12 -20(4)
W17 O101 W18 O74 66(7)
W17 O101 W18 O106 -128(4)
W17 O101 W18 O51 141(4)
W17 O101 W18 O85 70(3)
W17 O101 W18 Na2 -20(4)
W31 O51 W18 O12 -14(7)
W31 O51 W18 O74 71(2)
W31 O51 W18 O106 167(2)
W31 O51 W18 O101 -87(2)
W31 O51 W18 O85 0.7(19)
W31 O51 W18 Na2 67(3)
Bi2 O85 W18 O12 25.0(18)
W31 O85 W18 O12 174.7(16)
W19 O85 W18 O12 -89.6(16)
Bi2 O85 W18 O74 112(2)
W31 O85 W18 O74 -98.1(19)
W19 O85 W18 O74 -2.4(17)
Bi2 O85 W18 O106 169(4)
W31 O85 W18 O106 -42(5)
W19 O85 W18 O106 54(5)
Bi2 O85 W18 O101 -66.3(17)
W31 O85 W18 O101 83.4(16)
W19 O85 W18 O101 179.1(16)
Bi2 O85 W18 O51 -150(2)
W31 O85 W18 O51 -0.5(15)
W19 O85 W18 O51 95.2(17)
Bi2 O85 W18 Na2 62.0(15)
W31 O85 W18 Na2 -148.3(12)
W19 O85 W18 Na2 -52.6(12)
O75 Na2 W18 O12 -74(6)
O27 Na2 W18 O12 93(3)
O13 Na2 W18 O12 -54(2)
O43 Na2 W18 O12 99(2)
W4 Na2 W18 O12 59(4)
W3 Na2 W18 O12 88(2)
Np2 Na2 W18 O12 -19.6(19)
O75 Na2 W18 O74 134(7)
O27 Na2 W18 O74 -59(3)
O12 Na2 W18 O74 -152(3)
O13 Na2 W18 O74 154(2)
O43 Na2 W18 O74 -53.3(18)
W4 Na2 W18 O74 -93(4)
W3 Na2 W18 O74 -64.4(17)
Np2 Na2 W18 O74 -171.7(17)
O75 Na2 W18 O106 39(6)
O27 Na2 W18 O106 -155(3)
O12 Na2 W18 O106 113(2)
O13 Na2 W18 O106 58.8(19)
O43 Na2 W18 O106 -148.5(18)
W4 Na2 W18 O106 172(4)
W3 Na2 W18 O106 -159.6(17)
Np2 Na2 W18 O106 93.1(15)
O75 Na2 W18 O101 -74(6)
O27 Na2 W18 O101 92(3)
O12 Na2 W18 O101 0(2)
O13 Na2 W18 O101 -54(2)
O43 Na2 W18 O101 98.4(17)
W4 Na2 W18 O101 59(4)
W3 Na2 W18 O101 87.4(16)
Np2 Na2 W18 O101 -19.9(15)
O75 Na2 W18 O51 139(6)
O27 Na2 W18 O51 -55(4)
O12 Na2 W18 O51 -147(3)
O13 Na2 W18 O51 159(2)
O43 Na2 W18 O51 -49(3)
W4 Na2 W18 O51 -89(5)
W3 Na2 W18 O51 -60(3)
Np2 Na2 W18 O51 -167(2)
O75 Na2 W18 O85 -161(6)
O27 Na2 W18 O85 6(3)
O12 Na2 W18 O85 -87(2)
O13 Na2 W18 O85 -141.0(15)
O43 Na2 W18 O85 11.7(14)
W4 Na2 W18 O85 -28(4)
W3 Na2 W18 O85 0.6(13)
Np2 Na2 W18 O85 -106.7(9)
W3 O43 W19 O89 -59(2)
Na2 O43 W19 O89 75(2)
W3 O43 W19 O113 115(3)
Na2 O43 W19 O113 -110(3)
W3 O43 W19 O74 -162(2)
Na2 O43 W19 O74 -27.5(19)
W3 O43 W19 O102 50(2)
Na2 O43 W19 O102 -175(2)
W3 O43 W19 O85 132(2)
Na2 O43 W19 O85 -93.8(17)
W31 O113 W19 O89 -161(2)
W31 O113 W19 O43 24(4)
W31 O113 W19 O74 -55(2)
W31 O113 W19 O102 92(2)
W31 O113 W19 O85 6.9(18)
W18 O74 W19 O89 172(3)
W18 O74 W19 O43 -89(3)
W18 O74 W19 O113 62(3)
W18 O74 W19 O102 -16(5)
W18 O74 W19 O85 -3(2)
W20 O102 W19 O89 97(5)
W20 O102 W19 O43 -5(5)
W20 O102 W19 O113 -159(5)
W20 O102 W19 O74 -76(6)
W20 O102 W19 O85 -87(5)
W18 O85 W19 O89 -22(9)
Bi2 O85 W19 O89 -135(8)
W31 O85 W19 O89 77(8)
W18 O85 W19 O43 84.6(13)
Bi2 O85 W19 O43 -28.7(13)
W31 O85 W19 O43 -176.8(12)
W18 O85 W19 O113 -103.6(16)
Bi2 O85 W19 O113 143.1(18)
W31 O85 W19 O113 -5.0(13)
W18 O85 W19 O74 2.1(15)
Bi2 O85 W19 O74 -111.2(19)
W31 O85 W19 O74 100.8(17)
W18 O85 W19 O102 175.3(17)
Bi2 O85 W19 O102 62.0(17)
W31 O85 W19 O102 -86.1(16)
W19 O102 W20 O117 -69(6)
W19 O102 W20 O33 84(6)
W19 O102 W20 O73 1(5)
W19 O102 W20 O42 156(5)
W19 O102 W20 O38 85(5)
W19 O102 W20 Na3 5(6)
W21 O33 W20 O117 160(3)
Na3 O33 W20 O117 58(2)
W21 O33 W20 O102 2(5)
Na3 O33 W20 O102 -99(4)
W21 O33 W20 O73 85.7(19)
Na3 O33 W20 O73 -15.8(13)
W21 O33 W20 O42 -67.7(19)
Na3 O33 W20 O42 -169.2(13)
W21 O33 W20 O38 0.7(17)
Na3 O33 W20 O38 -100.7(13)
W21 O33 W20 Na3 101(2)
W3 O73 W20 O117 82(4)
Na3 O73 W20 O117 -59(3)
W3 O73 W20 O102 -44(3)
Na3 O73 W20 O102 175(2)
W3 O73 W20 O33 162(3)
Na3 O73 W20 O33 20.8(18)
W3 O73 W20 O42 -112(3)
Na3 O73 W20 O42 106(3)
W3 O73 W20 O38 -121(3)
Na3 O73 W20 O38 98.0(17)
W3 O73 W20 Na3 141(4)
W30 O42 W20 O117 149(3)
W30 O42 W20 O102 -83(2)
W30 O42 W20 O33 73(2)
W30 O42 W20 O73 -12(4)
W30 O42 W20 O38 -3.0(18)
W30 O42 W20 Na3 59(3)
Bi2 O38 W20 O117 68(5)
W30 O38 W20 O117 -137(4)
W21 O38 W20 O117 -43(5)
Bi2 O38 W20 O102 -69(2)
W30 O38 W20 O102 86.5(17)
W21 O38 W20 O102 -179.9(18)
Bi2 O38 W20 O33 110(2)
W30 O38 W20 O33 -94.2(14)
W21 O38 W20 O33 -0.6(13)
Bi2 O38 W20 O73 22.1(17)
W30 O38 W20 O73 177.9(14)
W21 O38 W20 O73 -88.5(13)
Bi2 O38 W20 O42 -154(2)
W30 O38 W20 O42 1.9(11)
W21 O38 W20 O42 95.5(14)
Bi2 O38 W20 Na3 59.0(15)
W30 O38 W20 Na3 -145.2(9)
W21 O38 W20 Na3 -51.7(9)
N12 Na3 W20 O117 -16(3)
O65 Na3 W20 O117 35(3)
O73 Na3 W20 O117 105(3)
O16 Na3 W20 O117 -142(3)
O17 Na3 W20 O117 -161(3)
O26 Na3 W20 O117 72(3)
O33 Na3 W20 O117 -102(3)
W3 Na3 W20 O117 89(3)
W2 Na3 W20 O117 67(3)
W7 Na3 W20 O117 -14(3)
W6 Na3 W20 O117 -102(3)
N12 Na3 W20 O102 -127(2)
O65 Na3 W20 O102 -76(3)
O73 Na3 W20 O102 -6(3)
O16 Na3 W20 O102 106(2)
O17 Na3 W20 O102 88.2(18)
O26 Na3 W20 O102 -39(2)
O33 Na3 W20 O102 147(2)
W3 Na3 W20 O102 -22.7(18)
W2 Na3 W20 O102 -43.8(19)
W7 Na3 W20 O102 -125.4(18)
W6 Na3 W20 O102 146.5(18)
N12 Na3 W20 O33 85.5(19)
O65 Na3 W20 O33 137(2)
O73 Na3 W20 O33 -153(2)
O16 Na3 W20 O33 -40.7(17)
O17 Na3 W20 O33 -58.9(15)
O26 Na3 W20 O33 173.9(17)
W3 Na3 W20 O33 -169.8(14)
W2 Na3 W20 O33 169.0(16)
W7 Na3 W20 O33 87.4(15)
W6 Na3 W20 O33 -0.6(14)
N12 Na3 W20 O73 -121(2)
O65 Na3 W20 O73 -70(2)
O16 Na3 W20 O73 113(2)
O17 Na3 W20 O73 94.5(19)
O26 Na3 W20 O73 -32.7(19)
O33 Na3 W20 O73 153(2)
W3 Na3 W20 O73 -16.5(17)
W2 Na3 W20 O73 -37.6(17)
W7 Na3 W20 O73 -119(2)
W6 Na3 W20 O73 153(2)
N12 Na3 W20 O42 103(2)
O65 Na3 W20 O42 155(2)
O73 Na3 W20 O42 -136(2)
O16 Na3 W20 O42 -23(2)
O17 Na3 W20 O42 -41.1(18)
O26 Na3 W20 O42 -168.3(17)
O33 Na3 W20 O42 18(2)
W3 Na3 W20 O42 -152.1(16)
W2 Na3 W20 O42 -173.2(16)
W7 Na3 W20 O42 105.2(18)
W6 Na3 W20 O42 17(2)
N12 Na3 W20 O38 158.7(16)
O65 Na3 W20 O38 -150(2)
O73 Na3 W20 O38 -80(2)
O16 Na3 W20 O38 32.5(16)
O17 Na3 W20 O38 14.3(11)
O26 Na3 W20 O38 -112.9(12)
O33 Na3 W20 O38 73.2(15)
W3 Na3 W20 O38 -96.7(9)
W2 Na3 W20 O38 -117.8(10)
W7 Na3 W20 O38 160.6(12)
W6 Na3 W20 O38 72.6(12)
Na4 O56 W21 O17 -81(4)
Na4 O56 W21 O59 -179(3)
Na4 O56 W21 O33 6(4)
Na4 O56 W21 O46 89(4)
Na4 O56 W21 O38 38(8)
Np3 O17 W21 O56 -61(2)
Na3 O17 W21 O56 74.7(19)
Np3 O17 W21 O59 46(2)
Na3 O17 W21 O59 -178.2(18)
Np3 O17 W21 O33 -154(2)
Na3 O17 W21 O33 -18.6(16)
Np3 O17 W21 O46 147(3)
Na3 O17 W21 O46 -77(4)
Np3 O17 W21 O38 134.7(19)
Na3 O17 W21 O38 -89.7(16)
W22 O59 W21 O56 121(4)
W22 O59 W21 O17 16(4)
W22 O59 W21 O33 -72(7)
W22 O59 W21 O46 -143(4)
W22 O59 W21 O38 -69(4)
W20 O33 W21 O56 169(2)
Na3 O33 W21 O56 -89.5(16)
W20 O33 W21 O17 -87.1(19)
Na3 O33 W21 O17 14.0(12)
W20 O33 W21 O59 3(6)
Na3 O33 W21 O59 104(4)
W20 O33 W21 O46 74.5(19)
Na3 O33 W21 O46 175.7(13)
W20 O33 W21 O38 -0.7(15)
Na3 O33 W21 O38 100.5(13)
W30 O46 W21 O56 -179(2)
W30 O46 W21 O17 -27(5)
W30 O46 W21 O59 75(2)
W30 O46 W21 O33 -85.4(18)
W30 O46 W21 O38 -13.3(15)
W20 O38 W21 O56 -34(6)
Bi2 O38 W21 O56 -156(5)
W30 O38 W21 O56 64(6)
W20 O38 W21 O17 87.6(14)
Bi2 O38 W21 O17 -34.3(15)
W30 O38 W21 O17 -174.5(14)
W20 O38 W21 O59 -178.3(16)
Bi2 O38 W21 O59 59.8(17)
W30 O38 W21 O59 -80.4(15)
W20 O38 W21 O33 0.6(13)
Bi2 O38 W21 O33 -121.4(18)
W30 O38 W21 O33 98.4(14)
W20 O38 W21 O46 -87.5(14)
Bi2 O38 W21 O46 150.5(17)
W30 O38 W21 O46 10.3(12)
Np3 O18 W22 O97 51(3)
Np3 O18 W22 O99 147(2)
Np3 O18 W22 O59 -55(2)
Np3 O18 W22 O109 -127(3)
Np3 O18 W22 O80 -141(2)
W17 O99 W22 O97 176(2)
W17 O99 W22 O18 71(2)
W17 O99 W22 O59 -29(6)
W17 O99 W22 O109 -84(2)
W17 O99 W22 O80 -12.1(19)
W21 O59 W22 O97 -120(4)
W21 O59 W22 O18 -16(4)
W21 O59 W22 O99 86(6)
W21 O59 W22 O109 140(4)
W21 O59 W22 O80 69(4)
W29 O109 W22 O97 164(2)
W29 O109 W22 O18 -18(5)
W29 O109 W22 O99 71(2)
W29 O109 W22 O59 -91(3)
W29 O109 W22 O80 -4(2)
Bi2 O80 W22 O97 158(6)
W17 O80 W22 O97 44(7)
W29 O80 W22 O97 -52(7)
Bi2 O80 W22 O18 26.8(16)
W17 O80 W22 O18 -87.8(15)
W29 O80 W22 O18 176.7(14)
Bi2 O80 W22 O99 124(2)
W17 O80 W22 O99 9.6(15)
W29 O80 W22 O99 -85.9(16)
Bi2 O80 W22 O59 -62.3(18)
W17 O80 W22 O59 -176.8(17)
W29 O80 W22 O59 87.7(15)
Bi2 O80 W22 O109 -147(2)
W17 O80 W22 O109 98.1(17)
W29 O80 W22 O109 2.6(14)
W6 O78 W23 O112 -173(2)
W6 O78 W23 O41 12(7)
W6 O78 W23 O81 86.5(19)
W6 O78 W23 O53 -74(2)
W6 O78 W23 O100 -2.1(17)
W24 O41 W23 O112 -115(5)
W24 O41 W23 O78 61(9)
W24 O41 W23 O81 -15(5)
W24 O41 W23 O53 148(5)
W24 O41 W23 O100 74(5)
W25 O81 W23 O112 131(5)
W25 O81 W23 O78 -136(5)
W25 O81 W23 O41 27(5)
W25 O81 W23 O53 -33(8)
W25 O81 W23 O100 -58(5)
W7 O53 W23 O112 168(2)
W7 O53 W23 O78 74(2)
W7 O53 W23 O41 -88(2)
W7 O53 W23 O81 -28(6)
W7 O53 W23 O100 -2.0(19)
W6 O100 W23 O112 50(8)
Bi3 O100 W23 O112 180(100)
W7 O100 W23 O112 -48(8)
W6 O100 W23 O78 2.0(16)
Bi3 O100 W23 O78 132(3)
W7 O100 W23 O78 -96.5(17)
W6 O100 W23 O41 -173.8(17)
Bi3 O100 W23 O41 -44(3)
W7 O100 W23 O41 87.7(16)
W6 O100 W23 O81 -88.5(15)
Bi3 O100 W23 O81 41(3)
W7 O100 W23 O81 173.0(15)
W6 O100 W23 O53 100.1(17)
Bi3 O100 W23 O53 -130(3)
W7 O100 W23 O53 1.5(15)
W9 O86 W24 O116 172(3)
W9 O86 W24 O36 83(2)
W9 O86 W24 O41 12(7)
W9 O86 W24 O118 -79(2)
W9 O86 W24 O34 8(2)
W8 O36 W24 O116 -170(2)
W8 O36 W24 O86 -81(2)
W8 O36 W24 O41 79.6(17)
W8 O36 W24 O118 13(5)
W8 O36 W24 O34 -1.0(13)
W23 O41 W24 O116 123(5)
W23 O41 W24 O86 -79(8)
W23 O41 W24 O36 -149(5)
W23 O41 W24 O118 15(5)
W23 O41 W24 O34 -75(5)
W25 O118 W24 O116 -137(4)
W25 O118 W24 O86 132(4)
W25 O118 W24 O36 40(7)
W25 O118 W24 O41 -27(4)
W25 O118 W24 O34 53(4)
Bi3 O34 W24 O116 177(5)
W8 O34 W24 O116 33(6)
W9 O34 W24 O116 -62(6)
Bi3 O34 W24 O86 -128(3)
W8 O34 W24 O86 87.9(18)
W9 O34 W24 O86 -7.1(17)
Bi3 O34 W24 O36 145(3)
W8 O34 W24 O36 0.8(10)
W9 O34 W24 O36 -94.2(12)
Bi3 O34 W24 O41 53(3)
W8 O34 W24 O41 -90.8(15)
W9 O34 W24 O41 174.2(15)
Bi3 O34 W24 O118 -31(2)
W8 O34 W24 O118 -174.9(13)
W9 O34 W24 O118 90.1(13)
W10 O37 W25 O83 -74.5(18)
W10 O37 W25 O32 -174.9(16)
W10 O37 W25 O118 87.2(17)
W10 O37 W25 O81 28(5)
W10 O37 W25 O66 3.2(14)
W5 O83 W25 O37 76.7(18)
W5 O83 W25 O32 174.5(17)
W5 O83 W25 O118 -19(6)
W5 O83 W25 O81 -84.7(18)
W5 O83 W25 O66 0.6(15)
W24 O118 W25 O37 -133(4)
W24 O118 W25 O83 -37(8)
W24 O118 W25 O32 130(4)
W24 O118 W25 O81 30(4)
W24 O118 W25 O66 -56(4)
W23 O81 W25 O37 29(8)
W23 O81 W25 O83 133(5)
W23 O81 W25 O32 -127(5)
W23 O81 W25 O118 -30(5)
W23 O81 W25 O66 54(5)
Bi3 O66 W25 O37 136(3)
W10 O66 W25 O37 -2.8(12)
W5 O66 W25 O37 -97.0(13)
Bi3 O66 W25 O83 -127(3)
W10 O66 W25 O83 93.7(15)
W5 O66 W25 O83 -0.5(13)
Bi3 O66 W25 O32 154(11)
W10 O66 W25 O32 15(13)
W5 O66 W25 O32 -79(13)
Bi3 O66 W25 O118 47(3)
W10 O66 W25 O118 -92.3(14)
W5 O66 W25 O118 173.5(14)
Bi3 O66 W25 O81 -36(3)
W10 O66 W25 O81 -174.8(14)
W5 O66 W25 O81 91.0(13)
W28 O47 W26 O98 -124(5)
W28 O47 W26 O40 -18(5)
W28 O47 W26 O76 69(8)
W28 O47 W26 O114 149(5)
W28 O47 W26 O58 68(5)
W27 O40 W26 O98 126(4)
W27 O40 W26 O47 19(4)
W27 O40 W26 O76 -140(4)
W27 O40 W26 O114 -77(10)
W27 O40 W26 O58 -66(4)
W12 O76 W26 O98 -174.8(19)
W12 O76 W26 O47 -7(5)
W12 O76 W26 O40 78.1(18)
W12 O76 W26 O114 -90(2)
W12 O76 W26 O58 -5.5(14)
W13 O114 W26 O98 179(3)
W13 O114 W26 O47 -74(2)
W13 O114 W26 O40 21(11)
W13 O114 W26 O76 85(2)
W13 O114 W26 O58 9(2)
Bi1 O58 W26 O98 -178(4)
W12 O58 W26 O98 46(5)
W13 O58 W26 O98 -49(5)
Bi1 O58 W26 O47 -39(2)
W12 O58 W26 O47 -175.8(15)
W13 O58 W26 O47 89.6(14)
Bi1 O58 W26 O40 46(2)
W12 O58 W26 O40 -91.0(14)
W13 O58 W26 O40 174.4(14)
Bi1 O58 W26 O76 141(2)
W12 O58 W26 O76 4.7(12)
W13 O58 W26 O76 -89.9(13)
Bi1 O58 W26 O114 -137(3)
W12 O58 W26 O114 86.3(19)
W13 O58 W26 O114 -8.2(19)
W16 O49 W27 O108 -166(3)
W16 O49 W27 O96 -64(2)
W16 O49 W27 O40 39(6)
W16 O49 W27 O63 97(3)
W16 O49 W27 O68 8(2)
W11 O96 W27 O49 77(2)
W11 O96 W27 O108 -180(2)
W11 O96 W27 O40 -80(2)
W11 O96 W27 O63 12(6)
W11 O96 W27 O68 3.0(17)
W26 O40 W27 O49 35(7)
W26 O40 W27 O108 -120(4)
W26 O40 W27 O96 138(4)
W26 O40 W27 O63 -21(4)
W26 O40 W27 O68 65(4)
W28 O63 W27 O49 -141(4)
W28 O63 W27 O108 118(4)
W28 O63 W27 O96 -73(6)
W28 O63 W27 O40 18(3)
W28 O63 W27 O68 -65(3)
Bi1 O68 W27 O49 125(3)
W11 O68 W27 O49 -101.4(19)
W16 O68 W27 O49 -6.8(17)
Bi1 O68 W27 O108 -166(17)
W11 O68 W27 O108 -32(19)
W16 O68 W27 O108 62(19)
Bi1 O68 W27 O96 -136(3)
W11 O68 W27 O96 -2.4(13)
W16 O68 W27 O96 92.3(15)
Bi1 O68 W27 O40 -43(3)
W11 O68 W27 O40 90.5(15)
W16 O68 W27 O40 -174.8(15)
Bi1 O68 W27 O63 47(3)
W11 O68 W27 O63 -179.3(16)
W16 O68 W27 O63 -84.7(15)
W15 O52 W28 O60 60(3)
W15 O52 W28 O111 164(3)
W15 O52 W28 O63 -99(3)
W15 O52 W28 O47 -38(5)
W15 O52 W28 O64 -8(2)
W14 O60 W28 O52 -56(3)
W14 O60 W28 O111 -160(2)
W14 O60 W28 O63 31(7)
W14 O60 W28 O47 97(2)
W14 O60 W28 O64 10.7(19)
W27 O63 W28 O52 139(4)
W27 O63 W28 O60 47(7)
W27 O63 W28 O111 -122(3)
W27 O63 W28 O47 -17(3)
W27 O63 W28 O64 67(3)
W26 O47 W28 O52 -40(8)
W26 O47 W28 O60 -142(6)
W26 O47 W28 O111 119(5)
W26 O47 W28 O63 19(5)
W26 O47 W28 O64 -68(5)
Bi1 O64 W28 O52 -128(3)
W15 O64 W28 O52 6.5(16)
W14 O64 W28 O52 101.8(17)
Bi1 O64 W28 O60 122(2)
W15 O64 W28 O60 -103.3(16)
W14 O64 W28 O60 -7.9(14)
Bi1 O64 W28 O111 -179(100)
W15 O64 W28 O111 -44(9)
W14 O64 W28 O111 51(9)
Bi1 O64 W28 O63 -51(2)
W15 O64 W28 O63 83.7(15)
W14 O64 W28 O63 179.0(15)
Bi1 O64 W28 O47 38(2)
W15 O64 W28 O47 173.3(14)
W14 O64 W28 O47 -91.3(14)
W30 O50 W29 O109 -124(7)
W30 O50 W29 O115 134(7)
W30 O50 W29 O84 -15(10)
W30 O50 W29 O88 37(7)
W30 O50 W29 O80 -48(7)
W22 O109 W29 O50 89(2)
W22 O109 W29 O115 -178(2)
W22 O109 W29 O84 -65(3)
W22 O109 W29 O88 34(6)
W22 O109 W29 O80 4(2)
W17 O84 W29 O50 -44(6)
W17 O84 W29 O109 63(3)
W17 O84 W29 O115 170(2)
W17 O84 W29 O88 -95(3)
W17 O84 W29 O80 -9(2)
W31 O88 W29 O50 -35(5)
W31 O88 W29 O109 22(8)
W31 O88 W29 O115 -127(5)
W31 O88 W29 O84 124(5)
W31 O88 W29 O80 51(5)
Bi2 O80 W29 O50 35(3)
W17 O80 W29 O50 172.3(18)
W22 O80 W29 O50 -92.9(17)
Bi2 O80 W29 O109 125(3)
W17 O80 W29 O109 -97.8(18)
W22 O80 W29 O109 -3.0(16)
Bi2 O80 W29 O115 87(57)
W17 O80 W29 O115 -136(56)
W22 O80 W29 O115 -41(57)
Bi2 O80 W29 O84 -130(3)
W17 O80 W29 O84 7.0(16)
W22 O80 W29 O84 101.8(18)
Bi2 O80 W29 O88 -44(3)
W17 O80 W29 O88 93.3(15)
W22 O80 W29 O88 -172.0(15)
W20 O42 W30 O103 -175(2)
W20 O42 W30 O46 -76(2)
W20 O42 W30 O67 85(2)
W20 O42 W30 O50 26(6)
W20 O42 W30 O38 2.7(16)
W21 O46 W30 O103 178(2)
W21 O46 W30 O42 84.8(19)
W21 O46 W30 O67 28(5)
W21 O46 W30 O50 -74.5(19)
W21 O46 W30 O38 13.5(16)
W31 O67 W30 O103 114(5)
W31 O67 W30 O42 -153(5)
W31 O67 W30 O46 -96(6)
W31 O67 W30 O50 9(5)
W31 O67 W30 O38 -82(5)
W29 O50 W30 O103 -133(7)
W29 O50 W30 O42 26(10)
W29 O50 W30 O46 124(7)
W29 O50 W30 O67 -33(7)
W29 O50 W30 O38 48(7)
W20 O38 W30 O103 8(6)
Bi2 O38 W30 O103 156(5)
W21 O38 W30 O103 -88(6)
W20 O38 W30 O42 -2.2(13)
Bi2 O38 W30 O42 146(3)
W21 O38 W30 O42 -98.4(15)
W20 O38 W30 O46 85.4(14)
Bi2 O38 W30 O46 -126(3)
W21 O38 W30 O46 -10.7(12)
W20 O38 W30 O67 -89.0(18)
Bi2 O38 W30 O67 59(3)
W21 O38 W30 O67 174.9(18)
W20 O38 W30 O50 -174.1(14)
Bi2 O38 W30 O50 -26(2)
W21 O38 W30 O50 89.7(14)
W29 O88 W31 O107 132(5)
W29 O88 W31 O113 -18(8)
W29 O88 W31 O51 -124(5)
W29 O88 W31 O67 31(5)
W29 O88 W31 O85 -52(5)
W19 O113 W31 O107 167(2)
W19 O113 W31 O88 -43(5)
W19 O113 W31 O51 63(2)
W19 O113 W31 O67 -94(3)
W19 O113 W31 O85 -7.0(19)
W18 O51 W31 O107 -172(2)
W18 O51 W31 O88 88(2)
W18 O51 W31 O113 -70(3)
W18 O51 W31 O67 -3(6)
W18 O51 W31 O85 -0.7(19)
W30 O67 W31 O107 -110(5)
W30 O67 W31 O88 -11(5)
W30 O67 W31 O113 152(6)
W30 O67 W31 O51 81(7)
W30 O67 W31 O85 78(5)
W18 O85 W31 O107 62(9)
Bi2 O85 W31 O107 -165(8)
W19 O85 W31 O107 -35(9)
W18 O85 W31 O88 -90.9(15)
Bi2 O85 W31 O88 42(3)
W19 O85 W31 O88 171.9(14)
W18 O85 W31 O113 102.2(16)
Bi2 O85 W31 O113 -125(3)
W19 O85 W31 O113 5.0(13)
W18 O85 W31 O51 0.5(15)
Bi2 O85 W31 O51 133(3)
W19 O85 W31 O51 -96.7(16)
W18 O85 W31 O67 179.5(19)
Bi2 O85 W31 O67 -48(3)
W19 O85 W31 O67 82.3(18)
